data_7236001
loop_
_publ_author_name
'Shi, Hua-Yun'
'Huang, Yong-Liang'
'Sun, Jia-Kai'
'Jiang, Ji-Jun'
'Luo, Zhi-Xing'
'Ling, Hui-Tao'
'Lam, Chi-Keung'
'Chao, Hsiu-Yi'

_publ_section_title
;
 Assembly of BF4&#x2212;, PF6&#x2212;, ClO4&#x2212; and F&#x2212; with
 trinuclear copper(i) acetylide complexes bearing amide groups: structural
 diversity, photophysics and anion binding properties
;
_journal_issue 109
_journal_name_full 'RSC Advances'
_journal_page_first 89669
_journal_paper_doi 10.1039/C5RA18534C
_journal_volume 5
_journal_year 2015
_chemical_absolute_configuration unk
_chemical_formula_moiety '4(B F4), 4(C105 H86 Cu3 N2 O2 P6)'
_chemical_formula_sum 'C420 H343 B4 Cu12 F16 N8 O8 P24'
_chemical_formula_weight 7483.02
_space_group_crystal_system monoclinic
_space_group_IT_number 7
_space_group_name_Hall 'P -2yc'
_space_group_name_H-M_alt 'P 1 c 1'
_atom_sites_solution_hydrogens geom
_atom_sites_solution_primary direct
_atom_sites_solution_secondary difmap
_audit_creation_date 2015-08-21
_audit_creation_method
;
Olex2 1.2
(compiled 2014.03.20 svn.r2914 for OlexSys, GUI svn.r4813)
;
_audit_update_record
;
2015-09-01 deposited with the CCDC.
2015-10-14 downloaded from the CCDC.
;
_cell_angle_alpha 90.00
_cell_angle_beta 103.7049(8)
_cell_angle_gamma 90.00
_cell_formula_units_Z 2
_cell_length_a 27.5828(2)
_cell_length_b 28.8914(2)
_cell_length_c 24.54769(19)
_cell_measurement_temperature 293(2)
_cell_volume 19005.2(2)
_computing_molecular_graphics 'Olex2 (Dolomanov et al., 2009)'
_computing_publication_material 'Olex2 (Dolomanov et al., 2009)'
_computing_structure_refinement 'ShelXL-1997 (Sheldrick, 2008)'
_computing_structure_solution 'ShelXS (Sheldrick, 2008)'
_diffrn_ambient_temperature 293(2)
_diffrn_measured_fraction_theta_full 0.985
_diffrn_measured_fraction_theta_max 0.985
_diffrn_measurement_device_type 'Xcalibur, Atlas, Gemini ultra'
_diffrn_radiation_monochromator graphite
_diffrn_radiation_type CuK\a
_diffrn_radiation_wavelength 1.54184
_diffrn_reflns_av_R_equivalents 0.0325
_diffrn_reflns_av_unetI/netI 0.0377
_diffrn_reflns_limit_h_max 32
_diffrn_reflns_limit_h_min -28
_diffrn_reflns_limit_k_max 31
_diffrn_reflns_limit_k_min -34
_diffrn_reflns_limit_l_max 24
_diffrn_reflns_limit_l_min -29
_diffrn_reflns_number 87165
_diffrn_reflns_theta_full 67.01
_diffrn_reflns_theta_max 67.01
_diffrn_reflns_theta_min 3.06
_diffrn_source 'fine-focus sealed tube'
_exptl_absorpt_coefficient_mu 2.196
_exptl_crystal_density_diffrn 1.308
_exptl_crystal_density_method 'not measured'
_exptl_crystal_description plate
_exptl_crystal_F_000 7710
_platon_squeeze_details
;
;
_refine_diff_density_max 0.907
_refine_diff_density_min -0.586
_refine_diff_density_rms 0.059
_refine_ls_abs_structure_details 'Flack H D (1983), Acta Cryst. A39, 876-881'
_refine_ls_abs_structure_Flack 0.038(9)
_refine_ls_extinction_method none
_refine_ls_goodness_of_fit_ref 1.016
_refine_ls_hydrogen_treatment mixed
_refine_ls_matrix_type fullcycle
_refine_ls_number_parameters 4417
_refine_ls_number_reflns 41477
_refine_ls_number_restraints 9461
_refine_ls_restrained_S_all 1.024
_refine_ls_R_factor_all 0.0416
_refine_ls_R_factor_gt 0.0392
_refine_ls_shift/su_max 0.081
_refine_ls_shift/su_mean 0.003
_refine_ls_structure_factor_coef Fsqd
_refine_ls_weighting_details 'calc w=1/[\s^2^(Fo^2^)+(0.0595P)^2^+11.1908P] where P=(Fo^2^+2Fc^2^)/3'
_refine_ls_weighting_scheme calc
_refine_ls_wR_factor_gt 0.1005
_refine_ls_wR_factor_ref 0.1028
_reflns_number_gt 39295
_reflns_number_total 41477
_reflns_threshold_expression >2sigma(I)
_cod_data_source_file c5ra18534c2.cif
_cod_data_source_block 1
_cod_original_cell_volume 19005.2(3)
_cod_database_code 7236001
_olex2_refinement_description
;
1. Others
 Fixed U11: B1(0.10655) B2(0.0462) B3(0.068293) B4(0.051919) C1(0.025463)
 C2(0.0216) C3(0.028515) C4(0.026638) C5(0.037407) C6(0.038968) C7(0.032292)
 C8(0.030054) C67A(0.035551) C9(0.069975) C10(0.066943) C11(0.088251)
 C12(0.097963) C13(0.090857) C14(0.082709) C15(0.06914) C16(0.023842)
 C17(0.022842) C18(0.02988) C19(0.041819) C20(0.047465) C21(0.034292)
 C22(0.036849) C23(0.034671) C24(0.045912) C25(0.043366) C26(0.049246)
 C27(0.052261) C28(0.064119) C29(0.068869) C30(0.057705) C31(0.024898)
 C32(0.027314) C33(0.032726) C34(0.03962) C35(0.052018) C36(0.046274)
 C37(0.031646) C38(0.036522) C39(0.045814) C40(0.051012) C41(0.044039)
 C42(0.035905) C43(0.028753) C44(0.03002) C45(0.041929) C46(0.049961)
 C47(0.052721) C48(0.067206) C49(0.04889) C50(0.028429) C51(0.031708)
 C52(0.038737) C53(0.031135) C54(0.027295) C55(0.029593) C56(0.02682)
 C57(0.02779) C58(0.045961) C59(0.03959) C60(0.031285) C61(0.023675)
 C62(0.022484) C63(0.024968) C64(0.030711) C65(0.032456) C66(0.050966)
 C67(0.022783) C68(0.026893) C69(0.039797) C70(0.055606) C71(0.057176)
 C72(0.065381) C73(0.023047) C74(0.031228) C75(0.038722) C76(0.036105)
 C77(0.031042) C78(0.027749) C79(0.026255) C80(0.032726) C81(0.047856)
 C82(0.043189) C83(0.031453) C84(0.03102) C85(0.028288) C86(0.039108)
 C87(0.048413) C88(0.054454) C89(0.05962) C90(0.045163) C91(0.025021)
 C92(0.01966) C93(0.030679) C94(0.032739) C95(0.025705) C96(0.029939)
 C97(0.029259) C98(0.023221) C99(0.029611) C100(0.030968) C101(0.039465)
 C102(0.04318) C103(0.030556) C104(0.032207) C105(0.027433) C106(0.029548)
 C107(0.038678) C108(0.036049) C109(0.029991) C110(0.038559) C111(0.033518)
 C112(0.03096) C113(0.034815) C114(0.042332) C115(0.043523) C116(0.050839)
 C117(0.045287) C118(0.04061) C119(0.028132) C120(0.023221) C121(0.027634)
 C122(0.025489) C123(0.032062) C124(0.025251) C125(0.026463) C126(0.030374)
 C127(0.030786) C128(0.036398) C129(0.054779) C130(0.068211) C131(0.063442)
 C132(0.061464) C133(0.058596) C134(0.027972) C135(0.035159) C136(0.054041)
 C137(0.043066) C138(0.047142) C139(0.038652) C140(0.023404) C141(0.030814)
 C142(0.029724) C143(0.027751) C144(0.036695) C145(0.026458) C146(0.027935)
 C147(0.027939) C148(0.038743) C149(0.045516) C150(0.057004) C151(0.058662)
 C152(0.043924) C153(0.033397) C154(0.046696) C155(0.062037) C156(0.08026)
 C157(0.065329) C158(0.05308) C159(0.030589) C160(0.040366) C161(0.049564)
 C162(0.050967) C163(0.074753) C164(0.066989) C165(0.035828) C166(0.045651)
 C167(0.061934) C168(0.076619) C169(0.060617) C170(0.044823) C171(0.02308)
 C172(0.026634) C173(0.029441) C174(0.039044) C175(0.045422) C176(0.037031)
 C177(0.028853) C178(0.026174) C179(0.037232) C180(0.045303) C181(0.043283)
 C182(0.055933) C183(0.046848) C184(0.025846) C185(0.032049) C186(0.040703)
 C187(0.044285) C188(0.036346) C189(0.032633) C190(0.027804) C191(0.042641)
 C192(0.061273) C193(0.065966) C194(0.057506) C195(0.044078) C196(0.020605)
 C73A(0.051179) C197(0.02434) C198(0.033905) C199(0.046235) C200(0.046942)
 C201(0.039036) C202(0.024025) C203(0.019311) C204(0.023824) C205(0.028296)
 C206(0.029263) C207(0.026552) C208(0.020787) C209(0.032288) C210(0.028935)
 C211(0.030318) C212(0.033381) C213(0.031756) C214(0.033616) C215(0.029374)
 C216(0.031841) C217(0.029986) C218(0.035964) C219(0.039614) C220(0.045792)
 C221(0.051605) C222(0.051295) C223(0.040436) C224(0.022634) C225(0.029965)
 C226(0.023949) C227(0.027556) C228(0.023757) C229(0.028489) C230(0.027884)
 C231(0.029199) C232(0.026343) C233(0.02602) C234(0.025815) C235(0.040238)
 C236(0.04339) C237(0.034196) C238(0.035728) C239(0.02175) C240(0.027761)
 C241(0.029616) C242(0.021812) C243(0.033879) C244(0.026259) C245(0.023336)
 C246(0.032318) C247(0.04661) C248(0.047913) C249(0.03259) C250(0.025961)
 C251(0.023459) C252(0.037671) C253(0.046517) C254(0.06628) C255(0.06937)
 C256(0.064715) C257(0.039522) C258(0.029144) C259(0.041164) C260(0.047945)
 C261(0.047183) C262(0.04723) C263(0.038934) C264(0.020961) C265(0.044303)
 C266(0.058216) C267(0.044227) C268(0.051601) C269(0.044159) C270(0.023076)
 C271(0.029143) C272(0.03732) C273(0.044864) C274(0.039839) C275(0.024437)
 C276(0.023726) C277(0.039665) C278(0.045241) C279(0.064426) C280(0.075687)
 C281(0.058357) C282(0.039946) C283(0.031858) C284(0.041351) C285(0.052293)
 C286(0.062293) C287(0.069605) C288(0.061241) C289(0.026378) C290(0.033355)
 C291(0.053256) C292(0.062684) C293(0.06107) C294(0.048813) C295(0.035122)
 C296(0.043061) C297(0.060357) C298(0.068423) C299(0.054232) C300(0.039801)
 C301(0.02289) C302(0.023523) C303(0.02888) C304(0.034151) C305(0.0412)
 C306(0.042489) C307(0.036768) C308(0.022221) C309(0.030143) C310(0.023364)
 C311(0.030688) C312(0.034406) C313(0.030194) C314(0.027761) C315(0.025872)
 C316(0.030169) C317(0.036274) C318(0.034006) C319(0.034372) C320(0.034827)
 C321(0.031351) C322(0.037811) C323(0.042045) C324(0.047826) C325(0.051515)
 C326(0.052621) C327(0.04849) C328(0.043904) C329(0.029374) C330(0.03256)
 C331(0.037241) C332(0.046638) C333(0.046392) C334(0.043147) C335(0.062702)
 C336(0.065999) C337(0.039768) C338(0.036716) C339(0.039448) C340(0.051247)
 C341(0.047706) C342(0.043676) C343(0.036006) C344(0.028292) C345(0.055812)
 C346(0.072239) C347(0.057733) C348(0.050595) C349(0.038844) C350(0.02408)
 C351(0.02974) C352(0.029153) C353(0.032904) C354(0.038354) C355(0.028407)
 C356(0.021605) C357(0.028467) C358(0.038262) C359(0.054336) C360(0.055914)
 C361(0.048612) C362(0.037857) C363(0.022545) C364(0.02908) C365(0.03273)
 C366(0.031761) C367(0.031713) C368(0.02608) C369(0.019111) C370(0.020898)
 C371(0.025021) C372(0.024471) C373(0.027564) C374(0.031382) C375(0.025638)
 C376(0.024935) C377(0.028436) C378(0.040439) C379(0.04683) C380(0.027667)
 C381(0.027259) C382(0.033607) C383(0.033083) C384(0.034074) C385(0.052226)
 C386(0.057) C387(0.042499) C388(0.02608) C389(0.036811) C390(0.045818)
 C391(0.05257) C392(0.048554) C393(0.038606) C394(0.039712) C395(0.059258)
 C396(0.083382) C397(0.068265) C398(0.056505) C399(0.046027) C400(0.029522)
 C401(0.040129) C402(0.050025) C403(0.053632) C404(0.057644) C405(0.040477)
 C406(0.032011) C407(0.025347) C408(0.032274) C409(0.040961) C410(0.041403)
 C411(0.052917) C412(0.040426) C413(0.039157) C414(0.077426) C415(0.104562)
 C416(0.07328) C417(0.059044) C418(0.045439) Cu1(0.019252) Cu2(0.018192)
 Cu3(0.019252) Cu4(0.020992) Cu5(0.019371) Cu6(0.020051) Cu7(0.020932)
 Cu8(0.020107) Cu9(0.018988) Cu10(0.022055) Cu11(0.021375) Cu12(0.023494)
 F1(0.046767) F2(0.08482) F3(0.163238) F4(0.144287) F5(0.064509) F6(0.13302)
 F7(0.280918) F8(0.212641) F9(0.211604) F10(0.336845) F11(0.210338)
 F12(0.341849) F13(0.08242) F14(0.066173) F15(0.130278) F16(0.167886)
 N1(0.050537) N2(0.044499) N3(0.026901) N4(0.029939) N5(0.023753) N6(0.025046)
 N7(0.03209) N8(0.03673) O1(0.167502) O2(0.068684) O3(0.0327) O4(0.027916)
 O5(0.026611) O6(0.028826) O7(0.042563) O8(0.061757) P1(0.022988) P2(0.022043)
 P3(0.017252) P4(0.018809) P5(0.019664) P6(0.017252) P7(0.021664) P8(0.024404)
 P9(0.020494) P10(0.019549) P11(0.021988) P12(0.019252) P13(0.017014)
 P14(0.022043) P15(0.019221) P16(0.021326) P17(0.022549) P18(0.019988)
 P19(0.022285) P20(0.021371) P21(0.020877) P22(0.023609) P23(0.023613)
 P24(0.022914)
 Fixed U12: B1(-0.017527) B2(0.023623) B3(-0.018885) B4(0.002005) C1(0.000542)
 C2(-0.000785) C3(0.003088) C4(-0.002005) C5(-0.001517) C6(0.009074)
 C7(0.000108) C8(-0.00401) C67A(-0.003034) C9(0.010265) C10(0.016982)
 C11(0.024567) C12(0.019041) C13(0.028412) C14(0.018417) C15(0.021017)
 C16(0.000298) C17(-0.003088) C18(-0.00401) C19(-0.000975) C20(0.006527) C21(-
 0.003522) C22(0.001869) C23(0.001327) C24(-0.003576) C25(-0.008912) C26(-
 0.008127) C27(-0.001463) C28(-0.008804) C29(-0.016849) C30(-0.012976) C31(-
 0.001029) C32(-0.005093) C33(-0.001112) C34(-0.003522) C35(-0.00539) C36(-
 0.005878) C37(-0.004117) C38(-0.000488) C39(-0.005039) C40(-0.005337)
 C41(0.002546) C42(0.002302) C43(0) C44(0.002112) C45(0.008234) C46(0.00902)
 C47(0.010942) C48(0.006094) C49(0.000352) C50(-0.001273) C51(-0.004687) C52(-
 0.011107) C53(-0.008966) C54(0.001029) C55(0.001083) C56(0.000542) C57(-
 0.001165) C58(0.000947) C59(0.008342) C60(0.007015) C61(-0.000732) C62(0) C63(-
 0.002059) C64(-0.000298) C65(-0.003766) C66(-0.002249) C67(-0.000542) C68(-
 0.005254) C69(-0.010942) C70(-0.016387) C71(-0.01422) C72(-0.012054) C73(-
 0.004171) C74(-0.0026) C75(-0.00539) C76(-0.005742) C77(-0.000108) C78(-
 0.003439) C79(-0.004469) C80(-0.004903) C81(-0.011566) C82(-0.016279) C83(-
 0.006825) C84(-0.004415) C85(-0.001869) C86(-0.004171) C87(-0.003737) C88(-
 0.003386) C89(-0.009751) C90(-0.007259) C91(0.001815) C92(0.001029)
 C93(0.001571) C94(0.004225) C95(-0.001571) C96(-0.008044) C97(-0.008776) C98(-
 0.003873) C99(-0.005688) C100(-0.014654) C101(-0.020722) C102(-0.007287) C103(-
 0.002249) C104(-0.000785) C105(-0.005932) C106(-0.007693) C107(0.001679)
 C108(0.001922) C109(-0.004307) C110(0.000649) C111(-0.00279) C112(-0.004849)
 C113(-0.004253) C114(-0.010078) C115(-0.010863) C116(-0.001951) C117(-
 0.000732) C118(0.000542) C119(0.000542) C120(0.003576) C121(0.001761) C122(-
 0.000732) C123(0.0026) C124(-0.000785) C125(-0.002844) C126(0.000542) C127(-
 0.002059) C128(0.002166) C129(-0.008589) C130(-0.004608) C131(-0.009321) C132(-
 0.020073) C133(-0.018204) C134(-0.001409) C135(-0.004795) C136(-0.010024)
 C137(-0.001058) C138(0.004523) C139(0.004469) C140(0.002844) C141(0.007611)
 C142(0.0052) C143(0.000298) C144(-0.001897) C145(0.004659) C146(0.004361)
 C147(0.006068) C148(0.007693) C149(0.007449) C150(0.012244) C151(0.004146)
 C152(0.000624) C153(-0.007151) C154(0.001381) C155(-0.002385) C156(-0.012082)
 C157(-0.026844) C158(-0.019259) C159(0.000434) C160(0.001653) C161(0.001355)
 C162(-0.010157) C163(-0.019855) C164(-0.012162) C165(0.011269) C166(0.010971)
 C167(0.021508) C168(0.031367) C169(0.01785) C170(0.012649) C171(-0.000054)
 C172(0.004849) C173(0.007395) C174(0.008966) C175(0.003142) C176(-0.002492)
 C177(-0.000732) C178(0.007097) C179(0.004497) C180(0.014087) C181(0.00439)
 C182(0.002302) C183(0.006961) C184(-0.000785) C185(-0.000732) C186(-0.000922)
 C187(0.004117) C188(0.007747) C189(0.00623) C190(0.004659) C191(0.002059)
 C192(0.00902) C193(0.013001) C194(-0.009346) C195(-0.007395) C196(-0.004659)
 C73A(-0.006474) C197(0.001815) C198(-0.001761) C199(-0.004497) C200(0.007259)
 C201(0.007151) C202(-0.000785) C203(-0.003088) C204(0.004605) C205(0.00558)
 C206(0.006717) C207(-0.004253) C208(-0.00019) C209(0.003873) C210(0.005932)
 C211(0.007747) C212(0.001897) C213(0.002195) C214(0.010781) C215(0.000488)
 C216(0.00642) C217(0.00642) C218(0.001517) C219(0.010917) C220(0.013273)
 C221(0.006312) C222(-0.000542) C223(-0.001327) C224(-0.002112) C225(-0.004171)
 C226(-0.000054) C227(0.00019) C228(0.000434) C229(-0.001571) C230(0.001517)
 C231(-0.002654) C232(-0.002356) C233(0.001219) C234(-0.000649) C235(0.005229)
 C236(0.010214) C237(0.00439) C238(-0.003006) C239(-0.000488) C240(-0.00298)
 C241(-0.013869) C242(0.000326) C243(0.015658) C244(0.011405) C245(-0.00279)
 C246(0.001571) C247(0.004551) C248(-0.005688) C249(-0.002005) C250(0.001327)
 C251(0.008478) C252(-0.005688) C253(0.00642) C254(0.012732) C255(-0.004713)
 C256(-0.008478) C257(-0.001273) C258(0.003088) C259(-0.002059) C260(-0.002166)
 C261(-0.007747) C262(-0.010537) C263(-0.004659) C264(-0.002546) C265(0.001191)
 C266(-0.006394) C267(-0.005663) C268(-0.000542) C269(-0.002356) C270(-
 0.003088) C271(-0.002898) C272(0.000082) C273(-0.004279) C274(-0.007015) C275(-
 0.002302) C276(-0.000434) C277(-0.017337) C278(-0.015278) C279(-0.029391)
 C280(-0.030338) C281(-0.024703) C282(-0.017688) C283(-0.003956) C284(-
 0.001789) C285(0.000431) C286(0.00222) C287(0.006664) C288(0.005498) C289(-
 0.004849) C290(-0.004117) C291(-0.004713) C292(-0.004741) C293(0.001245)
 C294(0.003981) C295(0.005932) C296(0.012596) C297(0.017986) C298(0.013517)
 C299(0.001707) C300(0.000244) C301(-0.002844) C302(-0.001327) C303(0.001761)
 C304(0.003766) C305(0.004253) C306(-0.007449) C307(-0.00539) C308(-0.000488)
 C309(-0.004713) C310(-0.005688) C311(0.006664) C312(-0.00222) C313(-0.004225)
 C314(0.003576) C315(0.001815) C316(0.001707) C317(0.004741) C318(-0.000649)
 C319(0.000922) C320(-0.000839) C321(0.001219) C322(-0.002898) C323(-0.00883)
 C324(0.00038) C325(-0.001381) C326(-0.009669) C327(-0.003196) C328(-0.007015)
 C329(0.004849) C330(0.004795) C331(0.006068) C332(-0.01365) C333(-0.010075)
 C334(0.001951) C335(-0.022021) C336(-0.017118) C337(-0.001083) C338(0.008424)
 C339(0.000244) C340(0.00642) C341(0.006502) C342(-0.001435) C343(0.000922)
 C344(0) C345(-0.002356) C346(-0.003981) C347(-0.005444) C348(-0.009156) C349(-
 0.009264) C350(0.001761) C351(0.000814) C352(0.001599) C353(0.013219)
 C354(0.010375) C355(0.006312) C356(0.002005) C357(0.001571) C358(0.005337)
 C359(0.006854) C360(0.00577) C361(-0.002546) C362(-0.001029) C363(0.001761)
 C364(-0.002356) C365(-0.001435) C366(-0.003196) C367(-0.001219) C368(-
 0.001029) C369(0.001029) C370(0.001815) C371(0.004415) C372(-0.001327) C373(-
 0.00623) C374(-0.001571) C375(0.001327) C376(0.002302) C377(0.010239)
 C378(0.015332) C379(0.007531) C380(0.004849) C381(0.001029) C382(0.010103)
 C383(0.005742) C384(0.012269) C385(0.020396) C386(0.015088) C387(0.010781)
 C388(0.004225) C389(0.006527) C390(-0.002141) C391(0.005498) C392(0.007503)
 C393(0.002654) C394(0.01422) C395(0.016253) C396(0.032669) C397(0.019421)
 C398(0.016494) C399(0.015709) C400(0.003249) C401(0.003196) C402(0.007908)
 C403(0.010211) C404(0.006176) C405(0.006284) C406(0.005147) C407(-0.000488)
 C408(0.001083) C409(0.004415) C410(0.009508) C411(0.008804) C412(0.006664)
 C413(-0.002249) C414(-0.016713) C415(-0.024703) C416(-0.023566) C417(-
 0.008181) C418(-0.00623) Cu1(-0.000785) Cu2(0.000785) Cu3(0.000488)
 Cu4(0.000244) Cu5(0.001273) Cu6(0.000488) Cu7(-0.001761) Cu8(0.000785) Cu9(0)
 Cu10(0.001273) Cu11(0.002059) Cu12(0.001815) F1(0.011269) F2(-0.054882)
 F3(0.070458) F4(-0.049844) F5(-0.014736) F6(-0.011189) F7(0.143574)
 F8(0.078015) F9(0.058718) F10(-0.04445) F11(-0.119703) F12(-0.12276)
 F13(0.011107) F14(0.000462) F15(-0.001625) F16(0.082075) N1(0.004279)
 N2(0.006825) N3(-0.003224) N4(0.000298) N5(0.006068) N6(0.00038) N7(0.000272)
 N8(0.00038) O1(-0.02235) O2(0.011728) O3(-0.00382) O4(0.001489) O5(0.003522)
 O6(-0.002762) O7(0.004551) O8(-0.021045) P1(-0.002302) P2(0.0026) P3(0) P4(-
 0.001083) P5(-0.000542) P6(-0.000785) P7(0.001815) P8(0.002302) P9(0.002546)
 P10(0.00279) P11(-0.001029) P12(-0.001029) P13(0.001571) P14(0.002844) P15(-
 0.002302) P16(-0.002195) P17(-0.000244) P18(-0.001029) P19(0.000732)
 P20(0.001517) P21(0.001029) P22(0.003629) P23(0.002898) P24(0.001327)
 Fixed U13: B1(-0.097119) B2(-0.034303) B3(0.018683) B4(0.002949) C1(-0.00095)
 C2(0.003113) C3(0.004143) C4(0.000865) C5(0.002436) C6(0.001406) C7(-0.000599)
 C8(-0.000111) C67A(0.0049) C9(-0.005124) C10(0.012564) C11(0.012076)
 C12(0.013863) C13(0.005736) C14(0.003136) C15(0.003326) C16(0.000323)
 C17(0.000079) C18(-0.001682) C19(0.004006) C20(0.007148) C21(-0.000111)
 C22(0.001406) C23(0.00165) C24(0.003573) C25(-0.004852) C26(-0.000383) C27(-
 0.006344) C28(-0.023408) C29(-0.014306) C30(-0.008428) C31(0.002626)
 C32(0.001406) C33(0.003221) C34(-0.001492) C35(-0.005799) C36(-0.002711) C37(-
 0.002521) C38(0.004006) C39(0.009802) C40(-0.001222) C41(-0.002008)
 C42(0.003221) C43(0.003167) C44(0.003573) C45(0.010642) C46(0.013945)
 C47(0.000915) C48(-0.004744) C49(0.00108) C50(0.003465) C51(-0.002549)
 C52(0.000295) C53(0.005631) C54(-0.001602) C55(-0.004852) C56(-0.002169) C57(-
 0.000545) C58(-0.006803) C59(-0.014632) C60(-0.010759) C61(-0.003335)
 C62(0.00406) C63(-0.002008) C64(-0.002578) C65(0.010613) C66(0.009368)
 C67(0.000323) C68(0.007934) C69(0.000295) C70(-0.000168) C71(0.011452)
 C72(0.013593) C73(0.000269) C74(0.001704) C75(0.006987) C76(0.005713)
 C77(0.00704) C78(0.005226) C79(0.001406) C80(0.003221) C81(0.002002)
 C82(0.013134) C83(0.010154) C84(0.003816) C85(0.000728) C86(0.00666)
 C87(0.005549) C88(0.001242) C89(0.008637) C90(0.0127) C91(-0.000165)
 C92(0.002382) C93(-0.00393) C94(-0.003686) C95(-0.004228) C96(-0.001926) C97(-
 0.000165) C98(0.00184) C99(0.000675) C100(-0.000545) C101(0.005197)
 C102(0.000485) C103(-0.00114) C104(-0.003794) C105(0.000919) C106(0.003221)
 C107(0.000538) C108(0.006173) C109(0.002436) C110(0.001026) C111(0.005577)
 C112(0.00406) C113(0.004602) C114(-0.001412) C115(0.008447) C116(0.014461)
 C117(0.007392) C118(0.005875) C119(0.004684) C120(0.00184) C121(0.003411)
 C122(0.002489) C123(-0.004228) C124(0.003465) C125(-0.000706) C126(0.001894)
 C127(0.002489) C128(0.009315) C129(0.003677) C130(-0.001552) C131(0.015595)
 C132(0.001077) C133(-0.009568) C134(-0.003579) C135(-0.007208) C136(-0.016608)
 C137(-0.015851) C138(-0.007075) C139(-0.000383) C140(-0.001194) C141(0.006144)
 C142(0.007525) C143(0.005441) C144(0.008095) C145(0.004114) C146(-0.000111)
 C147(-0.002413) C148(-0.004526) C149(-0.006233) C150(-0.012409) C151(-0.01715)
 C152(-0.003823) C153(-0.008671) C154(-0.003987) C155(-0.007104) C156(-
 0.028773) C157(-0.008022) C158(-0.005584) C159(-0.002306) C160(-0.005584)
 C161(-0.013115) C162(-0.005153) C163(0.007633) C164(0.001973) C165(-0.00458)
 C166(-0.01593) C167(-0.021077) C168(-0.004472) C169(0.008665) C170(0.002436)
 C171(-0.000896) C172(0.003167) C173(-0.003199) C174(-0.008048) C175(-0.002306)
 C176(0.00089) C177(-0.002847) C178(-0.004092) C179(0.000865) C180(-0.001818)
 C181(0.009207) C182(0.011753) C183(0.006363) C184(-0.001492) C185(0.005197)
 C186(0.004466) C187(-0.007588) C188(0.004953) C189(0.007148) C190(0.007284)
 C191(0.004982) C192(0.003465) C193(0.013026) C194(0.023589) C195(0.009261)
 C196(0.000567) C73A(0.004953) C197(0.001596) C198(0.002733) C199(0.003275)
 C200(0.002436) C201(-0.003443) C202(-0.002711) C203(-0.00076) C204(-0.005203)
 C205(-0.003876) C206(-0.002467) C207(0.000187) C208(-0.002467) C209(0.001704)
 C210(0.000133) C211(-0.000165) C212(0.000538) C213(0.004114) C214(-0.000652)
 C215(0.00165) C216(0.004792) C217(0.004738) C218(0.002977) C219(0.003329)
 C220(0.006578) C221(0.013378) C222(0.00425) C223(0.004304) C224(0.002192)
 C225(-0.001004) C226(0.006743) C227(-0.001872) C228(-0.000355) C229(0.003221)
 C230(-0.004472) C231(0.000079) C232(0.002299) C233(0.002597) C234(0.002407)
 C235(0.002027) C236(0.001105) C237(0.008852) C238(0.006686) C239(0.001245)
 C240(-0.001682) C241(-0.001628) C242(0.001216) C243(0.001812) C244(-0.000896)
 C245(0.003655) C246(0.000323) C247(0.007338) C248(0.001542) C249(-0.004336)
 C250(0.000323) C251(0.000865) C252(0.002382) C253(0.011265) C254(0.019851)
 C255(0.018958) C256(0.003411) C257(0.004738) C258(-0.001979) C259(0.009207)
 C260(0.002895) C261(0.001675) C262(0.008339) C263(0.00509) C264(-0.000896)
 C265(-0.002062) C266(0.003193) C267(0.007392) C268(0.01568) C269(0.014759)
 C270(0.001406) C271(0.000538) C272(0.004276) C273(-0.003335) C274(-0.007994)
 C275(-0.002116) C276(0.001026) C277(-0.009565) C278(-0.01631) C279(-0.03175)
 C280(-0.009565) C281(0.005929) C282(-0.001574) C283(-0.018939) C284(-0.010651)
 C285(-0.022246) C286(-0.034328) C287(-0.026011) C288(-0.024412) C289(-
 0.001384) C290(-0.002901) C291(-0.00653) C292(-0.01295) C293(-0.013764) C294(-
 0.006721) C295(-0.00374) C296(0.000972) C297(0.006417) C298(-0.011218) C299(-
 0.006993) C300(-0.002008) C301(0.006743) C302(-0.001682) C303(-0.001926) C304(-
 0.002847) C305(-0.011515) C306(-0.007886) C307(-0.001574) C308(0.001596)
 C309(0.000782) C310(0.00731) C311(0.008719) C312(0.004222) C313(0.005143)
 C314(-0.001682) C315(0.001948) C316(0.001704) C317(-0.00515) C318(-0.003281)
 C319(0.005387) C320(-0.002306) C321(-0.001086) C322(0.007636) C323(0.009938)
 C324(0.003383) C325(-0.002252) C326(0.004412) C327(0.010832) C328(0.00769)
 C329(0.00165) C330(-0.002955) C331(-0.00374) C332(0.010993) C333(0.016573)
 C334(0.00165) C335(0.012349) C336(0.011861) C337(-0.000842) C338(-0.005935)
 C339(-0.002847) C340(-0.002413) C341(-0.013384) C342(-0.012979) C343(-
 0.002793) C344(-0.001574) C345(-0.002496) C346(-0.00469) C347(-0.004773)
 C348(0.003003) C349(0.006714) C350(-0.000652) C351(-0.001685) C352(-0.001333)
 C353(0.005007) C354(0.000836) C355(0.000241) C356(0.000811) C357(-0.002521)
 C358(0.002246) C359(-0.000789) C360(-0.011028) C361(-0.009213) C362(-0.002955)
 C363(0.001299) C364(0.000567) C365(0.000919) C366(-0.000706) C367(-0.00737)
 C368(-0.000165) C369(-0.003253) C370(0.00165) C371(-0.000165) C372(-0.005799)
 C373(-0.006477) C374(-0.002467) C375(0.000621) C376(-0.000842) C377(0.001378)
 C378(0.00452) C379(0.000836) C380(0.002246) C381(-0.000652) C382(0.003953)
 C383(0.001758) C384(0.009124) C385(0.011861) C386(0.007148) C387(0.002246)
 C388(-0.000165) C389(0.007392) C390(0.0075) C391(0.000051) C392(0.008285)
 C393(0.00769) C394(-0.002901) C395(-0.004852) C396(-0.01631) C397(-0.004744)
 C398(0.00609) C399(0.005387) C400(0.002299) C401(-0.004608) C402(-0.008374)
 C403(0.000266) C404(-0.005666) C405(-0.001466) C406(-0.008589) C407(-0.000247)
 C408(-0.006125) C409(-0.008022) C410(-0.00629) C411(-0.011544) C412(-0.005827)
 C413(-0.020969) C414(-0.008808) C415(-0.026442) C416(-0.041992) C417(-
 0.009922) C418(-0.006264) Cu1(-0.000516) Cu2(-0.000516) Cu3(-0.000516) Cu4(-
 0.002277) Cu5(-0.001004) Cu6(-0.002765) Cu7(-0.002033) Cu8(-0.000706) Cu9(-
 0.000462) Cu10(-0.00458) Cu11(-0.002819) Cu12(-0.002819) F1(-0.011139) F2(-
 0.043807) F3(0.046059) F4(-0.070544) F5(-0.006264) F6(0.010952) F7(-0.190858)
 F8(-0.042619) F9(-0.064903) F10(0.08517) F11(-0.042319) F12(0.003282)
 F13(0.017004) F14(-0.022578) F15(0.073287) F16(-0.0379) N1(0.000728)
 N2(0.002733) N3(0.003329) N4(-0.001926) N5(0.001948) N6(0.003275) N7(-
 0.000573) N8(0.001894) O1(-0.098392) O2(0.008285) O3(0.002299) O4(-0.003119)
 O5(-0.000057) O6(-0.001251) O7(-0.000301) O8(0.014163) P1(0.000513)
 P2(0.002328) P3(-0.001004) P4(0.000269) P5(0.000079) P6(-0.001004)
 P7(0.000567) P8(-0.00095) P9(-0.00355) P10(-0.001736) P11(0.000269) P12(-
 0.000516) P13(-0.000028) P14(0.002328) P15(0.000865) P16(-0.006964) P17(-
 0.001004) P18(-0.000218) P19(-0.00095) P20(-0.000516) P21(-0.004092) P22(-
 0.001004) P23(-0.003306) P24(-0.007072)
 Fixed U22: B1(0.044) B2(0.143) B3(0.255) B4(0.038) C1(0.025) C2(0.028)
 C3(0.032) C4(0.032) C5(0.028) C6(0.034) C7(0.038) C8(0.034) C67A(0.038)
 C9(0.051) C10(0.05) C11(0.055) C12(0.061) C13(0.063) C14(0.072) C15(0.071)
 C16(0.03) C17(0.032) C18(0.031) C19(0.036) C20(0.031) C21(0.033) C22(0.034)
 C23(0.034) C24(0.032) C25(0.032) C26(0.037) C27(0.043) C28(0.045) C29(0.046)
 C30(0.04) C31(0.034) C32(0.037) C33(0.048) C34(0.056) C35(0.048) C36(0.038)
 C37(0.025) C38(0.03) C39(0.035) C40(0.028) C41(0.026) C42(0.027) C43(0.03)
 C44(0.028) C45(0.036) C46(0.037) C47(0.041) C48(0.044) C49(0.037) C50(0.034)
 C51(0.053) C52(0.062) C53(0.059) C54(0.054) C55(0.041) C56(0.031) C57(0.042)
 C58(0.043) C59(0.047) C60(0.05) C61(0.04) C62(0.031) C63(0.037) C64(0.034)
 C65(0.035) C66(0.043) C67(0.04) C68(0.032) C69(0.043) C70(0.044) C71(0.04)
 C72(0.042) C73(0.035) C74(0.038) C75(0.046) C76(0.051) C77(0.043) C78(0.036)
 C79(0.03) C80(0.042) C81(0.05) C82(0.055) C83(0.057) C84(0.045) C85(0.029)
 C86(0.033) C87(0.034) C88(0.029) C89(0.034) C90(0.033) C91(0.029) C92(0.043)
 C93(0.044) C94(0.063) C95(0.074) C96(0.065) C97(0.046) C98(0.033) C99(0.044)
 C100(0.065) C101(0.056) C102(0.053) C103(0.04) C104(0.032) C105(0.03)
 C106(0.029) C107(0.039) C108(0.04) C109(0.03) C110(0.029) C111(0.038)
 C112(0.023) C113(0.027) C114(0.049) C115(0.056) C116(0.044) C117(0.036)
 C118(0.032) C119(0.028) C120(0.026) C121(0.021) C122(0.028) C123(0.025)
 C124(0.023) C125(0.029) C126(0.027) C127(0.026) C128(0.028) C129(0.073)
 C130(0.073) C131(0.06) C132(0.059) C133(0.053) C134(0.026) C135(0.034)
 C136(0.041) C137(0.037) C138(0.033) C139(0.031) C140(0.032) C141(0.041)
 C142(0.049) C143(0.048) C144(0.038) C145(0.036) C146(0.028) C147(0.036)
 C148(0.038) C149(0.054) C150(0.061) C151(0.048) C152(0.038) C153(0.029)
 C154(0.036) C155(0.039) C156(0.043) C157(0.055) C158(0.039) C159(0.028)
 C160(0.034) C161(0.036) C162(0.035) C163(0.045) C164(0.042) C165(0.031)
 C166(0.042) C167(0.05) C168(0.054) C169(0.051) C170(0.04) C171(0.028)
 C172(0.031) C173(0.034) C174(0.035) C175(0.033) C176(0.04) C177(0.036)
 C178(0.038) C179(0.042) C180(0.051) C181(0.074) C182(0.072) C183(0.053)
 C184(0.027) C185(0.034) C186(0.033) C187(0.025) C188(0.041) C189(0.034)
 C190(0.031) C191(0.046) C192(0.054) C193(0.06) C194(0.065) C195(0.047)
 C196(0.029) C73A(0.034) C197(0.03) C198(0.033) C199(0.043) C200(0.044)
 C201(0.042) C202(0.039) C203(0.039) C204(0.039) C205(0.049) C206(0.059)
 C207(0.054) C208(0.043) C209(0.024) C210(0.026) C211(0.03) C212(0.039)
 C213(0.042) C214(0.028) C215(0.029) C216(0.034) C217(0.026) C218(0.025)
 C219(0.035) C220(0.043) C221(0.034) C222(0.029) C223(0.026) C224(0.024)
 C225(0.025) C226(0.025) C227(0.025) C228(0.026) C229(0.022) C230(0.028)
 C231(0.03) C232(0.03) C233(0.033) C234(0.035) C235(0.043) C236(0.05)
 C237(0.061) C238(0.044) C239(0.055) C240(0.059) C241(0.078) C242(0.1)
 C243(0.08) C244(0.062) C245(0.027) C246(0.029) C247(0.037) C248(0.04)
 C249(0.044) C250(0.039) C251(0.022) C252(0.021) C253(0.044) C254(0.061)
 C255(0.049) C256(0.043) C257(0.034) C258(0.021) C259(0.029) C260(0.026)
 C261(0.022) C262(0.035) C263(0.031) C264(0.036) C265(0.043) C266(0.055)
 C267(0.073) C268(0.068) C269(0.051) C270(0.03) C271(0.034) C272(0.038)
 C273(0.034) C274(0.04) C275(0.039) C276(0.029) C277(0.041) C278(0.055)
 C279(0.068) C280(0.068) C281(0.063) C282(0.049) C283(0.032) C284(0.044)
 C285(0.048) C286(0.039) C287(0.044) C288(0.037) C289(0.033) C290(0.041)
 C291(0.063) C292(0.07) C293(0.056) C294(0.045) C295(0.023) C296(0.033)
 C297(0.038) C298(0.032) C299(0.032) C300(0.031) C301(0.029) C302(0.025)
 C303(0.028) C304(0.033) C305(0.027) C306(0.025) C307(0.03) C308(0.033)
 C309(0.036) C310(0.046) C311(0.043) C312(0.04) C313(0.031) C314(0.026)
 C315(0.031) C316(0.025) C317(0.033) C318(0.042) C319(0.031) C320(0.026)
 C321(0.029) C322(0.032) C323(0.039) C324(0.047) C325(0.053) C326(0.04)
 C327(0.04) C328(0.037) C329(0.031) C330(0.032) C331(0.034) C332(0.06)
 C333(0.059) C334(0.029) C335(0.053) C336(0.049) C337(0.03) C338(0.03)
 C339(0.031) C340(0.04) C341(0.046) C342(0.041) C343(0.037) C344(0.033)
 C345(0.034) C346(0.043) C347(0.04) C348(0.044) C349(0.045) C350(0.043)
 C351(0.057) C352(0.071) C353(0.066) C354(0.049) C355(0.048) C356(0.033)
 C357(0.029) C358(0.029) C359(0.038) C360(0.032) C361(0.03) C362(0.031)
 C363(0.031) C364(0.031) C365(0.044) C366(0.053) C367(0.046) C368(0.034)
 C369(0.036) C370(0.037) C371(0.053) C372(0.052) C373(0.046) C374(0.037)
 C375(0.03) C376(0.042) C377(0.051) C378(0.055) C379(0.047) C380(0.037)
 C381(0.028) C382(0.035) C383(0.045) C384(0.06) C385(0.057) C386(0.06)
 C387(0.058) C388(0.031) C389(0.037) C390(0.038) C391(0.028) C392(0.036)
 C393(0.036) C394(0.082) C395(0.104) C396(0.129) C397(0.121) C398(0.119)
 C399(0.093) C400(0.034) C401(0.046) C402(0.046) C403(0.041) C404(0.046)
 C405(0.04) C406(0.042) C407(0.031) C408(0.039) C409(0.037) C410(0.039)
 C411(0.052) C412(0.045) C413(0.036) C414(0.049) C415(0.054) C416(0.061)
 C417(0.06) C418(0.051) Cu1(0.024) Cu2(0.025) Cu3(0.026) Cu4(0.026) Cu5(0.024)
 Cu6(0.024) Cu7(0.022) Cu8(0.02) Cu9(0.021) Cu10(0.026) Cu11(0.023) Cu12(0.029)
 F1(0.056) F2(0.124) F3(0.192) F4(0.079) F5(0.099) F6(0.217) F7(0.211) F8(0.25)
 F9(0.316) F10(0.22) F11(0.319) F12(0.209) F13(0.051) F14(0.058) F15(0.052)
 F16(0.112) N1(0.03) N2(0.034) N3(0.035) N4(0.025) N5(0.032) N6(0.021)
 N7(0.037) N8(0.03) O1(0.063) O2(0.039) O3(0.031) O4(0.038) O5(0.034) O6(0.037)
 O7(0.034) O8(0.054) P1(0.023) P2(0.027) P3(0.028) P4(0.029) P5(0.027)
 P6(0.027) P7(0.023) P8(0.023) P9(0.027) P10(0.028) P11(0.022) P12(0.026)
 P13(0.027) P14(0.019) P15(0.023) P16(0.028) P17(0.02) P18(0.02) P19(0.031)
 P20(0.024) P21(0.023) P22(0.027) P23(0.039) P24(0.028)
 Fixed U23: B1(0.017) B2(-0.042) B3(0.069) B4(-0.004) C1(0.002) C2(-0.001)
 C3(0) C4(0.004) C5(0.002) C6(0.005) C7(0.008) C8(0.008) C67A(0.004) C9(0.017)
 C10(0.019) C11(0.009) C12(0.019) C13(0.027) C14(0.03) C15(0.032) C16(0.003)
 C17(0) C18(0.008) C19(0.004) C20(0.007) C21(0.006) C22(0.005) C23(0.003)
 C24(0.002) C25(0.007) C26(0.008) C27(0.006) C28(0.015) C29(0.01) C30(0.011)
 C31(0) C32(0.004) C33(0.013) C34(0.006) C35(0.001) C36(0.003) C37(0)
 C38(0.002) C39(0.008) C40(0.005) C41(-0.002) C42(-0.001) C43(0) C44(0.004)
 C45(0) C46(0.001) C47(0.01) C48(0.013) C49(0.007) C50(0.001) C51(0.015)
 C52(0.016) C53(0.003) C54(0) C55(0.004) C56(0.002) C57(0.009) C58(0.013)
 C59(0.008) C60(0.005) C61(0.003) C62(0) C63(0) C64(-0.003) C65(0.007)
 C66(0.005) C67(-0.002) C68(-0.008) C69(-0.01) C70(-0.013) C71(-0.005)
 C72(0.003) C73(-0.004) C74(-0.002) C75(0.001) C76(-0.006) C77(-0.008) C78(-
 0.007) C79(-0.007) C80(-0.001) C81(0.001) C82(-0.005) C83(-0.01) C84(-0.003)
 C85(-0.005) C86(-0.004) C87(-0.01) C88(-0.003) C89(0.002) C90(-0.004)
 C91(0.001) C92(0) C93(0.002) C94(0.008) C95(-0.002) C96(-0.005) C97(-0.002)
 C98(-0.001) C99(-0.002) C100(0.001) C101(0.009) C102(0.013) C103(0.005) C104(-
 0.001) C105(-0.001) C106(0.002) C107(0.01) C108(0.009) C109(0.005) C110(0.01)
 C111(0.003) C112(0.003) C113(0.009) C114(0.016) C115(0.015) C116(0.008)
 C117(0.003) C118(0.002) C119(0.002) C120(-0.002) C121(-0.003) C122(0.003)
 C123(0.002) C124(-0.001) C125(-0.001) C126(0.002) C127(0) C128(0.008)
 C129(0.031) C130(0.04) C131(0.034) C132(0.019) C133(0.024) C134(0.01)
 C135(0.007) C136(0.02) C137(0.017) C138(0.011) C139(0.007) C140(0.001)
 C141(0.011) C142(0.004) C143(0.003) C144(0.012) C145(0.002) C146(-0.001) C147(-
 0.008) C148(-0.002) C149(-0.001) C150(-0.008) C151(-0.017) C152(-0.011)
 C153(0.004) C154(0.007) C155(0.014) C156(0.02) C157(0.013) C158(0.003) C159(-
 0.006) C160(-0.011) C161(-0.014) C162(-0.009) C163(-0.003) C164(-0.005) C165(-
 0.004) C166(-0.007) C167(-0.008) C168(-0.002) C169(0.007) C170(0.003) C171(-
 0.004) C172(-0.003) C173(-0.005) C174(-0.003) C175(0.004) C176(0.006)
 C177(0.003) C178(-0.008) C179(-0.01) C180(-0.024) C181(-0.018) C182(-0.001)
 C183(0.001) C184(-0.001) C185(0.003) C186(0.008) C187(0) C188(0.002)
 C189(0.004) C190(0.002) C191(0) C192(0.001) C193(0.01) C194(0.013) C195(0.005)
 C196(-0.002) C73A(-0.003) C197(0.001) C198(0.003) C199(0.01) C200(0.004) C201(-
 0.004) C202(-0.001) C203(0) C204(-0.002) C205(-0.006) C206(0.002) C207(0.009)
 C208(0.005) C209(0.001) C210(0.001) C211(0.002) C212(-0.012) C213(-0.009)
 C214(-0.002) C215(-0.002) C216(-0.001) C217(-0.001) C218(-0.002) C219(-0.011)
 C220(-0.008) C221(-0.009) C222(-0.002) C223(-0.003) C224(-0.004) C225(-0.004)
 C226(-0.004) C227(-0.005) C228(-0.006) C229(-0.002) C230(-0.002) C231(-0.006)
 C232(-0.003) C233(-0.005) C234(-0.01) C235(-0.013) C236(-0.025) C237(-0.018)
 C238(-0.013) C239(0.002) C240(0.008) C241(0.002) C242(-0.014) C243(-0.022)
 C244(-0.013) C245(0.003) C246(0.002) C247(-0.006) C248(-0.002) C249(0.004)
 C250(0.003) C251(-0.001) C252(-0.002) C253(-0.001) C254(-0.01) C255(-0.006)
 C256(0.001) C257(0.001) C258(0) C259(0) C260(-0.008) C261(-0.002) C262(0.001)
 C263(-0.002) C264(0.002) C265(0.012) C266(0.022) C267(0.019) C268(-0.002)
 C269(-0.003) C270(0) C271(-0.005) C272(-0.013) C273(-0.012) C274(-0.005)
 C275(0.001) C276(0.006) C277(0.012) C278(0.012) C279(0.015) C280(0.002)
 C281(0) C282(0.005) C283(0.012) C284(0.02) C285(0.032) C286(0.012) C287(-
 0.002) C288(0.007) C289(0.003) C290(0) C291(-0.006) C292(0.011) C293(0.016)
 C294(0.009) C295(0.001) C296(-0.001) C297(-0.002) C298(-0.009) C299(-0.007)
 C300(-0.001) C301(-0.001) C302(-0.003) C303(-0.003) C304(-0.007) C305(-0.009)
 C306(0.001) C307(0.001) C308(0.002) C309(-0.006) C310(-0.002) C311(-0.002)
 C312(-0.012) C313(-0.008) C314(-0.002) C315(0.001) C316(-0.007) C317(-0.011)
 C318(-0.01) C319(-0.008) C320(-0.005) C321(-0.005) C322(-0.005) C323(-0.006)
 C324(-0.01) C325(-0.007) C326(-0.011) C327(-0.008) C328(-0.005) C329(-0.003)
 C330(-0.007) C331(-0.008) C332(-0.02) C333(-0.022) C334(-0.008) C335(-0.011)
 C336(-0.01) C337(-0.004) C338(-0.005) C339(-0.001) C340(-0.001) C341(-0.014)
 C342(-0.011) C343(-0.008) C344(0) C345(-0.003) C346(-0.009) C347(-0.003)
 C348(0.008) C349(0) C350(-0.003) C351(-0.016) C352(-0.015) C353(-0.012) C354(-
 0.013) C355(-0.009) C356(-0.004) C357(0.002) C358(-0.005) C359(-0.007) C360(-
 0.011) C361(0.002) C362(0) C363(-0.003) C364(-0.003) C365(-0.011) C366(-0.008)
 C367(0.005) C368(0) C369(0) C370(0.001) C371(0.003) C372(-0.003) C373(-0.004)
 C374(-0.002) C375(0.003) C376(-0.001) C377(-0.004) C378(-0.008) C379(-0.014)
 C380(-0.003) C381(0) C382(0.005) C383(0.006) C384(0.013) C385(0.005) C386(-
 0.007) C387(-0.002) C388(0.008) C389(0.007) C390(0.013) C391(0.007)
 C392(0.003) C393(0.006) C394(0.005) C395(-0.016) C396(-0.02) C397(0.009)
 C398(0.021) C399(0.02) C400(0.012) C401(0.008) C402(0.014) C403(0.013) C404(0)
 C405(0.008) C406(0) C407(0.002) C408(0.004) C409(0.003) C410(-0.001) C411(-
 0.015) C412(-0.002) C413(0.005) C414(0.001) C415(0) C416(0.008) C417(0.004)
 C418(-0.004) Cu1(-0.001) Cu2(0.001) Cu3(-0.002) Cu4(-0.001) Cu5(-0.001) Cu6(-
 0.002) Cu7(0.003) Cu8(0.001) Cu9(0) Cu10(-0.001) Cu11(0) Cu12(0.001) F1(-
 0.004) F2(0.052) F3(-0.061) F4(0.044) F5(0.014) F6(0.029) F7(-0.154) F8(-
 0.054) F9(0.08) F10(0.005) F11(0.073) F12(0.018) F13(-0.016) F14(-0.023) F15(-
 0.006) F16(-0.02) N1(0.012) N2(0.01) N3(0.009) N4(0.003) N5(-0.008) N6(-0.01)
 N7(-0.018) N8(-0.01) O1(0.041) O2(0.011) O3(0.003) O4(0.015) O5(-0.006) O6(-
 0.014) O7(-0.006) O8(-0.015) P1(0.001) P2(0.002) P3(0) P4(-0.004) P5(-0.002)
 P6(-0.001) P7(0.001) P8(-0.001) P9(-0.002) P10(-0.003) P11(0) P12(0)
 P13(0.002) P14(0.001) P15(0.001) P16(0.009) P17(0.001) P18(0) P19(-0.003) P20(-
 0.002) P21(0) P22(0.002) P23(0.005) P24(0.003)
 Fixed U33: B1(0.145) B2(0.128) B3(0.088) B4(0.047) C1(0.025) C2(0.021)
 C3(0.021) C4(0.026) C5(0.028) C6(0.028) C7(0.032) C8(0.03) C67A(0.039)
 C9(0.059) C10(0.054) C11(0.056) C12(0.074) C13(0.082) C14(0.08) C15(0.075)
 C16(0.024) C17(0.025) C18(0.028) C19(0.03) C20(0.034) C21(0.03) C22(0.028)
 C23(0.027) C24(0.036) C25(0.041) C26(0.048) C27(0.064) C28(0.058) C29(0.046)
 C30(0.043) C31(0.023) C32(0.028) C33(0.029) C34(0.023) C35(0.028) C36(0.028)
 C37(0.023) C38(0.03) C39(0.04) C40(0.043) C41(0.042) C42(0.029) C43(0.025)
 C44(0.036) C45(0.045) C46(0.061) C47(0.068) C48(0.049) C49(0.042) C50(0.028)
 C51(0.04) C52(0.041) C53(0.036) C54(0.053) C55(0.041) C56(0.03) C57(0.036)
 C58(0.049) C59(0.06) C60(0.061) C61(0.039) C62(0.034) C63(0.042) C64(0.057)
 C65(0.062) C66(0.046) C67(0.024) C68(0.035) C69(0.041) C70(0.064) C71(0.067)
 C72(0.054) C73(0.02) C74(0.031) C75(0.022) C76(0.023) C77(0.026) C78(0.025)
 C79(0.028) C80(0.029) C81(0.034) C82(0.039) C83(0.047) C84(0.035) C85(0.035)
 C86(0.036) C87(0.049) C88(0.054) C89(0.049) C90(0.045) C91(0.026) C92(0.024)
 C93(0.033) C94(0.032) C95(0.03) C96(0.029) C97(0.026) C98(0.022) C99(0.031)
 C100(0.036) C101(0.042) C102(0.036) C103(0.03) C104(0.024) C105(0.03)
 C106(0.029) C107(0.04) C108(0.038) C109(0.028) C110(0.038) C111(0.032)
 C112(0.034) C113(0.036) C114(0.048) C115(0.054) C116(0.042) C117(0.033)
 C118(0.035) C119(0.023) C120(0.022) C121(0.024) C122(0.032) C123(0.03)
 C124(0.028) C125(0.024) C126(0.026) C127(0.032) C128(0.042) C129(0.082)
 C130(0.095) C131(0.088) C132(0.08) C133(0.073) C134(0.04) C135(0.038)
 C136(0.047) C137(0.065) C138(0.067) C139(0.048) C140(0.026) C141(0.055)
 C142(0.062) C143(0.041) C144(0.047) C145(0.038) C146(0.03) C147(0.031)
 C148(0.027) C149(0.034) C150(0.034) C151(0.045) C152(0.041) C153(0.044)
 C154(0.067) C155(0.084) C156(0.08) C157(0.054) C158(0.044) C159(0.039)
 C160(0.044) C161(0.058) C162(0.076) C163(0.07) C164(0.051) C165(0.023)
 C166(0.04) C167(0.04) C168(0.031) C169(0.032) C170(0.028) C171(0.029)
 C172(0.025) C173(0.03) C174(0.033) C175(0.039) C176(0.047) C177(0.037)
 C178(0.021) C179(0.026) C180(0.037) C181(0.034) C182(0.032) C183(0.033)
 C184(0.023) C185(0.042) C186(0.045) C187(0.048) C188(0.043) C189(0.034)
 C190(0.025) C191(0.026) C192(0.028) C193(0.031) C194(0.051) C195(0.038)
 C196(0.023) C73A(0.043) C197(0.023) C198(0.031) C199(0.033) C200(0.028)
 C201(0.031) C202(0.028) C203(0.02) C204(0.034) C205(0.037) C206(0.027)
 C207(0.033) C208(0.027) C209(0.031) C210(0.029) C211(0.026) C212(0.04)
 C213(0.038) C214(0.028) C215(0.027) C216(0.031) C217(0.027) C218(0.03)
 C219(0.037) C220(0.049) C221(0.038) C222(0.029) C223(0.033) C224(0.029)
 C225(0.021) C226(0.023) C227(0.033) C228(0.031) C229(0.029) C230(0.031)
 C231(0.025) C232(0.037) C233(0.04) C234(0.045) C235(0.055) C236(0.063)
 C237(0.065) C238(0.057) C239(0.016) C240(0.028) C241(0.032) C242(0.033)
 C243(0.039) C244(0.029) C245(0.023) C246(0.024) C247(0.029) C248(0.019)
 C249(0.022) C250(0.024) C251(0.026) C252(0.024) C253(0.034) C254(0.041)
 C255(0.032) C256(0.024) C257(0.027) C258(0.025) C259(0.034) C260(0.043)
 C261(0.048) C262(0.046) C263(0.034) C264(0.029) C265(0.038) C266(0.046)
 C267(0.033) C268(0.037) C269(0.045) C270(0.028) C271(0.04) C272(0.05)
 C273(0.039) C274(0.037) C275(0.034) C276(0.038) C277(0.035) C278(0.05)
 C279(0.05) C280(0.035) C281(0.039) C282(0.036) C283(0.065) C284(0.069)
 C285(0.087) C286(0.107) C287(0.094) C288(0.079) C289(0.031) C290(0.033)
 C291(0.031) C292(0.032) C293(0.048) C294(0.036) C295(0.028) C296(0.034)
 C297(0.037) C298(0.046) C299(0.054) C300(0.042) C301(0.023) C302(0.028)
 C303(0.029) C304(0.037) C305(0.043) C306(0.045) C307(0.036) C308(0.023)
 C309(0.039) C310(0.046) C311(0.036) C312(0.046) C313(0.038) C314(0.028)
 C315(0.03) C316(0.031) C317(0.038) C318(0.043) C319(0.037) C320(0.039)
 C321(0.034) C322(0.032) C323(0.031) C324(0.041) C325(0.043) C326(0.041)
 C327(0.04) C328(0.036) C329(0.027) C330(0.029) C331(0.028) C332(0.052)
 C333(0.046) C334(0.027) C335(0.038) C336(0.04) C337(0.033) C338(0.037)
 C339(0.037) C340(0.031) C341(0.038) C342(0.049) C343(0.041) C344(0.036)
 C345(0.044) C346(0.053) C347(0.066) C348(0.051) C349(0.04) C350(0.028)
 C351(0.066) C352(0.073) C353(0.047) C354(0.043) C355(0.037) C356(0.022)
 C357(0.023) C358(0.033) C359(0.037) C360(0.041) C361(0.042) C362(0.029)
 C363(0.02) C364(0.023) C365(0.03) C366(0.024) C367(0.026) C368(0.026)
 C369(0.026) C370(0.027) C371(0.026) C372(0.028) C373(0.035) C374(0.027)
 C375(0.027) C376(0.033) C377(0.045) C378(0.049) C379(0.043) C380(0.033)
 C381(0.028) C382(0.026) C383(0.035) C384(0.047) C385(0.04) C386(0.034)
 C387(0.033) C388(0.026) C389(0.033) C390(0.041) C391(0.042) C392(0.042)
 C393(0.036) C394(0.033) C395(0.041) C396(0.05) C397(0.049) C398(0.051)
 C399(0.037) C400(0.037) C401(0.04) C402(0.047) C403(0.058) C404(0.057)
 C405(0.044) C406(0.031) C407(0.039) C408(0.042) C409(0.054) C410(0.068)
 C411(0.06) C412(0.045) C413(0.048) C414(0.053) C415(0.062) C416(0.092)
 C417(0.104) C418(0.089) Cu1(0.019) Cu2(0.019) Cu3(0.019) Cu4(0.022) Cu5(0.021)
 Cu6(0.024) Cu7(0.021) Cu8(0.024) Cu9(0.023) Cu10(0.023) Cu11(0.02) Cu12(0.02)
 F1(0.071) F2(0.091) F3(0.191) F4(0.112) F5(0.089) F6(0.221) F7(0.369)
 F8(0.141) F9(0.359) F10(0.229) F11(0.106) F12(0.282) F13(0.078) F14(0.177)
 F15(0.13) F16(0.071) N1(0.035) N2(0.031) N3(0.037) N4(0.029) N5(0.03)
 N6(0.033) N7(0.053) N8(0.026) O1(0.146) O2(0.042) O3(0.037) O4(0.055)
 O5(0.034) O6(0.06) O7(0.035) O8(0.039) P1(0.019) P2(0.02) P3(0.021) P4(0.02)
 P5(0.025) P6(0.021) P7(0.023) P8(0.025) P9(0.023) P10(0.024) P11(0.02)
 P12(0.019) P13(0.017) P14(0.02) P15(0.026) P16(0.037) P17(0.021) P18(0.022)
 P19(0.025) P20(0.019) P21(0.021) P22(0.021) P23(0.022) P24(0.029)
 Fixed Uiso: B1(0.098) B2(0.105) B3(0.137) B4(0.046) C1(0.025) C2(0.024)
 C3(0.027) C4(0.028) H4(0.034) C5(0.031) H5(0.038) C6(0.034) C7(0.034)
 H7(0.041) C8(0.031) H8(0.037) C67A(0.037) H67A(0.045) C9(0.06) C10(0.057)
 C11(0.067) H11(0.08) C12(0.078) H12(0.093) C13(0.079) H13(0.095) C14(0.078)
 H14(0.094) C15(0.072) H15(0.086) C16(0.026) C17(0.027) C18(0.03) C19(0.036)
 H19(0.043) C20(0.038) H20(0.045) C21(0.032) C22(0.033) H22(0.04) C23(0.032)
 H23(0.038) C24(0.038) C25(0.039) C26(0.045) H26(0.054) C27(0.053) H27(0.064)
 C28(0.055) H28(0.066) C29(0.054) H29(0.064) C30(0.047) H30(0.056) C31(0.027)
 C32(0.031) H32(0.037) C33(0.036) H33(0.043) C34(0.04) H34(0.048) C35(0.043)
 H35(0.051) C36(0.038) H36(0.045) C37(0.027) C38(0.032) H38(0.039) C39(0.04)
 H39(0.048) C40(0.041) H40(0.049) C41(0.038) H41(0.045) C42(0.03) H42(0.036)
 C43(0.028) H43A(0.034) H43B(0.034) C44(0.032) C45(0.041) H45(0.049) C46(0.05)
 H46(0.06) C47(0.054) H47(0.065) C48(0.054) H48(0.064) C49(0.043) H49(0.051)
 C50(0.03) C51(0.042) H51(0.05) C52(0.047) H52(0.056) C53(0.042) H53(0.05)
 C54(0.045) H54(0.054) C55(0.037) H55(0.044) C56(0.029) C57(0.035) H57(0.042)
 C58(0.046) H58(0.055) C59(0.049) H59(0.058) C60(0.047) H60(0.057) C61(0.034)
 H61(0.041) C62(0.029) C63(0.035) H63(0.042) C64(0.041) H64(0.049) C65(0.043)
 H65(0.052) C66(0.047) H66(0.056) C67(0.029) H67B(0.035) H67C(0.035) C68(0.031)
 C69(0.041) H69(0.05) C70(0.054) H70(0.065) C71(0.055) H71(0.066) C72(0.054)
 H72(0.065) C73(0.026) C74(0.034) H74(0.04) C75(0.036) H75(0.043) C76(0.037)
 H76(0.044) C77(0.034) H77(0.04) C78(0.029) H78(0.035) C79(0.028) C80(0.035)
 H80(0.042) C81(0.044) H81(0.052) C82(0.046) H82(0.055) C83(0.045) H83(0.054)
 C84(0.037) H84(0.045) C85(0.031) C86(0.036) H86(0.043) C87(0.044) H87(0.052)
 C88(0.046) H88(0.055) C89(0.048) H89(0.057) C90(0.041) H90(0.049) C91(0.027)
 H91A(0.032) H91B(0.032) C92(0.029) C93(0.036) H93(0.043) C94(0.043) H94(0.051)
 C95(0.043) H95(0.052) C96(0.041) H96(0.049) C97(0.034) H97(0.04) C98(0.026)
 C99(0.035) H99(0.042) C100(0.044) H100(0.053) C101(0.046) H101(0.055)
 C102(0.044) H102(0.053) C103(0.034) H103(0.04) C104(0.029) C105(0.029)
 C106(0.029) C107(0.039) H107(0.047) C108(0.038) H108(0.045) C109(0.029)
 C110(0.035) H110(0.042) C111(0.034) H111(0.041) C112(0.029) C113(0.033)
 C114(0.046) H114(0.056) C115(0.051) H115(0.061) C116(0.046) H116(0.055)
 C117(0.038) H117(0.045) C118(0.036) H118(0.043) C119(0.026) C120(0.024)
 C121(0.024) C122(0.029) H122(0.034) C123(0.029) H123(0.035) C124(0.025)
 C125(0.027) H125(0.032) C126(0.028) H126(0.034) C127(0.03) C128(0.035)
 C129(0.07) H129(0.084) C130(0.079) H130(0.094) C131(0.07) H131(0.084)
 C132(0.067) H132(0.08) C133(0.062) H133(0.074) C134(0.031) C135(0.036)
 H135(0.043) C136(0.048) H136(0.057) C137(0.048) H137(0.058) C138(0.049)
 H138(0.059) C139(0.039) H139(0.047) C140(0.027) C141(0.042) H141(0.051)
 C142(0.047) H142(0.056) C143(0.039) H143(0.046) C144(0.04) H144(0.048)
 C145(0.033) H145(0.04) C146(0.029) H14A(0.034) H14B(0.034) C147(0.032)
 C148(0.035) H148(0.042) C149(0.044) H149(0.053) C150(0.051) H150(0.061)
 C151(0.051) H151(0.061) C152(0.041) H152(0.049) C153(0.036) C154(0.05)
 H154(0.06) C155(0.062) H155(0.074) C156(0.068) H156(0.081) C157(0.058)
 H157(0.07) C158(0.045) H158(0.055) C159(0.032) C160(0.04) H160(0.047)
 C161(0.048) H161(0.057) C162(0.054) H162(0.065) C163(0.064) H163(0.076)
 C164(0.054) H164(0.064) C165(0.03) C166(0.043) H166(0.051) C167(0.051)
 H167(0.061) C168(0.054) H168(0.065) C169(0.048) H169(0.057) C170(0.038)
 H170(0.045) C171(0.027) H17A(0.032) H17B(0.032) C172(0.027) C173(0.031)
 H173(0.037) C174(0.036) H174(0.043) C175(0.039) H175(0.047) C176(0.041)
 H176(0.05) C177(0.034) H177(0.041) C178(0.028) C179(0.035) H179(0.042)
 C180(0.045) H180(0.053) C181(0.051) H181(0.061) C182(0.053) H182(0.064)
 C183(0.044) H183(0.053) C184(0.025) C185(0.036) H185(0.043) C186(0.04)
 H186(0.048) C187(0.039) H187(0.047) C188(0.04) H188(0.048) C189(0.033)
 H189(0.04) C190(0.028) C191(0.038) H191(0.046) C192(0.047) H192(0.057)
 C193(0.052) H193(0.063) C194(0.058) H194(0.069) C195(0.043) H195(0.052)
 C196(0.024) H196(0.029) C73A(0.043) H73A(0.051) C197(0.025) C198(0.033)
 H198(0.039) C199(0.04) H199(0.049) C200(0.039) H200(0.047) C201(0.037)
 H201(0.045) C202(0.03) H202(0.036) C203(0.026) C204(0.032) H204(0.039)
 C205(0.038) H205(0.045) C206(0.039) H206(0.046) C207(0.038) H207(0.046)
 C208(0.03) H208(0.036) C209(0.029) C210(0.028) C211(0.029) C212(0.038)
 H212(0.045) C213(0.037) H213(0.045) C214(0.03) C215(0.028) H215(0.034)
 C216(0.032) H216(0.039) C217(0.028) C218(0.03) C219(0.037) H219(0.045)
 C220(0.046) H220(0.055) C221(0.041) H221(0.049) C222(0.036) H222(0.044)
 C223(0.033) H223(0.04) C224(0.025) C225(0.025) C226(0.024) C227(0.029)
 H227(0.034) C228(0.027) H228(0.032) C229(0.026) C230(0.029) H230(0.035)
 C231(0.028) H231(0.034) C232(0.031) C233(0.033) C234(0.035) H234(0.042)
 C235(0.046) H235(0.055) C236(0.052) H236(0.063) C237(0.053) H237(0.064)
 C238(0.046) H238(0.055) C239(0.031) C240(0.039) H240(0.046) C241(0.046)
 H241(0.055) C242(0.051) H242(0.062) C243(0.051) H243(0.061) C244(0.039)
 H244(0.047) C245(0.024) C246(0.028) H246(0.034) C247(0.038) H247(0.045)
 C248(0.035) H248(0.043) C249(0.033) H249(0.039) C250(0.03) H250(0.036)
 C251(0.024) H25A(0.028) H25B(0.028) C252(0.027) C253(0.041) H253(0.049)
 C254(0.056) H254(0.067) C255(0.05) H255(0.06) C256(0.044) H256(0.052)
 C257(0.034) H257(0.041) C258(0.025) C259(0.035) H259(0.042) C260(0.039)
 H260(0.047) C261(0.039) H261(0.047) C262(0.043) H262(0.051) C263(0.035)
 H263(0.041) C264(0.028) C265(0.042) H265(0.05) C266(0.053) H266(0.063)
 C267(0.05) H267(0.06) C268(0.052) H268(0.063) C269(0.047) H269(0.056)
 C270(0.027) C271(0.034) H271(0.041) C272(0.042) H272(0.051) C273(0.039)
 H273(0.047) C274(0.039) H274(0.046) C275(0.032) H275(0.039) C276(0.03)
 H27A(0.036) H27B(0.036) C277(0.039) C278(0.05) H278(0.06) C279(0.061)
 H279(0.073) C280(0.06) H280(0.072) C281(0.053) H281(0.064) C282(0.042)
 H282(0.05) C283(0.043) C284(0.051) H284(0.062) C285(0.063) H285(0.075)
 C286(0.069) H286(0.083) C287(0.069) H287(0.083) C288(0.059) H288(0.071)
 C289(0.03) C290(0.036) H290(0.043) C291(0.049) H291(0.059) C292(0.055)
 H292(0.066) C293(0.055) H293(0.066) C294(0.043) H294(0.052) C295(0.029)
 C296(0.037) H296(0.044) C297(0.045) H297(0.054) C298(0.049) H298(0.059)
 C299(0.047) H299(0.056) C300(0.037) H300(0.045) C301(0.025) H30A(0.03)
 H30B(0.03) C302(0.025) C303(0.029) H303(0.034) C304(0.034) H304(0.041)
 C305(0.037) H305(0.044) C306(0.038) H306(0.045) C307(0.034) H307(0.041)
 C308(0.026) C309(0.035) H309(0.042) C310(0.039) H310(0.046) C311(0.036)
 H311(0.044) C312(0.04) H312(0.048) C313(0.033) H313(0.04) C314(0.027)
 C315(0.029) C316(0.029) C317(0.036) H317(0.043) C318(0.04) H318(0.048)
 C319(0.034) C320(0.034) H320(0.04) C321(0.031) H321(0.038) C322(0.034)
 C323(0.037) C324(0.045) H324(0.054) C325(0.049) H325(0.059) C326(0.045)
 H326(0.054) C327(0.042) H327(0.051) C328(0.039) H328(0.047) C329(0.029)
 C330(0.031) C331(0.033) C332(0.053) H332(0.063) C333(0.051) H333(0.061)
 C334(0.033) C335(0.051) H335(0.061) C336(0.052) H336(0.062) C337(0.034)
 C338(0.034) C339(0.036) H339(0.043) C340(0.041) H340(0.049) C341(0.044)
 H341(0.053) C342(0.045) H342(0.054) C343(0.038) H343(0.045) C344(0.032)
 C345(0.045) H345(0.053) C346(0.056) H346(0.067) C347(0.054) H347(0.065)
 C348(0.049) H348(0.058) C349(0.041) H349(0.05) C350(0.032) C351(0.051)
 H351(0.061) C352(0.058) H352(0.069) C353(0.049) H353(0.059) C354(0.044)
 H354(0.052) C355(0.038) H355(0.045) C356(0.025) H35A(0.031) H35B(0.031)
 C357(0.027) C358(0.033) H358(0.04) C359(0.043) H359(0.052) C360(0.043)
 H360(0.052) C361(0.04) H361(0.049) C362(0.033) H362(0.039) C363(0.025)
 C364(0.028) H364(0.033) C365(0.036) H365(0.043) C366(0.036) H366(0.043)
 C367(0.035) H367(0.041) C368(0.028) H368(0.034) C369(0.027) C370(0.028)
 H370(0.034) C371(0.035) H371(0.042) C372(0.035) H372(0.042) C373(0.036)
 H373(0.043) C374(0.032) H374(0.038) C375(0.028) C376(0.033) H376(0.04)
 C377(0.041) H377(0.05) C378(0.048) H378(0.058) C379(0.045) H379(0.054)
 C380(0.032) H380(0.039) C381(0.028) H38A(0.034) H38B(0.034) C382(0.032)
 C383(0.038) H383(0.045) C384(0.047) H384(0.057) C385(0.05) H385(0.06)
 C386(0.051) H386(0.061) C387(0.044) H387(0.053) C388(0.028) C389(0.036)
 H389(0.043) C390(0.042) H390(0.05) C391(0.041) H391(0.049) C392(0.042)
 H392(0.051) C393(0.037) H393(0.044) C394(0.051) C395(0.068) H395(0.082)
 C396(0.087) H396(0.105) C397(0.079) H397(0.095) C398(0.076) H398(0.091)
 C399(0.059) H399(0.07) C400(0.034) C401(0.042) H401(0.05) C402(0.048)
 H402(0.057) C403(0.051) H403(0.061) C404(0.053) H404(0.064) C405(0.041)
 H405(0.05) C406(0.035) H40A(0.042) H40B(0.042) C407(0.032) C408(0.038)
 H408(0.045) C409(0.044) H409(0.053) C410(0.05) H410(0.059) C411(0.055)
 H411(0.066) C412(0.044) H412(0.053) C413(0.041) C414(0.06) H414(0.072)
 C415(0.074) H415(0.088) C416(0.075) H416(0.09) C417(0.074) H417(0.089)
 C418(0.062) H418(0.074) Cu1(0.021) Cu2(0.021) Cu3(0.021) Cu4(0.023) Cu5(0.021)
 Cu6(0.023) Cu7(0.022) Cu8(0.021) Cu9(0.021) Cu10(0.024) Cu11(0.021)
 Cu12(0.024) F1(0.058) F2(0.1) F3(0.182) F4(0.111) F5(0.084) F6(0.19) F7(0.287)
 F8(0.201) F9(0.296) F10(0.262) F11(0.212) F12(0.278) F13(0.071) F14(0.1)
 F15(0.104) F16(0.117) N1(0.039) H1(0.046) N2(0.036) H2(0.044) N3(0.033)
 H3(0.04) N4(0.028) H4A(0.033) N5(0.028) H5A(0.034) N6(0.026) H6(0.032)
 N7(0.041) H7A(0.049) N8(0.031) H8A(0.037) O1(0.126) O2(0.05) O3(0.034)
 O4(0.041) O5(0.032) O6(0.042) O7(0.037) O8(0.052) P1(0.022) P2(0.023)
 P3(0.022) P4(0.022) P5(0.024) P6(0.022) P7(0.023) P8(0.024) P9(0.023)
 P10(0.024) P11(0.021) P12(0.021) P13(0.02) P14(0.021) P15(0.023) P16(0.029)
 P17(0.021) P18(0.02) P19(0.026) P20(0.021) P21(0.022) P22(0.024) P23(0.028)
 P24(0.026)
 Fixed X: H4(0.5047) H5(0.5275) H7(0.6663) H8(0.6441) H67A(0.4344) H11(0.5973)
 H12(0.6138) H13(0.687) H14(0.7398) H15(0.7241) H19(0.5078) H20(0.4738)
 H22(0.5222) H23(0.5544) H26(0.4054) H27(0.3533) H28(0.3664) H29(0.4263)
 H30(0.4753) H32(0.638) H33(0.6909) H34(0.7244) H35(0.7035) H36(0.6491)
 H38(0.63) H39(0.6316) H40(0.5964) H41(0.5589) H42(0.558) H43A(0.5372)
 H43B(0.5298) H45(0.4532) H46(0.4256) H47(0.4086) H48(0.4225) H49(0.456)
 H51(0.4772) H52(0.4149) H53(0.3331) H54(0.3133) H55(0.375) H57(0.4277)
 H58(0.3725) H59(0.2979) H60(0.2765) H61(0.3319) H63(0.3512) H64(0.3108)
 H65(0.3302) H66(0.3918) H67B(0.4174) H67C(0.4526) H69(0.4357) H70(0.402)
 H71(0.4174) H72(0.4695) H74(0.4894) H75(0.524) H76(0.5715) H77(0.5833)
 H78(0.5498) H80(0.606) H81(0.6408) H82(0.7221) H83(0.7678) H84(0.7337)
 H86(0.664) H87(0.669) H88(0.6444) H89(0.6163) H90(0.6124) H91A(0.7171)
 H91B(0.6801) H93(0.7327) H94(0.7887) H95(0.8154) H96(0.7888) H97(0.7318)
 H99(0.7825) H100(0.8171) H101(0.7659) H102(0.6814) H103(0.6451) H107(0.8073)
 H108(0.8193) H110(0.7083) H111(0.6974) H114(0.8355) H115(0.8638) H116(0.8106)
 H117(0.7267) H118(0.6973) H122(0.7339) H123(0.6997) H125(0.5661) H126(0.6011)
 H129(0.6212) H130(0.5996) H131(0.5186) H132(0.4586) H133(0.4791) H135(0.6162)
 H136(0.5817) H137(0.5534) H138(0.56) H139(0.5943) H141(0.5355) H142(0.4801)
 H143(0.4917) H144(0.5567) H145(0.6118) H14A(0.6732) H14B(0.663) H148(0.7617)
 H149(0.806) H150(0.8458) H151(0.8425) H152(0.7947) H154(0.7011) H155(0.702)
 H156(0.7339) H157(0.7698) H158(0.774) H160(0.8834) H161(0.9275) H162(0.9487)
 H163(0.9229) H164(0.8777) H166(0.9371) H167(0.967) H168(0.911) H169(0.8273)
 H170(0.7965) H17A(0.8986) H17B(0.8688) H173(0.9122) H174(0.9275) H175(0.8626)
 H176(0.7817) H177(0.7663) H179(0.8633) H180(0.904) H181(0.919) H182(0.8966)
 H183(0.855) H185(0.6665) H186(0.699) H187(0.7601) H188(0.7914) H189(0.759)
 H191(0.6317) H192(0.633) H193(0.6912) H194(0.7485) H195(0.7506) H196(0.6072)
 H73A(0.5046) H198(0.6514) H199(0.6354) H200(0.5686) H201(0.5181) H202(0.5339)
 H204(0.5351) H205(0.4607) H206(0.428) H207(0.4671) H208(0.5422) H212(-0.0336)
 H213(-0.0462) H215(0.0779) H216(0.0907) H219(-0.0548) H220(-0.0856) H221(-
 0.0333) H222(0.0485) H223(0.0795) H227(0.0487) H228(0.0822) H230(0.2159)
 H231(0.182) H234(0.1674) H235(0.1901) H236(0.2581) H237(0.3109) H238(0.2927)
 H240(0.2499) H241(0.3277) H242(0.358) H243(0.314) H244(0.2371) H246(0.1294)
 H247(0.1471) H248(0.2166) H249(0.2679) H250(0.2498) H25A(0.1735) H25B(0.1569)
 H253(0.0231) H254(0.0182) H255(0.0808) H256(0.1459) H257(0.151) H259(0.0963)
 H260(0.0704) H261(0.0294) H262(0.0181) H263(0.0423) H265(-0.0641) H266(-
 0.0986) H267(-0.1266) H268(-0.1198) H269(-0.0855) H271(0.0142) H272(-0.0027)
 H273(-0.0843) H274(-0.1484) H275(-0.1328) H27A(-0.0856) H27B(-0.1149) H278(-
 0.1512) H279(-0.1789) H280(-0.1261) H281(-0.0408) H282(-0.0122) H284(-0.1033)
 H285(-0.1428) H286(-0.1506) H287(-0.1186) H288(-0.0794) H290(0.0218) H291(-
 0.0234) H292(-0.0535) H293(-0.041) H294(0.0013) H296(0.0049) H297(0.0051)
 H298(0.0551) H299(0.1016) H300(0.0988) H30A(0.1254) H30B(0.1141) H303(0.1621)
 H304(0.1896) H305(0.2285) H306(0.2379) H307(0.2074) H309(0.2587) H310(0.3106)
 H311(0.2907) H312(0.2188) H313(0.1661) H317(0.1445) H318(0.1228) H320(0.2588)
 H321(0.2795) H324(0.1061) H325(0.0697) H326(0.1135) H327(0.1948) H328(0.2322)
 H332(0.2159) H333(0.2492) H335(0.3378) H336(0.3081) H339(0.3179) H340(0.3438)
 H341(0.4064) H342(0.4429) H343(0.417) H345(0.3302) H346(0.3538) H347(0.3581)
 H348(0.34) H349(0.3195) H351(0.403) H352(0.463) H353(0.4449) H354(0.3654)
 H355(0.3054) H35A(0.2427) H35B(0.2478) H358(0.1484) H359(0.142) H360(0.1797)
 H361(0.2193) H362(0.2219) H364(0.1501) H365(0.0945) H366(0.0507) H367(0.063)
 H368(0.1203) H370(0.0461) H371(-0.0129) H372(-0.0321) H373(0.0047)
 H374(0.0604) H376(0.0033) H377(-0.0334) H378(0.0127) H379(0.1) H380(0.1373)
 H38A(0.1144) H38B(0.0739) H383(0.0541) H384(0.015) H385(0.0584) H386(0.1391)
 H387(0.1792) H389(0.1188) H390(0.1167) H391(0.1505) H392(0.1911) H393(0.1901)
 H395(0.2991) H396(0.2673) H397(0.2216) H398(0.2078) H399(0.2396) H401(0.3562)
 H402(0.3863) H403(0.3672) H404(0.3167) H405(0.2871) H40A(0.3716) H40B(0.3339)
 H408(0.4368) H409(0.4722) H410(0.4439) H411(0.3804) H412(0.3447) H414(0.3816)
 H415(0.4391) H416(0.4967) H417(0.4962) H418(0.4391) H1(0.5897) H2(0.4436)
 H3(0.8064) H4A(0.6326) H5A(-0.0268) H6(0.148) H7A(0.1409) H8A(0.2987)
 Fixed Y: H4(-0.0888) H5(-0.1571) H7(-0.1087) H8(-0.0419) H67A(0.003) H11(-
 0.2692) H12(-0.3433) H13(-0.3533) H14(-0.2939) H15(-0.2232) H19(0.2074)
 H20(0.2548) H22(0.1677) H23(0.1201) H26(0.3087) H27(0.3578) H28(0.3637)
 H29(0.3181) H30(0.2686) H32(0.0562) H33(0.0435) H34(0.1056) H35(0.1804)
 H36(0.1934) H38(0.1748) H39(0.2475) H40(0.3089) H41(0.2963) H42(0.2229)
 H43A(0.0975) H43B(0.1515) H45(0.1967) H46(0.2708) H47(0.2937) H48(0.2441)
 H49(0.1715) H51(0.0467) H52(0.0112) H53(0.036) H54(0.0945) H55(0.1304)
 H57(0.1273) H58(0.1879) H59(0.1904) H60(0.132) H61(0.0725) H63(-0.0133) H64(-
 0.0758) H65(-0.097) H66(-0.0572) H67B(0.0135) H67C(0.0564) H69(-0.0745) H70(-
 0.146) H71(-0.1794) H72(-0.1433) H74(0.0502) H75(0.0483) H76(-0.0134) H77(-
 0.0761) H78(-0.0743) H80(0.0505) H81(0.0803) H82(0.0613) H83(0.0121) H84(-
 0.017) H86(-0.078) H87(-0.1585) H88(-0.1991) H89(-0.1602) H90(-0.08) H91A(-
 0.0023) H91B(-0.0199) H93(-0.0075) H94(-0.0041) H95(0.0674) H96(0.1347)
 H97(0.1309) H99(0.0806) H100(0.1322) H101(0.1771) H102(0.1716) H103(0.1242)
 H107(0.592) H108(0.6335) H110(0.7199) H111(0.6783) H114(0.7549) H115(0.7858)
 H116(0.7929) H117(0.7769) H118(0.7497) H122(0.4224) H123(0.3613) H125(0.3879)
 H126(0.4499) H129(0.2529) H130(0.1874) H131(0.1742) H132(0.2184) H133(0.2809)
 H135(0.6459) H136(0.7107) H137(0.7721) H138(0.7719) H139(0.708) H141(0.6495)
 H142(0.6179) H143(0.543) H144(0.4999) H145(0.5305) H14A(0.6119) H14B(0.6639)
 H148(0.5836) H149(0.5905) H150(0.6581) H151(0.7204) H152(0.7153) H154(0.7313)
 H155(0.8025) H156(0.8085) H157(0.7452) H158(0.6736) H160(0.6231) H161(0.6917)
 H162(0.7268) H163(0.6944) H164(0.6266) H166(0.5448) H167(0.4966) H168(0.4502)
 H169(0.4548) H170(0.5036) H17A(0.5204) H17B(0.5525) H173(0.4468) H174(0.3841)
 H175(0.3368) H176(0.3523) H177(0.4155) H179(0.3943) H180(0.3706) H181(0.4232)
 H182(0.4995) H183(0.5231) H185(0.3835) H186(0.3107) H187(0.2834) H188(0.33)
 H189(0.4034) H191(0.4318) H192(0.4435) H193(0.4899) H194(0.5283) H195(0.5149)
 H196(0.4401) H73A(-0.0722) H198(0.5896) H199(0.6112) H200(0.5777) H201(0.5249)
 H202(0.5038) H204(0.5923) H205(0.5959) H206(0.53) H207(0.4603) H208(0.4556)
 H212(0.0942) H213(0.1395) H215(0.2112) H216(0.1654) H219(0.2634) H220(0.2972)
 H221(0.3055) H222(0.2816) H223(0.25) H227(-0.081) H228(-0.14) H230(-0.1176)
 H231(-0.0587) H234(-0.2616) H235(-0.3284) H236(-0.3276) H237(-0.2636) H238(-
 0.1992) H240(0.0779) H241(0.0759) H242(0.0068) H243(-0.0608) H244(-0.06)
 H246(0.0787) H247(0.104) H248(0.077) H249(0.0225) H250(-0.0038) H25A(-0.0599)
 H25B(-0.0622) H253(0.0027) H254(0.0185) H255(-0.0057) H256(-0.0469) H257(-
 0.0656) H259(-0.1173) H260(-0.1938) H261(-0.2296) H262(-0.1899) H263(-0.1137)
 H265(-0.1109) H266(-0.1373) H267(-0.086) H268(-0.0073) H269(0.0193) H271(-
 0.0863) H272(-0.1498) H273(-0.1686) H274(-0.1244) H275(-0.0619) H27A(0.0476)
 H27B(0.0159) H278(0.0432) H279(-0.0075) H280(-0.055) H281(-0.0527) H282(-
 0.0008) H284(0.1184) H285(0.1895) H286(0.2283) H287(0.1979) H288(0.1266)
 H290(0.0872) H291(0.1014) H292(0.1753) H293(0.2336) H294(0.2191) H296(0.1649)
 H297(0.2297) H298(0.2914) H299(0.291) H300(0.2277) H30A(0.162) H30B(0.1113)
 H303(0.1392) H304(0.2039) H305(0.2635) H306(0.2594) H307(0.1965) H309(0.1345)
 H310(0.1026) H311(0.0323) H312(-0.0055) H313(0.0278) H317(0.4568) H318(0.3858)
 H320(0.3351) H321(0.4062) H324(0.2678) H325(0.2052) H326(0.1387) H327(0.1319)
 H328(0.1935) H332(0.646) H333(0.6901) H335(0.7529) H336(0.7042) H339(0.7777)
 H340(0.8174) H341(0.8718) H342(0.8892) H343(0.8502) H345(0.6811) H346(0.7587)
 H347(0.8028) H348(0.7707) H349(0.6932) H351(0.6373) H352(0.5952) H353(0.5223)
 H354(0.4928) H355(0.5343) H35A(0.5931) H35B(0.6472) H358(0.6743) H359(0.75)
 H360(0.8092) H361(0.7939) H362(0.7195) H364(0.5504) H365(0.5339) H366(0.5933)
 H367(0.6687) H368(0.6859) H370(0.6204) H371(0.6125) H372(0.5391) H373(0.4752)
 H374(0.4819) H376(0.5783) H377(0.6225) H378(0.6718) H379(0.6751) H380(0.6267)
 H38A(0.4796) H38B(0.496) H383(0.4906) H384(0.5224) H385(0.5722) H386(0.5908)
 H387(0.5602) H389(0.4307) H390(0.3507) H391(0.3081) H392(0.3462) H393(0.4256)
 H395(0.5824) H396(0.584) H397(0.5217) H398(0.4578) H399(0.4562) H401(0.4643)
 H402(0.3887) H403(0.3393) H404(0.364) H405(0.4393) H40A(0.5439) H40B(0.5856)
 H408(0.5052) H409(0.4351) H410(0.3998) H411(0.4325) H412(0.5013) H414(0.6434)
 H415(0.7028) H416(0.701) H417(0.642) H418(0.5823) H1(-0.204) H2(0.2597)
 H3(0.7074) H4A(0.3105) H5A(0.2061) H6(-0.1922) H7A(0.3099) H8A(0.7512)
 Fixed Z: H4(0.4214) H5(0.4692) H7(0.5252) H8(0.4768) H67A(0.3796) H11(0.5519)
 H12(0.5924) H13(0.6625) H14(0.6927) H15(0.6524) H19(0.2525) H20(0.1777)
 H22(0.0743) H23(0.1493) H26(0.0363) H27(-0.029) H28(-0.1189) H29(-0.1449) H30(-
 0.0814) H32(0.5058) H33(0.5935) H34(0.6491) H35(0.6179) H36(0.5312)
 H38(0.3602) H39(0.3245) H40(0.3619) H41(0.4358) H42(0.4723) H43A(0.4913)
 H43B(0.4887) H45(0.468) H46(0.4433) H47(0.3507) H48(0.2837) H49(0.3084)
 H51(0.4892) H52(0.523) H53(0.4943) H54(0.4286) H55(0.3946) H57(0.2069)
 H58(0.1765) H59(0.2036) H60(0.2585) H61(0.2901) H63(0.2227) H64(0.2532)
 H65(0.3461) H66(0.41) H67B(0.1894) H67C(0.191) H69(0.1516) H70(0.1649)
 H71(0.2514) H72(0.3268) H74(0.1262) H75(0.048) H76(0.0335) H77(0.0948)
 H78(0.1733) H80(0.1932) H81(0.1236) H82(0.1215) H83(0.1879) H84(0.2585)
 H86(0.2125) H87(0.2152) H88(0.2848) H89(0.353) H90(0.3513) H91A(0.3451)
 H91B(0.3803) H93(0.4587) H94(0.5467) H95(0.5849) H96(0.5363) H97(0.4505)
 H99(0.369) H100(0.317) H101(0.2478) H102(0.2328) H103(0.2881) H107(0.2428)
 H108(0.167) H110(0.1803) H111(0.2569) H114(0.0742) H115(0.0009) H116(-0.0861)
 H117(-0.098) H118(-0.0232) H122(0.5326) H123(0.5693) H125(0.4653) H126(0.4299)
 H129(0.6048) H130(0.6469) H131(0.6489) H132(0.5962) H133(0.5486) H135(0.3114)
 H136(0.2582) H137(0.3013) H138(0.3967) H139(0.4497) H141(0.4481) H142(0.4946)
 H143(0.5297) H144(0.5139) H145(0.4656) H14A(0.5167) H14B(0.4991) H148(0.5735)
 H149(0.6653) H150(0.6965) H151(0.6363) H152(0.5442) H154(0.492) H155(0.4492)
 H156(0.3715) H157(0.3382) H158(0.3855) H160(0.5593) H161(0.5712) H162(0.4949)
 H163(0.4075) H164(0.395) H166(0.5387) H167(0.6155) H168(0.6484) H169(0.6098)
 H170(0.534) H17A(0.4322) H17B(0.3841) H173(0.4645) H174(0.525) H175(0.5356)
 H176(0.4853) H177(0.4243) H179(0.3556) H180(0.2871) H181(0.2225) H182(0.2271)
 H183(0.2935) H185(0.3602) H186(0.381) H187(0.3395) H188(0.2798) H189(0.2581)
 H191(0.19) H192(0.0978) H193(0.0743) H194(0.1432) H195(0.238) H196(0.3036)
 H73A(0.3149) H198(0.2408) H199(0.1475) H200(0.0831) H201(0.1126) H202(0.2064)
 H204(0.3071) H205(0.3357) H206(0.3649) H207(0.3639) H208(0.3363) H212(0.1978)
 H213(0.27) H215(0.2688) H216(0.1968) H219(0.3602) H220(0.4306) H221(0.5203)
 H222(0.5372) H223(0.4652) H227(-0.0885) H228(-0.1298) H230(-0.025)
 H231(0.0171) H234(-0.1371) H235(-0.1758) H236(-0.2161) H237(-0.2033) H238(-
 0.1555) H240(0.1395) H241(0.1179) H242(0.0923) H243(0.0924) H244(0.1161)
 H246(0.2066) H247(0.2984) H248(0.3627) H249(0.3345) H250(0.2439) H25A(0.1802)
 H25B(0.1144) H253(0.2037) H254(0.2947) H255(0.3687) H256(0.3532) H257(0.262)
 H259(0.0741) H260(0.0594) H261(0.1208) H262(0.1983) H263(0.2119) H265(0.1007)
 H266(0.171) H267(0.2283) H268(0.2147) H269(0.1438) H271(0.0118) H272(-0.0466)
 H273(-0.0896) H274(-0.0733) H275(-0.0126) H27A(0.0602) H27B(0.0114) H278(-
 0.0988) H279(-0.1737) H280(-0.2025) H281(-0.1592) H282(-0.0881) H284(-0.1147)
 H285(-0.1213) H286(-0.0457) H287(0.0436) H288(0.0524) H290(-0.1207) H291(-
 0.2122) H292(-0.2372) H293(-0.1714) H294(-0.0802) H296(0.066) H297(0.1208)
 H298(0.1131) H299(0.046) H300(-0.0116) H30A(-0.0393) H30B(-0.0618)
 H303(0.1435) H304(0.1976) H305(0.1614) H306(0.0709) H307(0.0148) H309(0.0186)
 H310(-0.033) H311(-0.0778) H312(-0.0708) H313(-0.0224) H317(-0.0178) H318(-
 0.0605) H320(0.013) H321(0.0567) H324(-0.1348) H325(-0.188) H326(-0.1916)
 H327(-0.1388) H328(-0.0849) H332(0.2826) H333(0.3597) H335(0.2742)
 H336(0.2003) H339(0.4774) H340(0.5627) H341(0.5736) H342(0.5005) H343(0.416)
 H345(0.1223) H346(0.1338) H347(0.0583) H348(-0.0312) H349(-0.0429) H351(0.022)
 H352(-0.0096) H353(-0.0456) H354(-0.0574) H355(-0.0264) H35A(-0.0486) H35B(-
 0.0511) H358(0.0783) H359(0.1079) H360(0.0706) H361(-0.0003) H362(-0.0338)
 H364(-0.0621) H365(-0.1465) H366(-0.199) H367(-0.1686) H368(-0.0845) H370(-
 0.0087) H371(-0.0929) H372(-0.1314) H373(-0.0834) H374(0.002) H376(0.0789)
 H377(0.1349) H378(0.2002) H379(0.2111) H380(0.1583) H38A(0.0784) H38B(0.1096)
 H383(0.1937) H384(0.2582) H385(0.3272) H386(0.3302) H387(0.265) H389(0.2448)
 H390(0.2458) H391(0.1848) H392(0.1245) H393(0.1204) H395(0.3289) H396(0.4083)
 H397(0.4288) H398(0.3699) H399(0.2905) H401(0.3239) H402(0.3328) H403(0.2579)
 H404(0.1723) H405(0.1645) H40A(0.2657) H40B(0.2535) H408(0.2326) H409(0.2147)
 H410(0.1285) H411(0.0609) H412(0.0791) H414(0.2427) H415(0.2485) H416(0.1956)
 H417(0.1337) H418(0.1266) H1(0.5244) H2(0.0787) H3(0.1182) H4A(0.5643)
 H5A(0.3244) H6(-0.1265) H7A(-0.0715) H8A(0.3997)
;

loop_
_space_group_symop_id
_space_group_symop_operation_xyz
1 'x, y, z'
2 'x, -y, z+1/2'

loop_
_atom_site_label
_atom_site_type_symbol
_atom_site_fract_x
_atom_site_fract_y
_atom_site_fract_z
_atom_site_U_iso_or_equiv
_atom_site_adp_type
_atom_site_occupancy
_atom_site_symmetry_multiplicity
_atom_site_calc_flag
_atom_site_refinement_flags
B1 B 0.8626(2) 0.23825(18) 0.2766(3) 0.098 Uani 1 1 d D
B2 B 0.9182(2) 0.7343(2) 0.1569(3) 0.105 Uani 1 1 d D
B3 B 0.8068(3) 0.8123(3) 0.2366(3) 0.137 Uani 1 1 d D
B4 B 0.36430(18) 0.29146(16) 0.1346(2) 0.046 Uani 1 1 d D
C1 C 0.55044(16) 0.01812(14) 0.38113(17) 0.025 Uani 1 1 d U
C2 C 0.55943(15) -0.01565(14) 0.41064(16) 0.024 Uani 1 1 d U
C3 C 0.57172(16) -0.05766(15) 0.44289(17) 0.027 Uani 1 1 d U
C4 C 0.53736(16) -0.09271(15) 0.44196(17) 0.028 Uani 1 1 d U
H4 H 0.5047 -0.0888 0.4214 0.034 Uiso 1 1 calc R
C5 C 0.55093(17) -0.13362(15) 0.47127(18) 0.031 Uani 1 1 d U
H5 H 0.5275 -0.1571 0.4692 0.038 Uiso 1 1 calc R
C6 C 0.59883(17) -0.13993(16) 0.50344(18) 0.034 Uani 1 1 d U
C7 C 0.63364(17) -0.10487(17) 0.50441(19) 0.034 Uani 1 1 d U
H7 H 0.6663 -0.1087 0.5252 0.041 Uiso 1 1 calc R
C8 C 0.62028(17) -0.06502(16) 0.47523(18) 0.031 Uani 1 1 d U
H8 H 0.6441 -0.0419 0.4768 0.037 Uiso 1 1 calc R
C67A C 0.40924(19) -0.01242(17) 0.3542(2) 0.037 Uani 1 1 d U
H67A H 0.4344 0.0030 0.3796 0.045 Uiso 1 1 calc R
C9 C 0.6526(3) -0.1912(2) 0.5731(3) 0.060 Uani 1 1 d U
C10 C 0.6583(3) -0.2387(2) 0.5982(3) 0.057 Uani 1 1 d U
C11 C 0.6259(3) -0.2742(2) 0.5802(3) 0.067 Uani 1 1 d U
H11 H 0.5973 -0.2692 0.5519 0.080 Uiso 1 1 calc R
C12 C 0.6356(3) -0.3187(3) 0.6041(3) 0.078 Uani 1 1 d U
H12 H 0.6138 -0.3433 0.5924 0.093 Uiso 1 1 calc R
C13 C 0.6796(3) -0.3243(3) 0.6463(3) 0.079 Uani 1 1 d U
H13 H 0.6870 -0.3533 0.6625 0.095 Uiso 1 1 calc R
C14 C 0.7114(3) -0.2892(3) 0.6642(3) 0.078 Uani 1 1 d U
H14 H 0.7398 -0.2939 0.6927 0.094 Uiso 1 1 calc R
C15 C 0.7016(3) -0.2472(3) 0.6405(3) 0.072 Uani 1 1 d U
H15 H 0.7241 -0.2232 0.6524 0.086 Uiso 1 1 calc R
C16 C 0.55442(15) 0.09721(15) 0.29343(17) 0.026 Uani 1 1 d U
C17 C 0.54590(15) 0.12449(15) 0.25430(17) 0.027 Uani 1 1 d U
C18 C 0.53172(16) 0.15696(15) 0.20876(18) 0.030 Uani 1 1 d U
C19 C 0.50947(18) 0.19867(17) 0.21658(19) 0.036 Uani 1 1 d U
H19 H 0.5078 0.2074 0.2525 0.043 Uiso 1 1 calc R
C20 C 0.48971(19) 0.22755(17) 0.1718(2) 0.038 Uani 1 1 d U
H20 H 0.4738 0.2548 0.1777 0.045 Uiso 1 1 calc R
C21 C 0.49359(17) 0.21580(16) 0.11735(19) 0.032 Uani 1 1 d U
C22 C 0.51835(17) 0.17551(16) 0.10983(19) 0.033 Uani 1 1 d U
H22 H 0.5222 0.1677 0.0743 0.040 Uiso 1 1 calc R
C23 C 0.53739(17) 0.14678(16) 0.15494(18) 0.032 Uani 1 1 d U
H23 H 0.5544 0.1201 0.1493 0.038 Uiso 1 1 calc R
C24 C 0.47940(19) 0.25186(16) 0.0236(2) 0.038 Uani 1 1 d U
C25 C 0.44445(19) 0.28399(17) -0.0162(2) 0.039 Uani 1 1 d U
C26 C 0.4091(2) 0.31043(18) -0.0003(2) 0.045 Uani 1 1 d U
H26 H 0.4054 0.3087 0.0363 0.054 Uiso 1 1 calc R
C27 C 0.3781(2) 0.3405(2) -0.0393(3) 0.053 Uani 1 1 d U
H27 H 0.3533 0.3578 -0.0290 0.064 Uiso 1 1 calc R
C28 C 0.3856(2) 0.3435(2) -0.0931(3) 0.055 Uani 1 1 d U
H28 H 0.3664 0.3637 -0.1189 0.066 Uiso 1 1 calc R
C29 C 0.4219(2) 0.3163(2) -0.1086(3) 0.054 Uani 1 1 d U
H29 H 0.4263 0.3181 -0.1449 0.064 Uiso 1 1 calc R
C30 C 0.4512(2) 0.28670(19) -0.0708(2) 0.047 Uani 1 1 d U
H30 H 0.4753 0.2686 -0.0814 0.056 Uiso 1 1 calc R
C31 C 0.63832(16) 0.12590(15) 0.50986(17) 0.027 Uani 1 1 d U
C32 C 0.65089(17) 0.08127(16) 0.52840(19) 0.031 Uani 1 1 d U
H32 H 0.6380 0.0562 0.5058 0.037 Uiso 1 1 calc R
C33 C 0.68298(18) 0.07358(18) 0.5810(2) 0.036 Uani 1 1 d U
H33 H 0.6909 0.0435 0.5935 0.043 Uiso 1 1 calc R
C34 C 0.70277(18) 0.11058(19) 0.61428(19) 0.040 Uani 1 1 d U
H34 H 0.7244 0.1056 0.6491 0.048 Uiso 1 1 calc R
C35 C 0.6901(2) 0.15541(19) 0.5955(2) 0.043 Uani 1 1 d U
H35 H 0.7035 0.1804 0.6179 0.051 Uiso 1 1 calc R
C36 C 0.65763(19) 0.16334(18) 0.54331(19) 0.038 Uani 1 1 d U
H36 H 0.6491 0.1934 0.5312 0.045 Uiso 1 1 calc R
C37 C 0.59382(16) 0.19043(14) 0.42033(17) 0.027 Uani 1 1 d U
C38 C 0.61573(17) 0.19917(16) 0.37566(18) 0.032 Uani 1 1 d U
H38 H 0.6300 0.1748 0.3602 0.039 Uiso 1 1 calc R
C39 C 0.6167(2) 0.24251(17) 0.3542(2) 0.040 Uani 1 1 d U
H39 H 0.6316 0.2475 0.3245 0.048 Uiso 1 1 calc R
C40 C 0.5956(2) 0.27929(17) 0.3765(2) 0.041 Uani 1 1 d U
H40 H 0.5964 0.3089 0.3619 0.049 Uiso 1 1 calc R
C41 C 0.57333(19) 0.27183(16) 0.4208(2) 0.038 Uani 1 1 d U
H41 H 0.5589 0.2963 0.4358 0.045 Uiso 1 1 calc R
C42 C 0.57273(17) 0.22777(15) 0.44245(18) 0.030 Uani 1 1 d U
H42 H 0.5580 0.2229 0.4723 0.036 Uiso 1 1 calc R
C43 C 0.53455(16) 0.12444(16) 0.46714(18) 0.028 Uani 1 1 d U
H43A H 0.5372 0.0975 0.4913 0.034 Uiso 1 1 calc R
H43B H 0.5298 0.1515 0.4887 0.034 Uiso 1 1 calc R
C44 C 0.45852(17) 0.17663(15) 0.39098(19) 0.032 Uani 1 1 d U
C45 C 0.44828(19) 0.20636(17) 0.4309(2) 0.041 Uani 1 1 d U
H45 H 0.4532 0.1967 0.4680 0.049 Uiso 1 1 calc R
C46 C 0.4308(2) 0.25039(19) 0.4159(3) 0.050 Uani 1 1 d U
H46 H 0.4256 0.2708 0.4433 0.060 Uiso 1 1 calc R
C47 C 0.4211(2) 0.2642(2) 0.3607(3) 0.054 Uani 1 1 d U
H47 H 0.4086 0.2937 0.3507 0.065 Uiso 1 1 calc R
C48 C 0.4297(2) 0.2348(2) 0.3210(3) 0.054 Uani 1 1 d U
H48 H 0.4225 0.2441 0.2837 0.064 Uiso 1 1 calc R
C49 C 0.4492(2) 0.19113(18) 0.3357(2) 0.043 Uani 1 1 d U
H49 H 0.4560 0.1715 0.3084 0.051 Uiso 1 1 calc R
C50 C 0.43262(17) 0.09347(16) 0.43887(18) 0.030 Uani 1 1 d U
C51 C 0.44438(19) 0.05676(19) 0.4773(2) 0.042 Uani 1 1 d U
H51 H 0.4772 0.0467 0.4892 0.050 Uiso 1 1 calc R
C52 C 0.4069(2) 0.0354(2) 0.4975(2) 0.047 Uani 1 1 d U
H52 H 0.4149 0.0112 0.5230 0.056 Uiso 1 1 calc R
C53 C 0.35794(19) 0.0498(2) 0.4801(2) 0.042 Uani 1 1 d U
H53 H 0.3331 0.0360 0.4943 0.050 Uiso 1 1 calc R
C54 C 0.34628(19) 0.0851(2) 0.4412(2) 0.045 Uani 1 1 d U
H54 H 0.3133 0.0945 0.4286 0.054 Uiso 1 1 calc R
C55 C 0.38346(17) 0.10671(18) 0.4208(2) 0.037 Uani 1 1 d U
H55 H 0.3750 0.1304 0.3946 0.044 Uiso 1 1 calc R
C56 C 0.38572(16) 0.09322(15) 0.25196(18) 0.029 Uani 1 1 d U
C57 C 0.39755(17) 0.12836(17) 0.21756(19) 0.035 Uani 1 1 d U
H57 H 0.4277 0.1273 0.2069 0.042 Uiso 1 1 calc R
C58 C 0.3645(2) 0.16476(19) 0.1993(2) 0.046 Uani 1 1 d U
H58 H 0.3725 0.1879 0.1765 0.055 Uiso 1 1 calc R
C59 C 0.31982(19) 0.1660(2) 0.2153(2) 0.049 Uani 1 1 d U
H59 H 0.2979 0.1904 0.2036 0.058 Uiso 1 1 calc R
C60 C 0.30712(19) 0.13117(19) 0.2487(2) 0.047 Uani 1 1 d U
H60 H 0.2765 0.1320 0.2585 0.057 Uiso 1 1 calc R
C61 C 0.34016(16) 0.09537(17) 0.2672(2) 0.034 Uani 1 1 d U
H61 H 0.3319 0.0725 0.2901 0.041 Uiso 1 1 calc R
C62 C 0.39718(16) 0.00097(15) 0.29838(19) 0.029 Uani 1 1 d U
C63 C 0.35981(17) -0.02234(16) 0.2601(2) 0.035 Uani 1 1 d U
H63 H 0.3512 -0.0133 0.2227 0.042 Uiso 1 1 calc R
C64 C 0.33525(18) -0.05966(17) 0.2787(2) 0.041 Uani 1 1 d U
H64 H 0.3108 -0.0758 0.2532 0.049 Uiso 1 1 calc R
C65 C 0.34694(19) -0.07250(18) 0.3341(2) 0.043 Uani 1 1 d U
H65 H 0.3302 -0.0970 0.3461 0.052 Uiso 1 1 calc R
C66 C 0.3840(2) -0.04877(19) 0.3724(2) 0.047 Uani 1 1 d U
H66 H 0.3918 -0.0572 0.4100 0.056 Uiso 1 1 calc R
C67 C 0.44598(15) 0.02966(16) 0.21197(17) 0.029 Uani 1 1 d U
H67B H 0.4174 0.0135 0.1894 0.035 Uiso 1 1 calc R
H67C H 0.4526 0.0564 0.1910 0.035 Uiso 1 1 calc R
C68 C 0.47400(17) -0.06579(16) 0.23261(19) 0.031 Uani 1 1 d U
C69 C 0.44276(19) -0.08810(18) 0.1870(2) 0.041 Uani 1 1 d U
H69 H 0.4357 -0.0745 0.1516 0.050 Uiso 1 1 calc R
C70 C 0.4224(2) -0.1309(2) 0.1953(3) 0.054 Uani 1 1 d U
H70 H 0.4020 -0.1460 0.1649 0.065 Uiso 1 1 calc R
C71 C 0.4318(2) -0.1510(2) 0.2466(3) 0.055 Uani 1 1 d U
H71 H 0.4174 -0.1794 0.2514 0.066 Uiso 1 1 calc R
C72 C 0.4627(2) -0.1294(2) 0.2916(3) 0.054 Uani 1 1 d U
H72 H 0.4695 -0.1433 0.3268 0.065 Uiso 1 1 calc R
C73 C 0.51706(15) -0.01169(15) 0.15849(16) 0.026 Uani 1 1 d U
C74 C 0.50864(17) 0.02502(17) 0.12044(18) 0.034 Uani 1 1 d U
H74 H 0.4894 0.0502 0.1262 0.040 Uiso 1 1 calc R
C75 C 0.52940(18) 0.02375(18) 0.07329(18) 0.036 Uani 1 1 d U
H75 H 0.5240 0.0483 0.0480 0.043 Uiso 1 1 calc R
C76 C 0.55740(18) -0.01315(18) 0.06434(18) 0.037 Uani 1 1 d U
H76 H 0.5715 -0.0134 0.0335 0.044 Uiso 1 1 calc R
C77 C 0.56496(17) -0.05059(17) 0.10140(18) 0.034 Uani 1 1 d U
H77 H 0.5833 -0.0761 0.0948 0.040 Uiso 1 1 calc R
C78 C 0.54469(16) -0.04948(16) 0.14849(17) 0.029 Uani 1 1 d U
H78 H 0.5498 -0.0743 0.1733 0.035 Uiso 1 1 calc R
C79 C 0.66617(16) 0.01363(15) 0.23328(18) 0.028 Uani 1 1 d U
C80 C 0.63862(19) 0.04285(17) 0.19250(19) 0.035 Uani 1 1 d U
H80 H 0.6060 0.0505 0.1932 0.042 Uiso 1 1 calc R
C81 C 0.6594(2) 0.0607(2) 0.1507(2) 0.044 Uani 1 1 d U
H81 H 0.6408 0.0803 0.1236 0.052 Uiso 1 1 calc R
C82 C 0.7081(2) 0.0492(2) 0.1494(2) 0.046 Uani 1 1 d U
H82 H 0.7221 0.0613 0.1215 0.055 Uiso 1 1 calc R
C83 C 0.7354(2) 0.0200(2) 0.1892(2) 0.045 Uani 1 1 d U
H83 H 0.7678 0.0121 0.1879 0.054 Uiso 1 1 calc R
C84 C 0.71486(19) 0.00239(18) 0.2314(2) 0.037 Uani 1 1 d U
H84 H 0.7337 -0.0170 0.2585 0.045 Uiso 1 1 calc R
C85 C 0.63927(17) -0.07095(15) 0.28264(19) 0.031 Uani 1 1 d U
C86 C 0.65499(19) -0.09429(16) 0.2413(2) 0.036 Uani 1 1 d U
H86 H 0.6640 -0.0780 0.2125 0.043 Uiso 1 1 calc R
C87 C 0.6575(2) -0.14266(18) 0.2426(2) 0.044 Uani 1 1 d U
H87 H 0.6690 -0.1585 0.2152 0.052 Uiso 1 1 calc R
C88 C 0.6429(2) -0.16696(17) 0.2842(2) 0.046 Uani 1 1 d U
H88 H 0.6444 -0.1991 0.2848 0.055 Uiso 1 1 calc R
C89 C 0.6262(2) -0.14379(18) 0.3248(2) 0.048 Uani 1 1 d U
H89 H 0.6163 -0.1602 0.3530 0.057 Uiso 1 1 calc R
C90 C 0.6241(2) -0.09565(17) 0.3239(2) 0.041 Uani 1 1 d U
H90 H 0.6124 -0.0800 0.3513 0.049 Uiso 1 1 calc R
C91 C 0.68430(16) 0.00231(15) 0.35210(18) 0.027 Uani 1 1 d U
H91A H 0.7171 -0.0023 0.3451 0.032 Uiso 1 1 calc R
H91B H 0.6801 -0.0199 0.3803 0.032 Uiso 1 1 calc R
C92 C 0.72648(16) 0.06090(16) 0.44534(18) 0.029 Uani 1 1 d U
C93 C 0.74357(17) 0.02106(18) 0.47429(19) 0.036 Uani 1 1 d U
H93 H 0.7327 -0.0075 0.4587 0.043 Uiso 1 1 calc R
C94 C 0.77737(18) 0.0229(2) 0.5273(2) 0.043 Uani 1 1 d U
H94 H 0.7887 -0.0041 0.5467 0.051 Uiso 1 1 calc R
C95 C 0.79340(18) 0.0658(2) 0.5498(2) 0.043 Uani 1 1 d U
H95 H 0.8154 0.0674 0.5849 0.052 Uiso 1 1 calc R
C96 C 0.77720(17) 0.1061(2) 0.5211(2) 0.041 Uani 1 1 d U
H96 H 0.7888 0.1347 0.5363 0.049 Uiso 1 1 calc R
C97 C 0.74342(17) 0.10369(18) 0.46946(18) 0.034 Uani 1 1 d U
H97 H 0.7318 0.1309 0.4505 0.040 Uiso 1 1 calc R
C98 C 0.70986(16) 0.09741(15) 0.33523(17) 0.026 Uani 1 1 d U
C99 C 0.76192(18) 0.09952(18) 0.3427(2) 0.035 Uani 1 1 d U
H99 H 0.7825 0.0806 0.3690 0.042 Uiso 1 1 calc R
C100 C 0.7826(2) 0.1298(2) 0.3109(2) 0.044 Uani 1 1 d U
H100 H 0.8171 0.1322 0.3170 0.053 Uiso 1 1 calc R
C101 C 0.7518(2) 0.1570(2) 0.2694(2) 0.046 Uani 1 1 d U
H101 H 0.7659 0.1771 0.2478 0.055 Uiso 1 1 calc R
C102 C 0.7016(2) 0.1540(2) 0.2610(2) 0.044 Uani 1 1 d U
H102 H 0.6814 0.1716 0.2328 0.053 Uiso 1 1 calc R
C103 C 0.67961(18) 0.12512(17) 0.2937(2) 0.034 Uani 1 1 d U
H103 H 0.6451 0.1242 0.2881 0.040 Uiso 1 1 calc R
C104 C 0.73634(17) 0.58238(15) 0.34480(18) 0.029 Uani 1 1 d U
C105 C 0.74369(17) 0.60422(15) 0.30611(19) 0.029 Uani 1 1 d U
C106 C 0.75112(17) 0.63025(15) 0.25862(19) 0.029 Uani 1 1 d U
C107 C 0.78745(19) 0.61777(18) 0.2306(2) 0.039 Uani 1 1 d U
H107 H 0.8073 0.5920 0.2428 0.047 Uiso 1 1 calc R
C108 C 0.79474(19) 0.64278(18) 0.1850(2) 0.038 Uani 1 1 d U
H108 H 0.8193 0.6335 0.1670 0.045 Uiso 1 1 calc R
C109 C 0.76598(17) 0.68122(15) 0.16594(18) 0.029 Uani 1 1 d U
C110 C 0.72845(19) 0.69444(16) 0.1930(2) 0.035 Uani 1 1 d U
H110 H 0.7083 0.7199 0.1803 0.042 Uiso 1 1 calc R
C111 C 0.72188(18) 0.66918(17) 0.2389(2) 0.034 Uani 1 1 d U
H111 H 0.6974 0.6783 0.2569 0.041 Uiso 1 1 calc R
C112 C 0.74282(17) 0.72797(15) 0.07940(19) 0.029 Uani 1 1 d U
C113 C 0.76322(18) 0.74893(15) 0.03356(19) 0.033 Uani 1 1 d U
C114 C 0.8133(2) 0.7597(2) 0.0398(2) 0.046 Uani 1 1 d U
H114 H 0.8355 0.7549 0.0742 0.056 Uiso 1 1 calc R
C115 C 0.8305(2) 0.7774(2) -0.0044(2) 0.051 Uani 1 1 d U
H115 H 0.8638 0.7858 0.0009 0.061 Uiso 1 1 calc R
C116 C 0.7985(2) 0.78258(19) -0.0559(2) 0.046 Uani 1 1 d U
H116 H 0.8106 0.7929 -0.0861 0.055 Uiso 1 1 calc R
C117 C 0.7486(2) 0.77261(17) -0.0632(2) 0.038 Uani 1 1 d U
H117 H 0.7267 0.7769 -0.0980 0.045 Uiso 1 1 calc R
C118 C 0.73106(19) 0.75605(16) -0.0183(2) 0.036 Uani 1 1 d U
H118 H 0.6973 0.7497 -0.0232 0.043 Uiso 1 1 calc R
C119 C 0.71099(17) 0.51665(15) 0.43788(17) 0.026 Uani 1 1 d U
C120 C 0.69264(15) 0.48301(14) 0.45516(17) 0.024 Uani 1 1 d U
C121 C 0.67136(16) 0.44347(14) 0.47709(17) 0.024 Uani 1 1 d U
C122 C 0.70015(17) 0.41582(15) 0.51927(19) 0.029 Uani 1 1 d U
H122 H 0.7339 0.4224 0.5326 0.034 Uiso 1 1 calc R
C123 C 0.67964(17) 0.37923(15) 0.54136(18) 0.029 Uani 1 1 d U
H123 H 0.6997 0.3613 0.5693 0.035 Uiso 1 1 calc R
C124 C 0.62868(16) 0.36837(14) 0.52236(17) 0.025 Uani 1 1 d U
C125 C 0.59965(16) 0.39500(15) 0.47944(17) 0.027 Uani 1 1 d U
H125 H 0.5661 0.3879 0.4653 0.032 Uiso 1 1 calc R
C126 C 0.62101(17) 0.43202(15) 0.45799(18) 0.028 Uani 1 1 d U
H126 H 0.6011 0.4499 0.4299 0.034 Uiso 1 1 calc R
C127 C 0.56224(17) 0.32055(15) 0.54542(18) 0.030 Uani 1 1 d U
C128 C 0.55279(19) 0.27721(16) 0.5770(2) 0.035 Uani 1 1 d U
C129 C 0.5878(3) 0.2472(3) 0.6036(3) 0.070 Uani 1 1 d U
H129 H 0.6212 0.2529 0.6048 0.084 Uiso 1 1 calc R
C130 C 0.5749(3) 0.2078(3) 0.6291(4) 0.079 Uani 1 1 d U
H130 H 0.5996 0.1874 0.6469 0.094 Uiso 1 1 calc R
C131 C 0.5268(3) 0.1989(3) 0.6285(3) 0.070 Uani 1 1 d U
H131 H 0.5186 0.1742 0.6489 0.084 Uiso 1 1 calc R
C132 C 0.4920(3) 0.2254(2) 0.5989(3) 0.067 Uani 1 1 d U
H132 H 0.4586 0.2184 0.5962 0.080 Uiso 1 1 calc R
C133 C 0.5045(2) 0.2637(2) 0.5715(3) 0.062 Uani 1 1 d U
H133 H 0.4791 0.2809 0.5486 0.074 Uiso 1 1 calc R
C134 C 0.60646(16) 0.66949(15) 0.38534(19) 0.031 Uani 1 1 d U
C135 C 0.60429(18) 0.67073(17) 0.3286(2) 0.036 Uani 1 1 d U
H135 H 0.6162 0.6459 0.3114 0.043 Uiso 1 1 calc R
C136 C 0.5839(2) 0.70987(18) 0.2966(2) 0.048 Uani 1 1 d U
H136 H 0.5817 0.7107 0.2582 0.057 Uiso 1 1 calc R
C137 C 0.5673(2) 0.74664(18) 0.3225(3) 0.048 Uani 1 1 d U
H137 H 0.5534 0.7721 0.3013 0.058 Uiso 1 1 calc R
C138 C 0.5709(2) 0.74653(18) 0.3795(3) 0.049 Uani 1 1 d U
H138 H 0.5600 0.7719 0.3967 0.059 Uiso 1 1 calc R
C139 C 0.59106(18) 0.70803(16) 0.4111(2) 0.039 Uani 1 1 d U
H139 H 0.5943 0.7080 0.4497 0.047 Uiso 1 1 calc R
C140 C 0.58060(16) 0.59378(15) 0.45289(17) 0.027 Uani 1 1 d U
C141 C 0.54021(19) 0.61935(18) 0.4615(2) 0.042 Uani 1 1 d U
H141 H 0.5355 0.6495 0.4481 0.051 Uiso 1 1 calc R
C142 C 0.5070(2) 0.6004(2) 0.4895(2) 0.047 Uani 1 1 d U
H142 H 0.4801 0.6179 0.4946 0.056 Uiso 1 1 calc R
C143 C 0.51353(18) 0.55552(18) 0.5100(2) 0.039 Uani 1 1 d U
H143 H 0.4917 0.5430 0.5297 0.046 Uiso 1 1 calc R
C144 C 0.55238(19) 0.53013(18) 0.5008(2) 0.040 Uani 1 1 d U
H144 H 0.5567 0.4999 0.5139 0.048 Uiso 1 1 calc R
C145 C 0.58585(18) 0.54865(17) 0.4720(2) 0.033 Uani 1 1 d U
H145 H 0.6118 0.5305 0.4656 0.040 Uiso 1 1 calc R
C146 C 0.67364(16) 0.63432(15) 0.48736(18) 0.029 Uani 1 1 d U
H14A H 0.6732 0.6119 0.5167 0.034 Uiso 1 1 calc R
H14B H 0.6630 0.6639 0.4991 0.034 Uiso 1 1 calc R
C147 C 0.77295(17) 0.64925(16) 0.54923(18) 0.032 Uani 1 1 d U
C148 C 0.77716(18) 0.61145(17) 0.58612(19) 0.035 Uani 1 1 d U
H148 H 0.7617 0.5836 0.5735 0.042 Uiso 1 1 calc R
C149 C 0.8041(2) 0.6154(2) 0.6410(2) 0.044 Uani 1 1 d U
H149 H 0.8060 0.5905 0.6653 0.053 Uiso 1 1 calc R
C150 C 0.8278(2) 0.6557(2) 0.6595(2) 0.051 Uani 1 1 d U
H150 H 0.8458 0.6581 0.6965 0.061 Uiso 1 1 calc R
C151 C 0.8254(2) 0.6932(2) 0.6236(2) 0.051 Uani 1 1 d U
H151 H 0.8425 0.7204 0.6363 0.061 Uiso 1 1 calc R
C152 C 0.79710(19) 0.68999(18) 0.5681(2) 0.041 Uani 1 1 d U
H152 H 0.7947 0.7153 0.5442 0.049 Uiso 1 1 calc R
C153 C 0.73704(17) 0.69575(16) 0.4430(2) 0.036 Uani 1 1 d U
C154 C 0.7156(2) 0.73414(18) 0.4616(3) 0.050 Uani 1 1 d U
H154 H 0.7011 0.7313 0.4920 0.060 Uiso 1 1 calc R
C155 C 0.7154(2) 0.7766(2) 0.4356(3) 0.062 Uani 1 1 d U
H155 H 0.7020 0.8025 0.4492 0.074 Uiso 1 1 calc R
C156 C 0.7350(3) 0.7801(2) 0.3898(3) 0.068 Uani 1 1 d U
H156 H 0.7339 0.8085 0.3715 0.081 Uiso 1 1 calc R
C157 C 0.7567(2) 0.7422(2) 0.3696(3) 0.058 Uani 1 1 d U
H157 H 0.7698 0.7452 0.3382 0.070 Uiso 1 1 calc R
C158 C 0.7587(2) 0.69910(19) 0.3975(2) 0.045 Uani 1 1 d U
H158 H 0.7740 0.6736 0.3855 0.055 Uiso 1 1 calc R
C159 C 0.87751(17) 0.61655(16) 0.4761(2) 0.032 Uani 1 1 d U
C160 C 0.89171(19) 0.63716(17) 0.5286(2) 0.040 Uani 1 1 d U
H160 H 0.8834 0.6231 0.5593 0.047 Uiso 1 1 calc R
C161 C 0.9180(2) 0.67830(18) 0.5359(3) 0.048 Uani 1 1 d U
H161 H 0.9275 0.6917 0.5712 0.057 Uiso 1 1 calc R
C162 C 0.9303(2) 0.69953(19) 0.4902(3) 0.054 Uani 1 1 d U
H162 H 0.9487 0.7268 0.4949 0.065 Uiso 1 1 calc R
C163 C 0.9152(3) 0.6800(2) 0.4382(3) 0.064 Uani 1 1 d U
H163 H 0.9229 0.6944 0.4075 0.076 Uiso 1 1 calc R
C164 C 0.8884(2) 0.6391(2) 0.4307(3) 0.054 Uani 1 1 d U
H164 H 0.8777 0.6266 0.3950 0.064 Uiso 1 1 calc R
C165 C 0.86374(17) 0.52963(16) 0.52877(18) 0.030 Uani 1 1 d U
C166 C 0.9150(2) 0.52701(19) 0.5531(2) 0.043 Uani 1 1 d U
H166 H 0.9371 0.5448 0.5387 0.051 Uiso 1 1 calc R
C167 C 0.9331(2) 0.4978(2) 0.5987(2) 0.051 Uani 1 1 d U
H167 H 0.9670 0.4966 0.6155 0.061 Uiso 1 1 calc R
C168 C 0.8992(3) 0.4704(2) 0.6187(2) 0.054 Uani 1 1 d U
H168 H 0.9110 0.4502 0.6484 0.065 Uiso 1 1 calc R
C169 C 0.8492(2) 0.4729(2) 0.5954(2) 0.048 Uani 1 1 d U
H169 H 0.8273 0.4548 0.6098 0.057 Uiso 1 1 calc R
C170 C 0.8306(2) 0.50228(18) 0.5500(2) 0.038 Uani 1 1 d U
H170 H 0.7965 0.5036 0.5340 0.045 Uiso 1 1 calc R
C171 C 0.86564(16) 0.53189(15) 0.41434(18) 0.027 Uani 1 1 d U
H17A H 0.8986 0.5204 0.4322 0.032 Uiso 1 1 calc R
H17B H 0.8688 0.5525 0.3841 0.032 Uiso 1 1 calc R
C172 C 0.83782(17) 0.43736(15) 0.43812(18) 0.027 Uani 1 1 d U
C173 C 0.88596(17) 0.42791(16) 0.46851(19) 0.031 Uani 1 1 d U
H173 H 0.9122 0.4468 0.4645 0.037 Uiso 1 1 calc R
C174 C 0.89516(18) 0.39029(16) 0.5049(2) 0.036 Uani 1 1 d U
H174 H 0.9275 0.3841 0.5250 0.043 Uiso 1 1 calc R
C175 C 0.8563(2) 0.36190(17) 0.5113(2) 0.039 Uani 1 1 d U
H175 H 0.8626 0.3368 0.5356 0.047 Uiso 1 1 calc R
C176 C 0.8079(2) 0.37120(18) 0.4811(2) 0.041 Uani 1 1 d U
H176 H 0.7817 0.3523 0.4853 0.050 Uiso 1 1 calc R
C177 C 0.79865(18) 0.40922(17) 0.4444(2) 0.034 Uani 1 1 d U
H177 H 0.7663 0.4155 0.4243 0.041 Uiso 1 1 calc R
C178 C 0.85526(16) 0.46193(16) 0.33234(17) 0.028 Uani 1 1 d U
C179 C 0.86979(17) 0.41556(18) 0.32986(19) 0.035 Uani 1 1 d U
H179 H 0.8633 0.3943 0.3556 0.042 Uiso 1 1 calc R
C180 C 0.89412(19) 0.4013(2) 0.2885(2) 0.045 Uani 1 1 d U
H180 H 0.9040 0.3706 0.2871 0.053 Uiso 1 1 calc R
C181 C 0.9033(2) 0.4327(2) 0.2502(2) 0.051 Uani 1 1 d U
H181 H 0.9190 0.4232 0.2225 0.061 Uiso 1 1 calc R
C182 C 0.8895(2) 0.4782(2) 0.2526(2) 0.053 Uani 1 1 d U
H182 H 0.8966 0.4995 0.2271 0.064 Uiso 1 1 calc R
C183 C 0.8650(2) 0.4924(2) 0.2929(2) 0.044 Uani 1 1 d U
H183 H 0.8550 0.5231 0.2935 0.053 Uiso 1 1 calc R
C184 C 0.70931(15) 0.40144(14) 0.30644(17) 0.025 Uani 1 1 d U
C185 C 0.69148(18) 0.37287(17) 0.3438(2) 0.036 Uani 1 1 d U
H185 H 0.6665 0.3835 0.3602 0.043 Uiso 1 1 calc R
C186 C 0.71078(19) 0.32934(17) 0.3561(2) 0.040 Uani 1 1 d U
H186 H 0.6990 0.3107 0.3810 0.048 Uiso 1 1 calc R
C187 C 0.74766(19) 0.31315(16) 0.3316(2) 0.039 Uani 1 1 d U
H187 H 0.7601 0.2834 0.3395 0.047 Uiso 1 1 calc R
C188 C 0.76604(19) 0.34081(18) 0.2956(2) 0.040 Uani 1 1 d U
H188 H 0.7914 0.3300 0.2798 0.048 Uiso 1 1 calc R
C189 C 0.74675(17) 0.38483(16) 0.28277(19) 0.033 Uani 1 1 d U
H189 H 0.7590 0.4034 0.2581 0.040 Uiso 1 1 calc R
C190 C 0.69105(16) 0.47264(15) 0.22398(18) 0.028 Uani 1 1 d U
C191 C 0.6557(2) 0.45099(19) 0.1811(2) 0.038 Uani 1 1 d U
H191 H 0.6317 0.4318 0.1900 0.046 Uiso 1 1 calc R
C192 C 0.6566(2) 0.4581(2) 0.1259(2) 0.047 Uani 1 1 d U
H192 H 0.6330 0.4435 0.0978 0.057 Uiso 1 1 calc R
C193 C 0.6909(2) 0.4858(2) 0.1118(2) 0.052 Uani 1 1 d U
H193 H 0.6912 0.4899 0.0743 0.063 Uiso 1 1 calc R
C194 C 0.7256(2) 0.5083(2) 0.1530(3) 0.058 Uani 1 1 d U
H194 H 0.7485 0.5283 0.1432 0.069 Uiso 1 1 calc R
C195 C 0.7264(2) 0.50082(19) 0.2101(2) 0.043 Uani 1 1 d U
H195 H 0.7506 0.5149 0.2380 0.052 Uiso 1 1 calc R
C196 C 0.62770(15) 0.46547(14) 0.30288(16) 0.024 Uani 1 1 d U
H196 H 0.6072 0.4401 0.3036 0.029 Uiso 1 1 calc R
C73A C 0.4837(2) -0.08671(17) 0.2844(2) 0.043 Uani 1 1 d U
H73A H 0.5046 -0.0722 0.3149 0.051 Uiso 1 1 calc R
C197 C 0.59522(16) 0.54415(15) 0.23315(17) 0.025 Uani 1 1 d U
C198 C 0.62471(18) 0.57638(16) 0.2151(2) 0.033 Uani 1 1 d U
H198 H 0.6514 0.5896 0.2408 0.039 Uiso 1 1 calc R
C199 C 0.6153(2) 0.58945(19) 0.1593(2) 0.040 Uani 1 1 d U
H199 H 0.6354 0.6112 0.1475 0.049 Uiso 1 1 calc R
C200 C 0.5749(2) 0.56946(18) 0.1208(2) 0.039 Uani 1 1 d U
H200 H 0.5686 0.5777 0.0831 0.047 Uiso 1 1 calc R
C201 C 0.5450(2) 0.53787(18) 0.1383(2) 0.037 Uani 1 1 d U
H201 H 0.5181 0.5249 0.1126 0.045 Uiso 1 1 calc R
C202 C 0.55453(16) 0.52505(17) 0.19450(18) 0.030 Uani 1 1 d U
H202 H 0.5339 0.5038 0.2064 0.036 Uiso 1 1 calc R
C203 C 0.54734(15) 0.52364(16) 0.32080(17) 0.026 Uani 1 1 d U
C204 C 0.52204(16) 0.56564(17) 0.31930(19) 0.032 Uani 1 1 d U
H204 H 0.5351 0.5923 0.3071 0.039 Uiso 1 1 calc R
C205 C 0.47720(17) 0.56775(18) 0.3361(2) 0.038 Uani 1 1 d U
H205 H 0.4607 0.5959 0.3357 0.045 Uiso 1 1 calc R
C206 C 0.45764(18) 0.52846(19) 0.35314(19) 0.039 Uani 1 1 d U
H206 H 0.4280 0.5300 0.3649 0.046 Uiso 1 1 calc R
C207 C 0.48120(17) 0.48693(19) 0.3530(2) 0.038 Uani 1 1 d U
H207 H 0.4671 0.4603 0.3639 0.046 Uiso 1 1 calc R
C208 C 0.52642(15) 0.48406(17) 0.33656(17) 0.030 Uani 1 1 d U
H208 H 0.5422 0.4556 0.3363 0.036 Uiso 1 1 calc R
C209 C 0.04591(17) 0.07308(15) 0.10501(19) 0.029 Uani 1 1 d U
C210 C 0.03817(16) 0.09586(15) 0.14361(18) 0.028 Uani 1 1 d U
C211 C 0.03068(17) 0.12383(15) 0.18937(18) 0.029 Uani 1 1 d U
C212 C -0.01077(18) 0.11732(18) 0.2122(2) 0.038 Uani 1 1 d U
H212 H -0.0336 0.0942 0.1978 0.045 Uiso 1 1 calc R
C213 C -0.01838(18) 0.14456(18) 0.2555(2) 0.037 Uani 1 1 d U
H213 H -0.0462 0.1395 0.2700 0.045 Uiso 1 1 calc R
C214 C 0.01487(17) 0.17920(15) 0.27767(18) 0.030 Uani 1 1 d U
C215 C 0.05572(17) 0.18738(15) 0.25497(18) 0.028 Uani 1 1 d U
H215 H 0.0779 0.2112 0.2688 0.034 Uiso 1 1 calc R
C216 C 0.06320(18) 0.15979(16) 0.21161(19) 0.032 Uani 1 1 d U
H216 H 0.0907 0.1654 0.1968 0.039 Uiso 1 1 calc R
C217 C 0.03688(16) 0.23023(15) 0.36162(18) 0.028 Uani 1 1 d U
C218 C 0.01478(17) 0.25273(15) 0.40600(18) 0.030 Uani 1 1 d U
C219 C -0.03407(19) 0.26718(17) 0.3958(2) 0.037 Uani 1 1 d U
H219 H -0.0548 0.2634 0.3602 0.045 Uiso 1 1 calc R
C220 C -0.0527(2) 0.28723(19) 0.4378(2) 0.046 Uani 1 1 d U
H220 H -0.0856 0.2972 0.4306 0.055 Uiso 1 1 calc R
C221 C -0.0211(2) 0.29244(17) 0.4916(2) 0.041 Uani 1 1 d U
H221 H -0.0333 0.3055 0.5203 0.049 Uiso 1 1 calc R
C222 C 0.0277(2) 0.27825(16) 0.50160(19) 0.036 Uani 1 1 d U
H222 H 0.0485 0.2816 0.5372 0.044 Uiso 1 1 calc R
C223 C 0.04623(19) 0.25884(15) 0.45863(19) 0.033 Uani 1 1 d U
H223 H 0.0795 0.2500 0.4652 0.040 Uiso 1 1 calc R
C224 C 0.07365(16) 0.01027(14) 0.01019(18) 0.025 Uani 1 1 d U
C225 C 0.09081(16) -0.02304(14) -0.00828(17) 0.025 Uani 1 1 d U
C226 C 0.11133(16) -0.06178(14) -0.03164(17) 0.024 Uani 1 1 d U
C227 C 0.08239(17) -0.08796(15) -0.07561(19) 0.029 Uani 1 1 d U
H227 H 0.0487 -0.0810 -0.0885 0.034 Uiso 1 1 calc R
C228 C 0.10229(16) -0.12365(15) -0.10025(18) 0.027 Uani 1 1 d U
H228 H 0.0822 -0.1400 -0.1298 0.032 Uiso 1 1 calc R
C229 C 0.15244(16) -0.13556(14) -0.08118(18) 0.026 Uani 1 1 d U
C230 C 0.18221(17) -0.11041(15) -0.03758(18) 0.029 Uani 1 1 d U
H230 H 0.2159 -0.1176 -0.0250 0.035 Uiso 1 1 calc R
C231 C 0.16188(17) -0.07464(15) -0.01277(18) 0.028 Uani 1 1 d U
H231 H 0.1820 -0.0587 0.0171 0.034 Uiso 1 1 calc R
C232 C 0.21842(16) -0.18154(16) -0.11011(19) 0.031 Uani 1 1 d U
C233 C 0.22749(17) -0.22346(16) -0.1418(2) 0.033 Uani 1 1 d U
C234 C 0.19688(18) -0.26229(16) -0.1492(2) 0.035 Uani 1 1 d U
H234 H 0.1674 -0.2616 -0.1371 0.042 Uiso 1 1 calc R
C235 C 0.2095(2) -0.30185(19) -0.1740(2) 0.046 Uani 1 1 d U
H235 H 0.1901 -0.3284 -0.1758 0.055 Uiso 1 1 calc R
C236 C 0.2511(2) -0.3019(2) -0.1964(3) 0.052 Uani 1 1 d U
H236 H 0.2581 -0.3276 -0.2161 0.063 Uiso 1 1 calc R
C237 C 0.2824(2) -0.2633(2) -0.1893(3) 0.053 Uani 1 1 d U
H237 H 0.3109 -0.2636 -0.2033 0.064 Uiso 1 1 calc R
C238 C 0.2712(2) -0.22448(19) -0.1613(2) 0.046 Uani 1 1 d U
H238 H 0.2927 -0.1992 -0.1555 0.055 Uiso 1 1 calc R
C239 C 0.23536(16) 0.00905(18) 0.12936(16) 0.031 Uani 1 1 d U
C240 C 0.26273(18) 0.0500(2) 0.13015(19) 0.039 Uani 1 1 d U
H240 H 0.2499 0.0779 0.1395 0.046 Uiso 1 1 calc R
C241 C 0.30917(18) 0.0489(2) 0.1169(2) 0.046 Uani 1 1 d U
H241 H 0.3277 0.0759 0.1179 0.055 Uiso 1 1 calc R
C242 C 0.32748(19) 0.0074(2) 0.1022(2) 0.051 Uani 1 1 d U
H242 H 0.3580 0.0068 0.0923 0.062 Uiso 1 1 calc R
C243 C 0.30102(19) -0.0331(2) 0.1019(2) 0.051 Uani 1 1 d U
H243 H 0.3140 -0.0608 0.0924 0.061 Uiso 1 1 calc R
C244 C 0.25472(17) -0.0326(2) 0.11587(19) 0.039 Uani 1 1 d U
H244 H 0.2371 -0.0600 0.1161 0.047 Uiso 1 1 calc R
C245 C 0.18843(15) 0.03492(14) 0.21537(17) 0.024 Uani 1 1 d U
C246 C 0.15724(17) 0.06739(15) 0.23223(18) 0.028 Uani 1 1 d U
H246 H 0.1294 0.0787 0.2066 0.034 Uiso 1 1 calc R
C247 C 0.1680(2) 0.08255(17) 0.2873(2) 0.038 Uani 1 1 d U
H247 H 0.1471 0.1040 0.2984 0.045 Uiso 1 1 calc R
C248 C 0.2093(2) 0.06636(17) 0.32590(19) 0.035 Uani 1 1 d U
H248 H 0.2166 0.0770 0.3627 0.043 Uiso 1 1 calc R
C249 C 0.23999(18) 0.03380(17) 0.30885(18) 0.033 Uani 1 1 d U
H249 H 0.2679 0.0225 0.3345 0.039 Uiso 1 1 calc R
C250 C 0.22925(17) 0.01829(16) 0.25453(18) 0.030 Uani 1 1 d U
H250 H 0.2498 -0.0038 0.2439 0.036 Uiso 1 1 calc R
C251 C 0.15302(15) -0.04515(14) 0.14716(17) 0.024 Uani 1 1 d U
H25A H 0.1735 -0.0599 0.1802 0.028 Uiso 1 1 calc R
H25B H 0.1569 -0.0622 0.1144 0.028 Uiso 1 1 calc R
C252 C 0.08742(17) -0.03249(14) 0.22339(17) 0.027 Uani 1 1 d U
C253 C 0.0481(2) -0.00771(18) 0.2336(2) 0.041 Uani 1 1 d U
H253 H 0.0231 0.0027 0.2037 0.049 Uiso 1 1 calc R
C254 C 0.0452(3) 0.0020(2) 0.2881(2) 0.056 Uani 1 1 d U
H254 H 0.0182 0.0185 0.2947 0.067 Uiso 1 1 calc R
C255 C 0.0823(2) -0.0127(2) 0.3322(2) 0.050 Uani 1 1 d U
H255 H 0.0808 -0.0057 0.3687 0.060 Uiso 1 1 calc R
C256 C 0.1210(2) -0.03713(19) 0.3229(2) 0.044 Uani 1 1 d U
H256 H 0.1459 -0.0469 0.3532 0.052 Uiso 1 1 calc R
C257 C 0.12447(19) -0.04818(17) 0.26806(19) 0.034 Uani 1 1 d U
H257 H 0.1510 -0.0656 0.2620 0.041 Uiso 1 1 calc R
C258 C 0.07209(16) -0.10717(14) 0.14447(17) 0.025 Uani 1 1 d U
C259 C 0.08029(18) -0.13159(16) 0.0989(2) 0.035 Uani 1 1 d U
H259 H 0.0963 -0.1173 0.0741 0.042 Uiso 1 1 calc R
C260 C 0.06470(19) -0.17757(16) 0.0900(2) 0.039 Uani 1 1 d U
H260 H 0.0704 -0.1938 0.0594 0.047 Uiso 1 1 calc R
C261 C 0.0405(2) -0.19921(16) 0.1271(2) 0.039 Uani 1 1 d U
H261 H 0.0294 -0.2296 0.1208 0.047 Uiso 1 1 calc R
C262 C 0.0332(2) -0.17534(17) 0.1728(2) 0.043 Uani 1 1 d U
H262 H 0.0181 -0.1899 0.1983 0.051 Uiso 1 1 calc R
C263 C 0.04820(18) -0.12968(16) 0.1813(2) 0.035 Uani 1 1 d U
H263 H 0.0423 -0.1137 0.2119 0.041 Uiso 1 1 calc R
C264 C -0.07178(16) -0.04293(16) 0.11361(18) 0.028 Uani 1 1 d U
C265 C -0.07559(19) -0.08977(19) 0.1233(2) 0.042 Uani 1 1 d U
H265 H -0.0641 -0.1109 0.1007 0.050 Uiso 1 1 calc R
C266 C -0.0960(2) -0.1056(2) 0.1655(2) 0.053 Uani 1 1 d U
H266 H -0.0986 -0.1373 0.1710 0.063 Uiso 1 1 calc R
C267 C -0.1127(2) -0.0751(2) 0.1997(2) 0.050 Uani 1 1 d U
H267 H -0.1266 -0.0860 0.2283 0.060 Uiso 1 1 calc R
C268 C -0.1087(2) -0.0282(2) 0.1916(2) 0.052 Uani 1 1 d U
H268 H -0.1198 -0.0073 0.2147 0.063 Uiso 1 1 calc R
C269 C -0.0883(2) -0.0124(2) 0.1490(2) 0.047 Uani 1 1 d U
H269 H -0.0855 0.0193 0.1438 0.056 Uiso 1 1 calc R
C270 C -0.05670(16) -0.06782(15) 0.00691(18) 0.027 Uani 1 1 d U
C271 C -0.01870(18) -0.09408(16) -0.0045(2) 0.034 Uani 1 1 d U
H271 H 0.0142 -0.0863 0.0118 0.041 Uiso 1 1 calc R
C272 C -0.0288(2) -0.13198(18) -0.0400(2) 0.042 Uani 1 1 d U
H272 H -0.0027 -0.1498 -0.0466 0.051 Uiso 1 1 calc R
C273 C -0.07746(19) -0.14323(17) -0.0656(2) 0.039 Uani 1 1 d U
H273 H -0.0843 -0.1686 -0.0896 0.047 Uiso 1 1 calc R
C274 C -0.11562(19) -0.11695(17) -0.0555(2) 0.039 Uani 1 1 d U
H274 H -0.1484 -0.1244 -0.0733 0.046 Uiso 1 1 calc R
C275 C -0.10648(16) -0.07931(17) -0.01941(19) 0.032 Uani 1 1 d U
H275 H -0.1328 -0.0619 -0.0126 0.039 Uiso 1 1 calc R
C276 C -0.08203(17) 0.02701(15) 0.0301(2) 0.030 Uani 1 1 d U
H27A H -0.0856 0.0476 0.0602 0.036 Uiso 1 1 calc R
H27B H -0.1149 0.0159 0.0114 0.036 Uiso 1 1 calc R
C277 C -0.07867(19) 0.02497(18) -0.0844(2) 0.039 Uani 1 1 d U
C278 C -0.1287(2) 0.0239(2) -0.1107(2) 0.050 Uani 1 1 d U
H278 H -0.1512 0.0432 -0.0988 0.060 Uiso 1 1 calc R
C279 C -0.1452(2) -0.0068(2) -0.1557(3) 0.061 Uani 1 1 d U
H279 H -0.1789 -0.0075 -0.1737 0.073 Uiso 1 1 calc R
C280 C -0.1142(3) -0.0345(2) -0.1731(2) 0.060 Uani 1 1 d U
H280 H -0.1261 -0.0550 -0.2025 0.072 Uiso 1 1 calc R
C281 C -0.0630(2) -0.0332(2) -0.1473(2) 0.053 Uani 1 1 d U
H281 H -0.0408 -0.0527 -0.1592 0.064 Uiso 1 1 calc R
C282 C -0.0462(2) -0.00274(19) -0.1042(2) 0.042 Uani 1 1 d U
H282 H -0.0122 -0.0008 -0.0881 0.050 Uiso 1 1 calc R
C283 C -0.08913(18) 0.11321(17) -0.0299(3) 0.043 Uani 1 1 d U
C284 C -0.1069(2) 0.1335(2) -0.0824(3) 0.051 Uani 1 1 d U
H284 H -0.1033 0.1184 -0.1147 0.062 Uiso 1 1 calc R
C285 C -0.1301(2) 0.1767(2) -0.0861(3) 0.063 Uani 1 1 d U
H285 H -0.1428 0.1895 -0.1213 0.075 Uiso 1 1 calc R
C286 C -0.1347(2) 0.1997(2) -0.0417(4) 0.069 Uani 1 1 d U
H286 H -0.1506 0.2283 -0.0457 0.083 Uiso 1 1 calc R
C287 C -0.1158(3) 0.1815(2) 0.0119(4) 0.069 Uani 1 1 d U
H287 H -0.1186 0.1979 0.0436 0.083 Uiso 1 1 calc R
C288 C -0.0928(2) 0.1386(2) 0.0169(3) 0.059 Uani 1 1 d U
H288 H -0.0794 0.1266 0.0524 0.071 Uiso 1 1 calc R
C289 C 0.01572(16) 0.15164(16) -0.09087(18) 0.030 Uani 1 1 d U
C290 C 0.00874(18) 0.11646(18) -0.1307(2) 0.036 Uani 1 1 d U
H290 H 0.0218 0.0872 -0.1207 0.043 Uiso 1 1 calc R
C291 C -0.0179(2) 0.1251(2) -0.1858(2) 0.049 Uani 1 1 d U
H291 H -0.0234 0.1014 -0.2122 0.059 Uiso 1 1 calc R
C292 C -0.0362(2) 0.1693(2) -0.2005(2) 0.055 Uani 1 1 d U
H292 H -0.0535 0.1753 -0.2372 0.066 Uiso 1 1 calc R
C293 C -0.0287(2) 0.2041(2) -0.1612(2) 0.055 Uani 1 1 d U
H293 H -0.0410 0.2336 -0.1714 0.066 Uiso 1 1 calc R
C294 C -0.0032(2) 0.19544(19) -0.1066(2) 0.043 Uani 1 1 d U
H294 H 0.0013 0.2191 -0.0802 0.052 Uiso 1 1 calc R
C295 C 0.05207(16) 0.18909(14) 0.02110(17) 0.029 Uani 1 1 d U
C296 C 0.02421(19) 0.19037(17) 0.0614(2) 0.037 Uani 1 1 d U
H296 H 0.0049 0.1649 0.0660 0.044 Uiso 1 1 calc R
C297 C 0.0247(2) 0.22902(18) 0.0948(2) 0.045 Uani 1 1 d U
H297 H 0.0051 0.2297 0.1208 0.054 Uiso 1 1 calc R
C298 C 0.0539(2) 0.26594(18) 0.0897(2) 0.049 Uani 1 1 d U
H298 H 0.0551 0.2914 0.1131 0.059 Uiso 1 1 calc R
C299 C 0.0819(2) 0.26563(18) 0.0498(2) 0.047 Uani 1 1 d U
H299 H 0.1016 0.2910 0.0460 0.056 Uiso 1 1 calc R
C300 C 0.08038(18) 0.22752(16) 0.0157(2) 0.037 Uani 1 1 d U
H300 H 0.0988 0.2277 -0.0116 0.045 Uiso 1 1 calc R
C301 C 0.11403(16) 0.13180(15) -0.03049(17) 0.025 Uani 1 1 d U
H30A H 0.1254 0.1620 -0.0393 0.030 Uiso 1 1 calc R
H30B H 0.1141 0.1113 -0.0618 0.030 Uiso 1 1 calc R
C302 C 0.18163(15) 0.16040(14) 0.07341(17) 0.025 Uani 1 1 d U
C303 C 0.17688(16) 0.16344(15) 0.12838(18) 0.029 Uani 1 1 d U
H303 H 0.1621 0.1392 0.1435 0.034 Uiso 1 1 calc R
C304 C 0.19377(17) 0.20211(16) 0.1611(2) 0.034 Uani 1 1 d U
H304 H 0.1896 0.2039 0.1976 0.041 Uiso 1 1 calc R
C305 C 0.21673(18) 0.23784(16) 0.1394(2) 0.037 Uani 1 1 d U
H305 H 0.2285 0.2635 0.1614 0.044 Uiso 1 1 calc R
C306 C 0.22219(18) 0.23545(16) 0.0852(2) 0.038 Uani 1 1 d U
H306 H 0.2379 0.2594 0.0709 0.045 Uiso 1 1 calc R
C307 C 0.20431(17) 0.19745(16) 0.0517(2) 0.034 Uani 1 1 d U
H307 H 0.2074 0.1965 0.0148 0.041 Uiso 1 1 calc R
C308 C 0.20539(15) 0.08592(15) 0.00155(17) 0.026 Uani 1 1 d U
C309 C 0.24975(17) 0.10685(17) -0.0005(2) 0.035 Uani 1 1 d U
H309 H 0.2587 0.1345 0.0186 0.042 Uiso 1 1 calc R
C310 C 0.28145(18) 0.08734(18) -0.0308(2) 0.039 Uani 1 1 d U
H310 H 0.3106 0.1026 -0.0330 0.046 Uiso 1 1 calc R
C311 C 0.26971(18) 0.04540(18) -0.0574(2) 0.036 Uani 1 1 d U
H311 H 0.2907 0.0323 -0.0778 0.044 Uiso 1 1 calc R
C312 C 0.22665(19) 0.02311(18) -0.0537(2) 0.040 Uani 1 1 d U
H312 H 0.2188 -0.0055 -0.0708 0.048 Uiso 1 1 calc R
C313 C 0.19516(18) 0.04325(16) -0.0246(2) 0.033 Uani 1 1 d U
H313 H 0.1661 0.0278 -0.0224 0.040 Uiso 1 1 calc R
C314 C 0.23657(16) 0.52054(15) 0.07461(18) 0.027 Uani 1 1 d U
C315 C 0.22755(16) 0.48353(15) 0.05108(18) 0.029 Uani 1 1 d U
C316 C 0.21500(16) 0.43937(14) 0.02393(18) 0.029 Uani 1 1 d U
C317 C 0.16751(18) 0.43264(16) -0.0116(2) 0.036 Uani 1 1 d U
H317 H 0.1445 0.4568 -0.0178 0.043 Uiso 1 1 calc R
C318 C 0.15461(18) 0.39012(18) -0.0377(2) 0.040 Uani 1 1 d U
H318 H 0.1228 0.3858 -0.0605 0.048 Uiso 1 1 calc R
C319 C 0.18907(17) 0.35387(16) -0.0299(2) 0.034 Uani 1 1 d U
C320 C 0.23607(17) 0.35945(15) 0.0064(2) 0.034 Uani 1 1 d U
H320 H 0.2588 0.3351 0.0130 0.040 Uiso 1 1 calc R
C321 C 0.24824(17) 0.40236(15) 0.03264(19) 0.031 Uani 1 1 d U
H321 H 0.2795 0.4062 0.0567 0.038 Uiso 1 1 calc R
C322 C 0.20040(17) 0.27512(16) -0.06810(18) 0.034 Uani 1 1 d U
C323 C 0.17351(19) 0.23704(17) -0.10378(19) 0.037 Uani 1 1 d U
C324 C 0.1241(2) 0.2407(2) -0.1353(2) 0.045 Uani 1 1 d U
H324 H 0.1061 0.2678 -0.1348 0.054 Uiso 1 1 calc R
C325 C 0.1026(2) 0.2031(2) -0.1674(2) 0.049 Uani 1 1 d U
H325 H 0.0697 0.2052 -0.1880 0.059 Uiso 1 1 calc R
C326 C 0.1285(2) 0.16324(19) -0.1693(2) 0.045 Uani 1 1 d U
H326 H 0.1135 0.1387 -0.1916 0.054 Uiso 1 1 calc R
C327 C 0.1772(2) 0.15924(18) -0.1380(2) 0.042 Uani 1 1 d U
H327 H 0.1948 0.1319 -0.1388 0.051 Uiso 1 1 calc R
C328 C 0.1994(2) 0.19610(17) -0.1057(2) 0.039 Uani 1 1 d U
H328 H 0.2322 0.1935 -0.0849 0.047 Uiso 1 1 calc R
C329 C 0.22963(17) 0.60820(15) 0.15028(18) 0.029 Uani 1 1 d U
C330 C 0.24184(17) 0.63697(15) 0.18673(18) 0.031 Uani 1 1 d U
C331 C 0.25788(17) 0.66904(16) 0.23263(18) 0.033 Uani 1 1 d U
C332 C 0.2412(2) 0.6668(2) 0.2809(2) 0.053 Uani 1 1 d U
H332 H 0.2159 0.6460 0.2826 0.063 Uiso 1 1 calc R
C333 C 0.2601(2) 0.6941(2) 0.3270(2) 0.051 Uani 1 1 d U
H333 H 0.2492 0.6901 0.3597 0.061 Uiso 1 1 calc R
C334 C 0.29579(18) 0.72754(16) 0.32441(18) 0.033 Uani 1 1 d U
C335 C 0.3136(2) 0.7310(2) 0.2764(2) 0.051 Uani 1 1 d U
H335 H 0.3378 0.7529 0.2742 0.061 Uiso 1 1 calc R
C336 C 0.2953(2) 0.7020(2) 0.2320(2) 0.052 Uani 1 1 d U
H336 H 0.3081 0.7042 0.2003 0.062 Uiso 1 1 calc R
C337 C 0.35050(18) 0.78710(16) 0.38116(19) 0.034 Uani 1 1 d U
C338 C 0.36439(17) 0.81018(16) 0.4378(2) 0.034 Uani 1 1 d U
C339 C 0.34281(18) 0.80011(16) 0.4817(2) 0.036 Uani 1 1 d U
H339 H 0.3179 0.7777 0.4774 0.043 Uiso 1 1 calc R
C340 C 0.3586(2) 0.82385(18) 0.5332(2) 0.041 Uani 1 1 d U
H340 H 0.3438 0.8174 0.5627 0.049 Uiso 1 1 calc R
C341 C 0.3959(2) 0.85654(19) 0.5395(2) 0.044 Uani 1 1 d U
H341 H 0.4064 0.8718 0.5736 0.053 Uiso 1 1 calc R
C342 C 0.41793(19) 0.86694(19) 0.4961(2) 0.045 Uani 1 1 d U
H342 H 0.4429 0.8892 0.5005 0.054 Uiso 1 1 calc R
C343 C 0.40211(17) 0.84350(17) 0.4454(2) 0.038 Uani 1 1 d U
H343 H 0.4170 0.8502 0.4160 0.045 Uiso 1 1 calc R
C344 C 0.32168(16) 0.67925(16) 0.03833(19) 0.032 Uani 1 1 d U
C345 C 0.3324(2) 0.69888(18) 0.0913(2) 0.045 Uani 1 1 d U
H345 H 0.3302 0.6811 0.1223 0.053 Uiso 1 1 calc R
C346 C 0.3464(2) 0.7456(2) 0.0982(3) 0.056 Uani 1 1 d U
H346 H 0.3538 0.7587 0.1338 0.067 Uiso 1 1 calc R
C347 C 0.3491(2) 0.7718(2) 0.0534(3) 0.054 Uani 1 1 d U
H347 H 0.3581 0.8028 0.0583 0.065 Uiso 1 1 calc R
C348 C 0.3385(2) 0.7526(2) -0.0004(2) 0.049 Uani 1 1 d U
H348 H 0.3400 0.7707 -0.0312 0.058 Uiso 1 1 calc R
C349 C 0.32558(19) 0.70634(18) -0.0073(2) 0.041 Uani 1 1 d U
H349 H 0.3195 0.6932 -0.0429 0.050 Uiso 1 1 calc R
C350 C 0.34771(16) 0.59101(17) 0.00079(18) 0.032 Uani 1 1 d U
C351 C 0.39500(19) 0.6083(2) 0.0060(3) 0.051 Uani 1 1 d U
H351 H 0.4030 0.6373 0.0220 0.061 Uiso 1 1 calc R
C352 C 0.4314(2) 0.5827(2) -0.0125(3) 0.058 Uani 1 1 d U
H352 H 0.4630 0.5952 -0.0096 0.069 Uiso 1 1 calc R
C353 C 0.4204(2) 0.5396(2) -0.0347(2) 0.049 Uani 1 1 d U
H353 H 0.4449 0.5223 -0.0456 0.059 Uiso 1 1 calc R
C354 C 0.37316(19) 0.5217(2) -0.0410(2) 0.044 Uani 1 1 d U
H354 H 0.3654 0.4928 -0.0574 0.052 Uiso 1 1 calc R
C355 C 0.33702(18) 0.54689(18) -0.0229(2) 0.038 Uani 1 1 d U
H355 H 0.3054 0.5343 -0.0264 0.045 Uiso 1 1 calc R
C356 C 0.24511(15) 0.62137(15) -0.02673(17) 0.025 Uani 1 1 d U
H35A H 0.2427 0.5931 -0.0486 0.031 Uiso 1 1 calc R
H35B H 0.2478 0.6472 -0.0511 0.031 Uiso 1 1 calc R
C357 C 0.18554(16) 0.68888(15) 0.01891(17) 0.027 Uani 1 1 d U
C358 C 0.16213(18) 0.69834(16) 0.06171(19) 0.033 Uani 1 1 d U
H358 H 0.1484 0.6743 0.0783 0.040 Uiso 1 1 calc R
C359 C 0.1590(2) 0.74377(18) 0.0802(2) 0.043 Uani 1 1 d U
H359 H 0.1420 0.7500 0.1079 0.052 Uiso 1 1 calc R
C360 C 0.1808(2) 0.77910(18) 0.0575(2) 0.043 Uani 1 1 d U
H360 H 0.1797 0.8092 0.0706 0.052 Uiso 1 1 calc R
C361 C 0.2045(2) 0.76986(17) 0.0151(2) 0.040 Uani 1 1 d U
H361 H 0.2193 0.7939 -0.0003 0.049 Uiso 1 1 calc R
C362 C 0.20646(18) 0.72519(16) -0.00464(19) 0.033 Uani 1 1 d U
H362 H 0.2219 0.7195 -0.0338 0.039 Uiso 1 1 calc R
C363 C 0.14159(15) 0.61992(15) -0.06493(17) 0.025 Uani 1 1 d U
C364 C 0.13303(17) 0.57443(15) -0.08369(18) 0.028 Uani 1 1 d U
H364 H 0.1501 0.5504 -0.0621 0.033 Uiso 1 1 calc R
C365 C 0.09943(18) 0.56434(18) -0.1340(2) 0.036 Uani 1 1 d U
H365 H 0.0945 0.5339 -0.1465 0.043 Uiso 1 1 calc R
C366 C 0.07346(17) 0.59981(18) -0.16537(18) 0.036 Uani 1 1 d U
H366 H 0.0507 0.5933 -0.1990 0.043 Uiso 1 1 calc R
C367 C 0.08088(16) 0.64501(18) -0.14724(18) 0.035 Uani 1 1 d U
H367 H 0.0630 0.6687 -0.1686 0.041 Uiso 1 1 calc R
C368 C 0.11525(15) 0.65544(16) -0.09662(17) 0.028 Uani 1 1 d U
H368 H 0.1203 0.6859 -0.0845 0.034 Uiso 1 1 calc R
C369 C 0.05938(15) 0.55224(15) 0.00611(18) 0.027 Uani 1 1 d U
C370 C 0.03734(15) 0.59104(16) -0.02328(18) 0.028 Uani 1 1 d U
H370 H 0.0461 0.6204 -0.0087 0.034 Uiso 1 1 calc R
C371 C 0.00241(16) 0.58647(18) -0.07419(19) 0.035 Uani 1 1 d U
H371 H -0.0129 0.6125 -0.0929 0.042 Uiso 1 1 calc R
C372 C -0.00946(16) 0.54251(18) -0.09698(19) 0.035 Uani 1 1 d U
H372 H -0.0321 0.5391 -0.1314 0.042 Uiso 1 1 calc R
C373 C 0.01266(17) 0.50447(18) -0.0681(2) 0.036 Uani 1 1 d U
H373 H 0.0047 0.4752 -0.0834 0.043 Uiso 1 1 calc R
C374 C 0.04634(17) 0.50828(16) -0.01703(18) 0.032 Uani 1 1 d U
H374 H 0.0604 0.4819 0.0020 0.038 Uiso 1 1 calc R
C375 C 0.07464(17) 0.59749(15) 0.11284(18) 0.028 Uani 1 1 d U
C376 C 0.02297(17) 0.59714(18) 0.1061(2) 0.033 Uani 1 1 d U
H376 H 0.0033 0.5783 0.0789 0.040 Uiso 1 1 calc R
C377 C 0.0010(2) 0.62412(19) 0.1392(2) 0.041 Uani 1 1 d U
H377 H -0.0334 0.6225 0.1349 0.050 Uiso 1 1 calc R
C378 C 0.0282(2) 0.6533(2) 0.1784(2) 0.048 Uani 1 1 d U
H378 H 0.0127 0.6718 0.2002 0.058 Uiso 1 1 calc R
C379 C 0.0806(2) 0.6550(2) 0.1852(2) 0.045 Uani 1 1 d U
H379 H 0.1000 0.6751 0.2111 0.054 Uiso 1 1 calc R
C380 C 0.10276(18) 0.62645(17) 0.1529(2) 0.032 Uani 1 1 d U
H380 H 0.1373 0.6267 0.1583 0.039 Uiso 1 1 calc R
C381 C 0.10678(16) 0.50272(15) 0.10380(18) 0.028 Uani 1 1 d U
H38A H 0.1144 0.4796 0.0784 0.034 Uiso 1 1 calc R
H38B H 0.0739 0.4960 0.1096 0.034 Uiso 1 1 calc R
C382 C 0.12062(18) 0.52240(16) 0.22194(18) 0.032 Uani 1 1 d U
C383 C 0.07134(19) 0.51097(18) 0.2208(2) 0.038 Uani 1 1 d U
H383 H 0.0541 0.4906 0.1937 0.045 Uiso 1 1 calc R
C384 C 0.0480(2) 0.5298(2) 0.2596(2) 0.047 Uani 1 1 d U
H384 H 0.0150 0.5224 0.2582 0.057 Uiso 1 1 calc R
C385 C 0.0740(2) 0.5598(2) 0.3009(2) 0.050 Uani 1 1 d U
H385 H 0.0584 0.5722 0.3272 0.060 Uiso 1 1 calc R
C386 C 0.1219(2) 0.5708(2) 0.3026(2) 0.051 Uani 1 1 d U
H386 H 0.1391 0.5908 0.3302 0.061 Uiso 1 1 calc R
C387 C 0.1462(2) 0.5524(2) 0.2634(2) 0.044 Uani 1 1 d U
H387 H 0.1792 0.5602 0.2650 0.053 Uiso 1 1 calc R
C388 C 0.15383(16) 0.43706(15) 0.18125(17) 0.028 Uani 1 1 d U
C389 C 0.13240(19) 0.41396(17) 0.2197(2) 0.036 Uani 1 1 d U
H389 H 0.1188 0.4307 0.2448 0.043 Uiso 1 1 calc R
C390 C 0.1315(2) 0.36579(18) 0.2205(2) 0.042 Uani 1 1 d U
H390 H 0.1167 0.3507 0.2458 0.050 Uiso 1 1 calc R
C391 C 0.1521(2) 0.34021(17) 0.1846(2) 0.041 Uani 1 1 d U
H391 H 0.1505 0.3081 0.1848 0.049 Uiso 1 1 calc R
C392 C 0.1755(2) 0.36305(18) 0.1478(2) 0.042 Uani 1 1 d U
H392 H 0.1911 0.3462 0.1245 0.051 Uiso 1 1 calc R
C393 C 0.17537(18) 0.41067(17) 0.1460(2) 0.037 Uani 1 1 d U
H393 H 0.1901 0.4256 0.1204 0.044 Uiso 1 1 calc R
C394 C 0.27254(14) 0.51918(15) 0.30185(13) 0.051 Uani 1 1 d GU
C395 C 0.28083(15) 0.55746(14) 0.33715(17) 0.068 Uani 1 1 d GU
H395 H 0.2991 0.5824 0.3289 0.082 Uiso 1 1 calc R
C396 C 0.26175(18) 0.55840(16) 0.38471(15) 0.087 Uani 1 1 d GU
H396 H 0.2673 0.5840 0.4083 0.105 Uiso 1 1 calc R
C397 C 0.23437(17) 0.5211(2) 0.39697(14) 0.079 Uani 1 1 d GU
H397 H 0.2216 0.5217 0.4288 0.095 Uiso 1 1 calc R
C398 C 0.22607(15) 0.48279(16) 0.36168(17) 0.076 Uani 1 1 d GU
H398 H 0.2078 0.4578 0.3699 0.091 Uiso 1 1 calc R
C399 C 0.24516(15) 0.48185(13) 0.31412(15) 0.059 Uani 1 1 d GU
H399 H 0.2396 0.4562 0.2905 0.070 Uiso 1 1 calc R
C400 C 0.31769(17) 0.45866(16) 0.24239(19) 0.034 Uani 1 1 d U
C401 C 0.34821(19) 0.44402(19) 0.2937(2) 0.042 Uani 1 1 d U
H401 H 0.3562 0.4643 0.3239 0.050 Uiso 1 1 calc R
C402 C 0.3664(2) 0.39880(19) 0.2989(2) 0.048 Uani 1 1 d U
H402 H 0.3863 0.3887 0.3328 0.057 Uiso 1 1 calc R
C403 C 0.3549(2) 0.3694(2) 0.2542(3) 0.051 Uani 1 1 d U
H403 H 0.3672 0.3393 0.2579 0.061 Uiso 1 1 calc R
C404 C 0.3246(2) 0.3841(2) 0.2028(3) 0.053 Uani 1 1 d U
H404 H 0.3167 0.3640 0.1723 0.064 Uiso 1 1 calc R
C405 C 0.3069(2) 0.42914(18) 0.1984(2) 0.041 Uani 1 1 d U
H405 H 0.2871 0.4393 0.1645 0.050 Uiso 1 1 calc R
C406 C 0.34217(17) 0.55584(17) 0.23971(19) 0.035 Uani 1 1 d U
H40A H 0.3716 0.5439 0.2657 0.042 Uiso 1 1 calc R
H40B H 0.3339 0.5856 0.2535 0.042 Uiso 1 1 calc R
C407 C 0.38604(17) 0.50939(16) 0.1578(2) 0.032 Uani 1 1 d U
C408 C 0.42519(18) 0.49018(17) 0.1984(2) 0.038 Uani 1 1 d U
H408 H 0.4368 0.5052 0.2326 0.045 Uiso 1 1 calc R
C409 C 0.4467(2) 0.44852(18) 0.1876(2) 0.044 Uani 1 1 d U
H409 H 0.4722 0.4351 0.2147 0.053 Uiso 1 1 calc R
C410 C 0.4296(2) 0.42747(19) 0.1361(3) 0.050 Uani 1 1 d U
H410 H 0.4439 0.3998 0.1285 0.059 Uiso 1 1 calc R
C411 C 0.3915(2) 0.4470(2) 0.0955(3) 0.055 Uani 1 1 d U
H411 H 0.3804 0.4325 0.0609 0.066 Uiso 1 1 calc R
C412 C 0.3701(2) 0.48801(19) 0.1064(2) 0.044 Uani 1 1 d U
H412 H 0.3447 0.5013 0.0791 0.053 Uiso 1 1 calc R
C413 C 0.40373(18) 0.60665(17) 0.1835(2) 0.041 Uani 1 1 d U
C414 C 0.4045(3) 0.6427(2) 0.2202(3) 0.060 Uani 1 1 d U
H414 H 0.3816 0.6434 0.2427 0.072 Uiso 1 1 calc R
C415 C 0.4392(3) 0.6783(2) 0.2240(3) 0.074 Uani 1 1 d U
H415 H 0.4391 0.7028 0.2485 0.088 Uiso 1 1 calc R
C416 C 0.4733(3) 0.6774(3) 0.1923(3) 0.075 Uani 1 1 d U
H416 H 0.4967 0.7010 0.1956 0.090 Uiso 1 1 calc R
C417 C 0.4732(3) 0.6423(3) 0.1558(4) 0.074 Uani 1 1 d U
H417 H 0.4962 0.6420 0.1337 0.089 Uiso 1 1 calc R
C418 C 0.4387(2) 0.6066(2) 0.1514(3) 0.062 Uani 1 1 d U
H418 H 0.4391 0.5823 0.1266 0.074 Uiso 1 1 calc R
Cu1 Cu 0.59827(2) 0.07991(2) 0.37409(2) 0.021 Uani 1 1 d .
Cu2 Cu 0.50234(2) 0.07016(2) 0.34239(2) 0.021 Uani 1 1 d .
Cu3 Cu 0.56211(2) 0.02230(2) 0.29470(2) 0.021 Uani 1 1 d .
Cu4 Cu 0.66723(2) 0.56446(2) 0.37253(2) 0.023 Uani 1 1 d .
Cu5 Cu 0.75578(2) 0.573548(19) 0.43418(2) 0.021 Uani 1 1 d .
Cu6 Cu 0.74339(2) 0.50869(2) 0.36095(2) 0.023 Uani 1 1 d .
Cu7 Cu 0.11715(2) 0.055596(19) 0.07762(2) 0.022 Uani 1 1 d .
Cu8 Cu 0.03917(2) 0.001195(19) 0.08598(2) 0.021 Uani 1 1 d .
Cu9 Cu 0.02938(2) 0.067966(19) 0.01518(2) 0.021 Uani 1 1 d .
Cu10 Cu 0.28292(2) 0.57687(2) 0.10367(2) 0.024 Uani 1 1 d .
Cu11 Cu 0.18667(2) 0.58222(2) 0.07449(2) 0.021 Uani 1 1 d .
Cu12 Cu 0.22602(2) 0.53291(2) 0.16103(2) 0.024 Uani 1 1 d .
F1 F 0.89387(12) 0.20223(12) 0.29471(15) 0.058 Uani 1 1 d D
F2 F 0.82852(15) 0.22907(17) 0.22821(18) 0.100 Uani 1 1 d D
F3 F 0.8355(3) 0.2433(3) 0.3175(3) 0.182 Uani 1 1 d D
F4 F 0.88748(18) 0.27822(15) 0.2734(2) 0.111 Uani 1 1 d D
F5 F 0.88461(16) 0.70086(17) 0.1481(2) 0.084 Uani 1 1 d D
F6 F 0.9411(3) 0.7324(3) 0.1154(4) 0.190 Uani 1 1 d D
F7 F 0.8956(3) 0.7748(3) 0.1573(5) 0.287 Uani 1 1 d D
F8 F 0.9503(3) 0.7285(3) 0.2060(3) 0.201 Uani 1 1 d D
F9 F 0.7602(3) 0.8052(4) 0.2181(6) 0.296 Uani 1 1 d D
F10 F 0.8282(5) 0.8098(4) 0.1961(4) 0.262 Uani 1 1 d D
F11 F 0.8241(3) 0.7813(4) 0.2733(3) 0.212 Uani 1 1 d D
F12 F 0.8128(5) 0.8521(3) 0.2590(5) 0.278 Uani 1 1 d D
F13 F 0.37674(15) 0.25332(12) 0.10722(16) 0.071 Uani 1 1 d D
F14 F 0.40696(15) 0.31573(14) 0.1561(2) 0.100 Uani 1 1 d D
F15 F 0.3437(2) 0.27788(14) 0.1775(2) 0.104 Uani 1 1 d D
F16 F 0.3315(2) 0.31861(17) 0.09832(18) 0.117 Uani 1 1 d D
N1 N 0.61105(16) -0.18192(14) 0.53299(17) 0.039 Uani 1 1 d .
H1 H 0.5897 -0.2040 0.5244 0.046 Uiso 1 1 calc R
N2 N 0.46885(16) 0.24470(14) 0.07293(16) 0.036 Uani 1 1 d .
H2 H 0.4436 0.2597 0.0787 0.044 Uiso 1 1 calc R
N3 N 0.77567(15) 0.70612(14) 0.12013(16) 0.033 Uani 1 1 d .
H3 H 0.8064 0.7074 0.1182 0.040 Uiso 1 1 calc R
N4 N 0.61074(14) 0.32993(12) 0.54682(15) 0.028 Uani 1 1 d .
H4A H 0.6326 0.3105 0.5643 0.033 Uiso 1 1 calc R
N5 N 0.00386(14) 0.20565(13) 0.32221(15) 0.028 Uani 1 1 d .
H5A H -0.0268 0.2061 0.3244 0.034 Uiso 1 1 calc R
N6 N 0.17005(13) -0.17300(12) -0.10883(15) 0.026 Uani 1 1 d .
H6 H 0.1480 -0.1922 -0.1265 0.032 Uiso 1 1 calc R
N7 N 0.17258(15) 0.31227(14) -0.05841(19) 0.041 Uani 1 1 d .
H7A H 0.1409 0.3099 -0.0715 0.049 Uiso 1 1 calc R
N8 N 0.31324(14) 0.75511(13) 0.37267(15) 0.031 Uani 1 1 d .
H8A H 0.2987 0.7512 0.3997 0.037 Uiso 1 1 calc R
O1 O 0.6853(3) -0.1626(2) 0.5907(3) 0.126 Uani 1 1 d .
O2 O 0.51577(16) 0.23351(13) 0.00984(15) 0.050 Uani 1 1 d .
O3 O 0.69780(12) 0.72950(11) 0.07783(13) 0.034 Uani 1 1 d .
O4 O 0.52722(12) 0.34391(12) 0.52099(15) 0.041 Uani 1 1 d .
O5 O 0.08175(11) 0.23240(11) 0.36381(13) 0.032 Uani 1 1 d .
O6 O 0.25311(12) -0.15628(12) -0.08762(16) 0.042 Uani 1 1 d .
O7 O 0.24568(12) 0.27341(11) -0.04861(13) 0.037 Uani 1 1 d .
O8 O 0.37197(15) 0.79833(14) 0.34452(15) 0.052 Uani 1 1 d .
P1 P 0.59251(4) 0.13091(3) 0.44271(4) 0.022 Uani 1 1 d .
P2 P 0.48083(4) 0.11773(4) 0.40734(4) 0.023 Uani 1 1 d .
P3 P 0.43195(4) 0.04866(4) 0.27799(4) 0.022 Uani 1 1 d .
P4 P 0.50014(4) -0.00855(4) 0.22603(4) 0.022 Uani 1 1 d .
P5 P 0.63701(4) -0.00763(4) 0.28781(4) 0.024 Uani 1 1 d .
P6 P 0.67997(4) 0.06109(4) 0.37851(4) 0.022 Uani 1 1 d .
P7 P 0.63043(4) 0.61598(3) 0.42221(4) 0.023 Uani 1 1 d .
P8 P 0.73760(4) 0.63955(3) 0.47718(4) 0.024 Uani 1 1 d .
P9 P 0.83977(4) 0.56364(4) 0.46560(4) 0.023 Uani 1 1 d .
P10 P 0.82417(4) 0.48291(4) 0.38572(4) 0.024 Uani 1 1 d .
P11 P 0.69269(4) 0.46266(3) 0.29776(4) 0.021 Uani 1 1 d .
P12 P 0.60944(4) 0.52588(3) 0.30627(4) 0.021 Uani 1 1 d .
P13 P 0.17321(4) 0.01472(3) 0.14298(4) 0.020 Uani 1 1 d .
P14 P 0.08699(4) -0.04595(3) 0.15089(4) 0.021 Uani 1 1 d .
P15 P -0.04220(4) -0.02182(3) 0.05901(4) 0.023 Uani 1 1 d .
P16 P -0.05453(4) 0.05888(4) -0.02025(5) 0.029 Uani 1 1 d .
P17 P 0.05038(4) 0.13651(3) -0.02010(4) 0.021 Uani 1 1 d .
P18 P 0.15670(4) 0.10905(3) 0.03350(4) 0.020 Uani 1 1 d .
P19 P 0.30092(4) 0.61907(4) 0.03156(4) 0.026 Uani 1 1 d .
P20 P 0.18856(4) 0.62813(3) 0.00013(4) 0.021 Uani 1 1 d .
P21 P 0.10644(4) 0.56011(3) 0.07219(4) 0.022 Uani 1 1 d .
P22 P 0.15327(4) 0.49953(4) 0.17140(4) 0.024 Uani 1 1 d .
P23 P 0.29032(4) 0.51577(4) 0.23481(4) 0.028 Uani 1 1 d .
P24 P 0.35448(4) 0.56273(4) 0.17014(4) 0.026 Uani 1 1 d .

loop_
_atom_site_aniso_label
_atom_site_aniso_U_11
_atom_site_aniso_U_22
_atom_site_aniso_U_33
_atom_site_aniso_U_23
_atom_site_aniso_U_13
_atom_site_aniso_U_12
B1 0.064 0.044 0.145 0.017 -0.060 -0.013
B2 0.035 0.143 0.128 -0.042 -0.003 0.013
B3 0.078 0.255 0.088 0.069 0.039 -0.002
B4 0.053 0.038 0.047 -0.004 0.014 0.001
C1 0.025 0.025 0.025 0.002 0.005 0.001
C2 0.023 0.028 0.021 -0.001 0.008 -0.001
C3 0.030 0.032 0.021 0.000 0.009 0.003
C4 0.027 0.032 0.026 0.004 0.007 -0.001
C5 0.038 0.028 0.028 0.002 0.009 -0.001
C6 0.039 0.034 0.028 0.005 0.008 0.010
C7 0.032 0.038 0.032 0.008 0.007 0.002
C8 0.030 0.034 0.030 0.008 0.007 -0.002
C67A 0.038 0.038 0.039 0.004 0.014 -0.002
C9 0.067 0.051 0.059 0.017 0.009 0.014
C10 0.072 0.050 0.054 0.019 0.025 0.021
C11 0.092 0.055 0.056 0.009 0.025 0.026
C12 0.103 0.061 0.074 0.019 0.031 0.023
C13 0.093 0.063 0.082 0.027 0.025 0.034
C14 0.084 0.072 0.080 0.030 0.022 0.025
C15 0.071 0.071 0.075 0.032 0.021 0.028
C16 0.024 0.030 0.024 0.003 0.006 0.001
C17 0.023 0.032 0.025 0.000 0.006 -0.003
C18 0.029 0.031 0.028 0.008 0.005 -0.002
C19 0.043 0.036 0.030 0.004 0.011 0.000
C20 0.050 0.031 0.034 0.007 0.015 0.008
C21 0.034 0.033 0.030 0.006 0.007 -0.002
C22 0.037 0.034 0.028 0.005 0.008 0.003
C23 0.035 0.034 0.027 0.003 0.008 0.002
C24 0.047 0.032 0.036 0.002 0.012 -0.003
C25 0.041 0.032 0.041 0.007 0.005 -0.007
C26 0.049 0.037 0.048 0.008 0.011 -0.006
C27 0.050 0.043 0.064 0.006 0.009 0.000
C28 0.053 0.045 0.058 0.015 -0.009 -0.005
C29 0.061 0.046 0.046 0.010 -0.003 -0.014
C30 0.053 0.040 0.043 0.011 0.002 -0.010
C31 0.026 0.034 0.023 0.000 0.008 -0.001
C32 0.028 0.037 0.028 0.004 0.008 -0.004
C33 0.034 0.048 0.029 0.013 0.010 0.002
C34 0.038 0.056 0.023 0.006 0.004 -0.002
C35 0.048 0.048 0.028 0.001 0.001 -0.005
C36 0.044 0.038 0.028 0.003 0.004 -0.005
C37 0.030 0.025 0.023 0.000 0.003 -0.004
C38 0.038 0.030 0.030 0.002 0.011 0.000
C39 0.050 0.035 0.040 0.008 0.019 -0.003
C40 0.050 0.028 0.043 0.005 0.009 -0.004
C41 0.043 0.026 0.042 -0.002 0.008 0.002
C42 0.037 0.027 0.029 -0.001 0.010 0.002
C43 0.030 0.030 0.025 0.000 0.009 0.000
C44 0.032 0.028 0.036 0.004 0.012 0.003
C45 0.047 0.036 0.045 0.000 0.021 0.008
C46 0.057 0.037 0.061 0.001 0.028 0.009
C47 0.054 0.041 0.068 0.010 0.017 0.013
C48 0.064 0.044 0.049 0.013 0.007 0.009
C49 0.049 0.037 0.042 0.007 0.011 0.002
C50 0.030 0.034 0.028 0.001 0.010 -0.001
C51 0.031 0.053 0.040 0.015 0.007 -0.001
C52 0.039 0.062 0.041 0.016 0.010 -0.007
C53 0.034 0.059 0.036 0.003 0.014 -0.008
C54 0.028 0.054 0.053 0.000 0.011 0.001
C55 0.028 0.041 0.041 0.004 0.005 0.002
C56 0.026 0.031 0.030 0.002 0.005 0.001
C57 0.028 0.042 0.036 0.009 0.008 0.001
C58 0.043 0.043 0.049 0.013 0.005 0.004
C59 0.034 0.047 0.060 0.008 0.000 0.010
C60 0.028 0.050 0.061 0.005 0.004 0.008
C61 0.023 0.040 0.039 0.003 0.006 0.000
C62 0.025 0.031 0.034 0.000 0.012 0.000
C63 0.025 0.037 0.042 0.000 0.008 -0.002
C64 0.031 0.034 0.057 -0.003 0.011 -0.001
C65 0.039 0.035 0.062 0.007 0.025 -0.002
C66 0.055 0.043 0.046 0.005 0.020 -0.001
C67 0.023 0.040 0.024 -0.002 0.006 -0.001
C68 0.031 0.032 0.035 -0.008 0.016 -0.007
C69 0.040 0.043 0.041 -0.010 0.010 -0.013
C70 0.056 0.044 0.064 -0.013 0.015 -0.019
C71 0.063 0.040 0.067 -0.005 0.027 -0.015
C72 0.071 0.042 0.054 0.003 0.026 -0.011
C73 0.023 0.035 0.020 -0.004 0.005 -0.005
C74 0.032 0.038 0.031 -0.002 0.009 -0.003
C75 0.041 0.046 0.022 0.001 0.012 -0.005
C76 0.038 0.051 0.023 -0.006 0.011 -0.007
C77 0.034 0.043 0.026 -0.008 0.013 -0.002
C78 0.030 0.036 0.025 -0.007 0.011 -0.005
C79 0.027 0.030 0.028 -0.007 0.008 -0.006
C80 0.034 0.042 0.029 -0.001 0.010 -0.005
C81 0.048 0.050 0.034 0.001 0.010 -0.011
C82 0.049 0.055 0.039 -0.005 0.022 -0.017
C83 0.037 0.057 0.047 -0.010 0.021 -0.009
C84 0.033 0.045 0.035 -0.003 0.012 -0.005
C85 0.029 0.029 0.035 -0.005 0.009 -0.003
C86 0.042 0.033 0.036 -0.004 0.015 -0.005
C87 0.051 0.034 0.049 -0.010 0.017 -0.006
C88 0.055 0.029 0.054 -0.003 0.014 -0.004
C89 0.063 0.034 0.049 0.002 0.020 -0.009
C90 0.051 0.033 0.045 -0.004 0.023 -0.008
C91 0.025 0.029 0.026 0.001 0.006 0.002
C92 0.021 0.043 0.024 0.000 0.008 0.001
C93 0.029 0.044 0.033 0.002 0.004 0.002
C94 0.031 0.063 0.032 0.008 0.004 0.006
C95 0.024 0.074 0.030 -0.002 0.003 -0.002
C96 0.029 0.065 0.029 -0.005 0.005 -0.009
C97 0.029 0.046 0.026 -0.002 0.006 -0.009
C98 0.024 0.033 0.022 -0.001 0.007 -0.004
C99 0.030 0.044 0.031 -0.002 0.008 -0.006
C100 0.031 0.065 0.036 0.001 0.008 -0.014
C101 0.042 0.056 0.042 0.009 0.015 -0.018
C102 0.043 0.053 0.036 0.013 0.009 -0.004
C103 0.030 0.040 0.030 0.005 0.006 -0.001
C104 0.030 0.032 0.024 -0.001 0.002 -0.001
C105 0.028 0.030 0.030 -0.001 0.008 -0.006
C106 0.031 0.029 0.029 0.002 0.010 -0.007
C107 0.039 0.039 0.040 0.010 0.010 0.004
C108 0.039 0.040 0.038 0.009 0.015 0.004
C109 0.031 0.030 0.028 0.005 0.009 -0.003
C110 0.039 0.029 0.038 0.010 0.010 0.003
C111 0.036 0.038 0.032 0.003 0.013 -0.002
C112 0.033 0.023 0.034 0.003 0.012 -0.004
C113 0.037 0.027 0.036 0.009 0.013 -0.002
C114 0.042 0.049 0.048 0.016 0.010 -0.006
C115 0.048 0.056 0.054 0.015 0.021 -0.007
C116 0.057 0.044 0.042 0.008 0.024 0.000
C117 0.048 0.036 0.033 0.003 0.015 0.000
C118 0.043 0.032 0.035 0.002 0.014 0.001
C119 0.030 0.028 0.023 0.002 0.010 0.001
C120 0.024 0.026 0.022 -0.002 0.007 0.003
C121 0.029 0.021 0.024 -0.003 0.009 0.001
C122 0.027 0.028 0.032 0.003 0.010 0.000
C123 0.030 0.025 0.030 0.002 0.003 0.003
C124 0.027 0.023 0.028 -0.001 0.010 -0.001
C125 0.026 0.029 0.024 -0.001 0.005 -0.003
C126 0.031 0.027 0.026 0.002 0.008 0.001
C127 0.032 0.026 0.032 0.000 0.010 -0.002
C128 0.041 0.028 0.042 0.008 0.019 0.004
C129 0.058 0.073 0.082 0.031 0.023 -0.001
C130 0.069 0.073 0.095 0.040 0.021 0.005
C131 0.072 0.060 0.088 0.034 0.036 -0.001
C132 0.063 0.059 0.080 0.019 0.020 -0.015
C133 0.055 0.053 0.073 0.024 0.008 -0.012
C134 0.027 0.026 0.040 0.010 0.006 0.001
C135 0.032 0.034 0.038 0.007 0.002 -0.003
C136 0.046 0.041 0.047 0.020 -0.005 -0.005
C137 0.037 0.037 0.065 0.017 0.000 0.003
C138 0.045 0.033 0.067 0.011 0.009 0.007
C139 0.039 0.031 0.048 0.007 0.011 0.006
C140 0.023 0.032 0.026 0.001 0.005 0.003
C141 0.035 0.041 0.055 0.011 0.019 0.010
C142 0.035 0.049 0.062 0.004 0.022 0.006
C143 0.031 0.048 0.041 0.003 0.015 0.001
C144 0.041 0.038 0.047 0.012 0.019 0.001
C145 0.029 0.036 0.038 0.002 0.013 0.005
C146 0.028 0.028 0.030 -0.001 0.007 0.004
C147 0.027 0.036 0.031 -0.008 0.005 0.004
C148 0.036 0.038 0.027 -0.002 0.002 0.007
C149 0.042 0.054 0.034 -0.001 0.002 0.007
C150 0.050 0.061 0.034 -0.008 -0.004 0.010
C151 0.050 0.048 0.045 -0.017 -0.006 0.000
C152 0.042 0.038 0.041 -0.011 0.006 -0.002
C153 0.030 0.029 0.044 0.004 0.002 -0.006
C154 0.046 0.036 0.067 0.007 0.012 0.003
C155 0.060 0.039 0.084 0.014 0.013 0.001
C156 0.067 0.043 0.080 0.020 -0.009 -0.007
C157 0.061 0.055 0.054 0.013 0.005 -0.023
C158 0.050 0.039 0.044 0.003 0.005 -0.018
C159 0.030 0.028 0.039 -0.006 0.007 -0.001
C160 0.038 0.034 0.044 -0.011 0.005 -0.001
C161 0.044 0.036 0.058 -0.014 0.001 -0.002
C162 0.050 0.035 0.076 -0.009 0.013 -0.012
C163 0.078 0.045 0.070 -0.003 0.024 -0.020
C164 0.067 0.042 0.051 -0.005 0.014 -0.013
C165 0.033 0.031 0.023 -0.004 0.001 0.010
C166 0.038 0.042 0.040 -0.007 -0.006 0.009
C167 0.051 0.050 0.040 -0.008 -0.011 0.019
C168 0.072 0.054 0.031 -0.002 0.003 0.030
C169 0.063 0.051 0.032 0.007 0.016 0.019
C170 0.045 0.040 0.028 0.003 0.009 0.013
C171 0.023 0.028 0.029 -0.004 0.006 -0.001
C172 0.028 0.031 0.025 -0.003 0.009 0.004
C173 0.028 0.034 0.030 -0.005 0.004 0.006
C174 0.035 0.035 0.033 -0.003 0.000 0.008
C175 0.044 0.033 0.039 0.004 0.007 0.004
C176 0.038 0.040 0.047 0.006 0.012 -0.001
C177 0.028 0.036 0.037 0.003 0.006 0.000
C178 0.024 0.038 0.021 -0.008 0.001 0.005
C179 0.037 0.042 0.026 -0.010 0.007 0.002
C180 0.044 0.051 0.037 -0.024 0.007 0.008
C181 0.047 0.074 0.034 -0.018 0.017 0.000
C182 0.060 0.072 0.032 -0.001 0.019 0.002
C183 0.049 0.053 0.033 0.001 0.014 0.007
C184 0.025 0.027 0.023 -0.001 0.004 -0.001
C185 0.035 0.034 0.042 0.003 0.015 0.000
C186 0.043 0.033 0.045 0.008 0.015 0.001
C187 0.041 0.025 0.048 0.000 0.004 0.004
C188 0.039 0.041 0.043 0.002 0.015 0.008
C189 0.036 0.034 0.034 0.004 0.015 0.007
C190 0.031 0.031 0.025 0.002 0.013 0.005
C191 0.044 0.046 0.026 0.000 0.011 0.002
C192 0.061 0.054 0.028 0.001 0.010 0.009
C193 0.070 0.060 0.031 0.010 0.020 0.015
C194 0.068 0.065 0.051 0.013 0.035 -0.006
C195 0.048 0.047 0.038 0.005 0.018 -0.006
C196 0.021 0.029 0.023 -0.002 0.006 -0.005
C73A 0.053 0.034 0.043 -0.003 0.015 -0.007
C197 0.025 0.030 0.023 0.001 0.007 0.002
C198 0.035 0.033 0.031 0.003 0.010 -0.001
C199 0.047 0.043 0.033 0.010 0.011 -0.002
C200 0.047 0.044 0.028 0.004 0.009 0.008
C201 0.037 0.042 0.031 -0.004 0.004 0.006
C202 0.023 0.039 0.028 -0.001 0.004 -0.001
C203 0.019 0.039 0.020 0.000 0.004 -0.003
C204 0.022 0.039 0.034 -0.002 0.003 0.004
C205 0.027 0.049 0.037 -0.006 0.005 0.004
C206 0.028 0.059 0.027 0.002 0.004 0.007
C207 0.027 0.054 0.033 0.009 0.008 -0.002
C208 0.020 0.043 0.027 0.005 0.004 0.001
C209 0.033 0.024 0.031 0.001 0.009 0.004
C210 0.029 0.026 0.029 0.001 0.007 0.006
C211 0.030 0.030 0.026 0.002 0.006 0.008
C212 0.034 0.039 0.040 -0.012 0.010 -0.001
C213 0.034 0.042 0.038 -0.009 0.013 0.000
C214 0.033 0.028 0.028 -0.002 0.006 0.010
C215 0.030 0.029 0.027 -0.002 0.008 0.000
C216 0.034 0.034 0.031 -0.001 0.012 0.006
C217 0.032 0.026 0.027 -0.001 0.011 0.006
C218 0.037 0.025 0.030 -0.002 0.010 0.001
C219 0.041 0.035 0.037 -0.011 0.012 0.008
C220 0.049 0.043 0.049 -0.008 0.018 0.011
C221 0.057 0.034 0.038 -0.009 0.022 0.004
C222 0.052 0.029 0.029 -0.002 0.011 -0.001
C223 0.042 0.026 0.033 -0.003 0.012 -0.002
C224 0.024 0.024 0.029 -0.004 0.009 -0.003
C225 0.029 0.025 0.021 -0.004 0.004 -0.005
C226 0.027 0.025 0.023 -0.004 0.012 -0.001
C227 0.027 0.025 0.033 -0.005 0.006 -0.001
C228 0.024 0.026 0.031 -0.006 0.007 -0.001
C229 0.030 0.022 0.029 -0.002 0.010 -0.002
C230 0.026 0.028 0.031 -0.002 0.003 0.001
C231 0.029 0.030 0.025 -0.006 0.006 -0.004
C232 0.028 0.030 0.037 -0.003 0.011 -0.003
C233 0.028 0.033 0.040 -0.005 0.012 0.000
C234 0.028 0.035 0.045 -0.010 0.013 -0.003
C235 0.042 0.043 0.055 -0.013 0.015 0.002
C236 0.045 0.050 0.063 -0.025 0.016 0.004
C237 0.040 0.061 0.065 -0.018 0.024 0.000
C238 0.040 0.044 0.057 -0.013 0.020 -0.006
C239 0.022 0.055 0.016 0.002 0.005 0.000
C240 0.027 0.059 0.028 0.008 0.005 -0.001
C241 0.029 0.078 0.032 0.002 0.006 -0.013
C242 0.023 0.100 0.033 -0.014 0.009 -0.003
C243 0.035 0.080 0.039 -0.022 0.011 0.010
C244 0.026 0.062 0.029 -0.013 0.006 0.008
C245 0.025 0.027 0.023 0.003 0.009 -0.002
C246 0.032 0.029 0.024 0.002 0.006 0.002
C247 0.049 0.037 0.029 -0.006 0.014 0.003
C248 0.047 0.040 0.019 -0.002 0.006 -0.006
C249 0.030 0.044 0.022 0.004 0.001 -0.001
C250 0.026 0.039 0.024 0.003 0.006 0.002
C251 0.024 0.022 0.026 -0.001 0.007 0.008
C252 0.038 0.021 0.024 -0.002 0.008 -0.006
C253 0.051 0.044 0.034 -0.001 0.019 0.006
C254 0.074 0.061 0.041 -0.010 0.029 0.010
C255 0.076 0.049 0.032 -0.006 0.026 -0.006
C256 0.064 0.043 0.024 0.001 0.009 -0.008
C257 0.041 0.034 0.027 0.001 0.011 -0.001
C258 0.028 0.021 0.025 0.000 0.004 0.003
C259 0.045 0.029 0.034 0.000 0.017 -0.002
C260 0.049 0.026 0.043 -0.008 0.013 -0.004
C261 0.048 0.022 0.048 -0.002 0.013 -0.008
C262 0.051 0.035 0.046 0.001 0.019 -0.010
C263 0.041 0.031 0.034 -0.002 0.013 -0.005
C264 0.021 0.036 0.029 0.002 0.006 -0.002
C265 0.043 0.043 0.038 0.012 0.007 0.004
C266 0.059 0.055 0.046 0.022 0.014 -0.001
C267 0.047 0.073 0.033 0.019 0.015 -0.001
C268 0.058 0.068 0.037 -0.002 0.024 -0.001
C269 0.051 0.051 0.045 -0.003 0.025 -0.003
C270 0.024 0.030 0.028 0.000 0.008 -0.003
C271 0.030 0.034 0.040 -0.005 0.010 -0.004
C272 0.040 0.038 0.050 -0.013 0.016 -0.003
C273 0.043 0.034 0.039 -0.012 0.006 -0.007
C274 0.036 0.040 0.037 -0.005 0.001 -0.008
C275 0.024 0.039 0.034 0.001 0.006 -0.002
C276 0.025 0.029 0.038 0.006 0.010 0.001
C277 0.035 0.041 0.035 0.012 -0.001 -0.014
C278 0.038 0.055 0.050 0.012 -0.004 -0.012
C279 0.049 0.068 0.050 0.015 -0.019 -0.025
C280 0.069 0.068 0.035 0.002 -0.001 -0.029
C281 0.060 0.063 0.039 0.000 0.015 -0.024
C282 0.039 0.049 0.036 0.005 0.007 -0.016
C283 0.025 0.032 0.065 0.012 -0.003 -0.001
C284 0.038 0.044 0.069 0.020 0.006 0.003
C285 0.044 0.048 0.087 0.032 -0.001 0.008
C286 0.049 0.039 0.107 0.012 -0.008 0.005
C287 0.059 0.044 0.094 -0.002 -0.003 0.006
C288 0.051 0.037 0.079 0.007 -0.005 0.007
C289 0.026 0.033 0.031 0.003 0.006 -0.004
C290 0.032 0.041 0.033 0.000 0.005 -0.004
C291 0.049 0.063 0.031 -0.006 0.001 -0.006
C292 0.055 0.070 0.032 0.011 -0.005 -0.002
C293 0.054 0.056 0.048 0.016 -0.002 0.005
C294 0.045 0.045 0.036 0.009 0.002 0.006
C295 0.033 0.023 0.028 0.001 0.003 0.006
C296 0.043 0.033 0.034 -0.001 0.009 0.012
C297 0.062 0.038 0.037 -0.002 0.015 0.017
C298 0.062 0.032 0.046 -0.009 0.000 0.011
C299 0.051 0.032 0.054 -0.007 0.006 0.000
C300 0.039 0.031 0.042 -0.001 0.008 0.000
C301 0.026 0.029 0.023 -0.001 0.012 -0.003
C302 0.023 0.025 0.028 -0.003 0.005 -0.002
C303 0.028 0.028 0.029 -0.003 0.005 0.001
C304 0.033 0.033 0.037 -0.007 0.006 0.002
C305 0.036 0.027 0.043 -0.009 -0.001 0.002
C306 0.039 0.025 0.045 0.001 0.003 -0.007
C307 0.036 0.030 0.036 0.001 0.007 -0.005
C308 0.023 0.033 0.023 0.002 0.007 0.000
C309 0.031 0.036 0.039 -0.006 0.010 -0.006
C310 0.028 0.046 0.046 -0.002 0.018 -0.006
C311 0.035 0.043 0.036 -0.002 0.017 0.006
C312 0.037 0.040 0.046 -0.012 0.015 -0.005
C313 0.033 0.031 0.038 -0.008 0.014 -0.006
C314 0.027 0.026 0.028 -0.002 0.005 0.003
C315 0.027 0.031 0.030 0.001 0.009 0.002
C316 0.031 0.025 0.031 -0.007 0.009 0.000
C317 0.034 0.033 0.038 -0.011 0.004 0.002
C318 0.033 0.042 0.043 -0.010 0.007 -0.003
C319 0.037 0.031 0.037 -0.008 0.014 -0.001
C320 0.034 0.026 0.039 -0.005 0.007 -0.002
C321 0.031 0.029 0.034 -0.005 0.007 0.000
C322 0.041 0.032 0.032 -0.005 0.015 -0.004
C323 0.046 0.039 0.031 -0.006 0.017 -0.010
C324 0.049 0.047 0.041 -0.010 0.013 -0.002
C325 0.050 0.053 0.043 -0.007 0.008 -0.003
C326 0.054 0.040 0.041 -0.011 0.014 -0.012
C327 0.053 0.040 0.040 -0.008 0.020 -0.005
C328 0.047 0.037 0.036 -0.005 0.016 -0.008
C329 0.030 0.031 0.027 -0.003 0.008 0.004
C330 0.031 0.032 0.029 -0.007 0.004 0.003
C331 0.035 0.034 0.028 -0.008 0.003 0.004
C332 0.052 0.060 0.052 -0.020 0.023 -0.018
C333 0.054 0.059 0.046 -0.022 0.027 -0.015
C334 0.043 0.029 0.027 -0.008 0.008 0.000
C335 0.067 0.053 0.038 -0.011 0.021 -0.024
C336 0.070 0.049 0.040 -0.010 0.021 -0.019
C337 0.039 0.030 0.033 -0.004 0.007 -0.002
C338 0.034 0.030 0.037 -0.005 0.003 0.007
C339 0.038 0.031 0.037 -0.001 0.006 0.000
C340 0.049 0.040 0.031 -0.001 0.005 0.006
C341 0.041 0.046 0.038 -0.014 -0.004 0.003
C342 0.038 0.041 0.049 -0.011 -0.001 -0.004
C343 0.035 0.037 0.041 -0.008 0.007 -0.001
C344 0.028 0.033 0.036 0.000 0.007 0.000
C345 0.054 0.034 0.044 -0.003 0.008 -0.003
C346 0.069 0.043 0.053 -0.009 0.008 -0.006
C347 0.056 0.040 0.066 -0.003 0.011 -0.006
C348 0.052 0.044 0.051 0.008 0.015 -0.007
C349 0.042 0.045 0.040 0.000 0.016 -0.009
C350 0.024 0.043 0.028 -0.003 0.006 0.001
C351 0.031 0.057 0.066 -0.016 0.014 -0.003
C352 0.031 0.071 0.073 -0.015 0.016 -0.002
C353 0.036 0.066 0.047 -0.012 0.016 0.010
C354 0.039 0.049 0.043 -0.013 0.011 0.007
C355 0.029 0.048 0.037 -0.009 0.009 0.004
C356 0.022 0.033 0.022 -0.004 0.006 0.001
C357 0.027 0.029 0.023 0.002 0.003 0.002
C358 0.039 0.029 0.033 -0.005 0.010 0.004
C359 0.053 0.038 0.037 -0.007 0.008 0.005
C360 0.050 0.032 0.041 -0.011 -0.001 0.003
C361 0.044 0.030 0.042 0.002 0.001 -0.002
C362 0.036 0.031 0.029 0.000 0.004 -0.001
C363 0.023 0.031 0.020 -0.003 0.006 0.001
C364 0.029 0.031 0.023 -0.003 0.006 -0.003
C365 0.033 0.044 0.030 -0.011 0.008 -0.004
C366 0.031 0.053 0.024 -0.008 0.005 -0.005
C367 0.028 0.046 0.026 0.005 -0.001 0.000
C368 0.026 0.034 0.026 0.000 0.006 -0.001
C369 0.018 0.036 0.026 0.000 0.003 0.001
C370 0.022 0.037 0.027 0.001 0.008 0.002
C371 0.025 0.053 0.026 0.003 0.006 0.005
C372 0.022 0.052 0.028 -0.003 0.001 -0.002
C373 0.025 0.046 0.035 -0.004 0.002 -0.007
C374 0.030 0.037 0.027 -0.002 0.004 -0.002
C375 0.026 0.030 0.027 0.003 0.007 0.002
C376 0.025 0.042 0.033 -0.001 0.007 0.002
C377 0.030 0.051 0.045 -0.004 0.012 0.009
C378 0.043 0.055 0.049 -0.008 0.016 0.013
C379 0.047 0.047 0.043 -0.014 0.011 0.004
C380 0.029 0.037 0.033 -0.003 0.010 0.004
C381 0.027 0.028 0.028 0.000 0.006 0.001
C382 0.035 0.035 0.026 0.005 0.010 0.011
C383 0.034 0.045 0.035 0.006 0.010 0.007
C384 0.039 0.060 0.047 0.013 0.020 0.015
C385 0.057 0.057 0.040 0.005 0.021 0.021
C386 0.059 0.060 0.034 -0.007 0.015 0.013
C387 0.043 0.058 0.033 -0.002 0.010 0.010
C388 0.026 0.031 0.026 0.008 0.006 0.006
C389 0.040 0.037 0.033 0.007 0.015 0.008
C390 0.049 0.038 0.041 0.013 0.017 0.001
C391 0.052 0.028 0.042 0.007 0.010 0.007
C392 0.052 0.036 0.042 0.003 0.018 0.008
C393 0.042 0.036 0.036 0.006 0.016 0.004
C394 0.038 0.082 0.033 0.005 0.005 0.015
C395 0.056 0.104 0.041 -0.016 0.005 0.012
C396 0.074 0.129 0.050 -0.020 -0.004 0.027
C397 0.065 0.121 0.049 0.009 0.007 0.021
C398 0.059 0.119 0.051 0.021 0.018 0.021
C399 0.048 0.093 0.037 0.020 0.014 0.020
C400 0.031 0.034 0.037 0.012 0.011 0.006
C401 0.038 0.046 0.040 0.008 0.005 0.005
C402 0.046 0.046 0.047 0.014 0.003 0.011
C403 0.054 0.041 0.058 0.013 0.014 0.013
C404 0.055 0.046 0.057 0.000 0.008 0.006
C405 0.040 0.040 0.044 0.008 0.009 0.008
C406 0.028 0.042 0.031 0.000 -0.001 0.005
C407 0.026 0.031 0.039 0.002 0.009 0.000
C408 0.030 0.039 0.042 0.004 0.004 0.002
C409 0.038 0.037 0.054 0.003 0.005 0.005
C410 0.040 0.039 0.068 -0.001 0.010 0.009
C411 0.048 0.052 0.060 -0.015 0.003 0.005
C412 0.038 0.045 0.045 -0.002 0.005 0.006
C413 0.030 0.036 0.048 0.005 -0.009 -0.001
C414 0.072 0.049 0.053 0.001 0.004 -0.016
C415 0.090 0.054 0.062 0.000 -0.011 -0.024
C416 0.055 0.061 0.092 0.008 -0.019 -0.021
C417 0.057 0.060 0.104 0.004 0.015 -0.007
C418 0.045 0.051 0.089 -0.004 0.015 -0.007
Cu1 0.019 0.024 0.019 -0.001 0.004 -0.001
Cu2 0.018 0.025 0.019 0.001 0.004 0.001
Cu3 0.019 0.026 0.019 -0.002 0.004 0.000
Cu4 0.020 0.026 0.022 -0.001 0.003 0.000
Cu5 0.019 0.024 0.021 -0.001 0.004 0.001
Cu6 0.019 0.024 0.024 -0.002 0.003 0.000
Cu7 0.020 0.022 0.021 0.003 0.003 -0.001
Cu8 0.020 0.020 0.024 0.001 0.005 0.001
Cu9 0.019 0.021 0.023 0.000 0.005 0.000
Cu10 0.020 0.026 0.023 -0.001 0.001 0.001
Cu11 0.020 0.023 0.020 0.000 0.002 0.002
Cu12 0.022 0.029 0.020 0.001 0.002 0.002
F1 0.043 0.056 0.071 -0.004 0.006 0.010
F2 0.065 0.124 0.091 0.052 -0.021 -0.041
F3 0.186 0.192 0.191 -0.061 0.090 0.054
F4 0.110 0.079 0.112 0.044 -0.042 -0.038
F5 0.063 0.099 0.089 0.014 0.015 -0.011
F6 0.143 0.217 0.221 0.029 0.063 -0.004
F7 0.198 0.211 0.369 -0.154 -0.098 0.103
F8 0.189 0.250 0.141 -0.054 -0.008 0.063
F9 0.190 0.316 0.359 0.080 0.022 0.076
F10 0.370 0.220 0.229 0.005 0.137 -0.042
F11 0.185 0.319 0.106 0.073 -0.016 -0.099
F12 0.340 0.209 0.282 0.018 0.070 -0.115
F13 0.090 0.051 0.078 -0.016 0.035 0.007
F14 0.062 0.058 0.177 -0.023 0.020 -0.005
F15 0.164 0.052 0.130 -0.006 0.102 -0.003
F16 0.145 0.112 0.071 -0.020 -0.020 0.075
N1 0.050 0.030 0.035 0.012 0.009 0.007
N2 0.045 0.034 0.031 0.010 0.010 0.009
N3 0.029 0.035 0.037 0.009 0.012 -0.001
N4 0.029 0.025 0.029 0.003 0.005 0.001
N5 0.025 0.032 0.030 -0.008 0.009 0.004
N6 0.027 0.021 0.033 -0.010 0.011 -0.002
N7 0.033 0.037 0.053 -0.018 0.012 -0.004
N8 0.037 0.030 0.026 -0.010 0.008 -0.002
O1 0.121 0.063 0.146 0.041 -0.061 -0.012
O2 0.071 0.039 0.042 0.011 0.018 0.014
O3 0.034 0.031 0.037 0.003 0.011 -0.003
O4 0.028 0.038 0.055 0.015 0.010 0.005
O5 0.027 0.034 0.034 -0.006 0.008 0.002
O6 0.030 0.037 0.060 -0.014 0.013 -0.006
O7 0.042 0.034 0.035 -0.006 0.008 0.003
O8 0.067 0.054 0.039 -0.015 0.023 -0.024
P1 0.023 0.023 0.019 0.001 0.005 -0.002
P2 0.023 0.027 0.020 0.002 0.007 0.003
P3 0.017 0.028 0.021 0.000 0.004 0.000
P4 0.019 0.029 0.020 -0.004 0.005 -0.002
P5 0.020 0.027 0.025 -0.002 0.006 -0.001
P6 0.017 0.027 0.021 -0.001 0.004 -0.001
P7 0.022 0.023 0.023 0.001 0.006 0.002
P8 0.024 0.023 0.025 -0.001 0.005 0.002
P9 0.019 0.027 0.023 -0.002 0.002 0.002
P10 0.019 0.028 0.024 -0.003 0.004 0.002
P11 0.022 0.022 0.020 0.000 0.005 -0.001
P12 0.019 0.026 0.019 0.000 0.004 -0.001
P13 0.017 0.027 0.017 0.002 0.004 0.002
P14 0.023 0.019 0.020 0.001 0.007 0.003
P15 0.020 0.023 0.026 0.001 0.007 -0.002
P16 0.019 0.028 0.037 0.009 0.002 0.000
P17 0.022 0.020 0.021 0.001 0.004 0.000
P18 0.020 0.020 0.022 0.000 0.005 -0.001
P19 0.022 0.031 0.025 -0.003 0.005 0.000
P20 0.021 0.024 0.019 -0.002 0.004 0.001
P21 0.019 0.023 0.021 0.000 0.001 0.001
P22 0.023 0.027 0.021 0.002 0.004 0.004
P23 0.022 0.039 0.022 0.005 0.002 0.004
P24 0.020 0.028 0.029 0.003 0.000 0.002

loop_
_atom_type_symbol
_atom_type_description
_atom_type_scat_dispersion_real
_atom_type_scat_dispersion_imag
_atom_type_scat_source
C C 0.0181 0.0091 'International Tables Vol C Tables 4.2.6.8 and 6.1.1.4'
Cu Cu -1.9646 0.5888 'International Tables Vol C Tables 4.2.6.8 and 6.1.1.4'
N N 0.0311 0.0180 'International Tables Vol C Tables 4.2.6.8 and 6.1.1.4'
O O 0.0492 0.0322 'International Tables Vol C Tables 4.2.6.8 and 6.1.1.4'
P P 0.2955 0.4335 'International Tables Vol C Tables 4.2.6.8 and 6.1.1.4'
H H 0.0000 0.0000 'International Tables Vol C Tables 4.2.6.8 and 6.1.1.4'
B B 0.0090 0.0039 'International Tables Vol C Tables 4.2.6.8 and 6.1.1.4'
F F 0.0727 0.0534 'International Tables Vol C Tables 4.2.6.8 and 6.1.1.4'

loop_
_geom_angle_atom_site_label_1
_geom_angle_atom_site_label_2
_geom_angle_atom_site_label_3
_geom_angle
F1 B1 F3 104.6(5)
F2 B1 F1 113.1(5)
F2 B1 F3 105.8(5)
F2 B1 F4 111.9(5)
F4 B1 F1 112.4(4)
F4 B1 F3 108.5(5)
F5 B2 F7 109.4(5)
F5 B2 F8 110.4(6)
F6 B2 F5 106.7(5)
F6 B2 F7 110.8(6)
F6 B2 F8 110.9(6)
F8 B2 F7 108.6(6)
F9 B3 F11 108.3(6)
F10 B3 F9 109.1(7)
F10 B3 F11 110.3(6)
F12 B3 F9 108.5(7)
F12 B3 F10 110.7(6)
F12 B3 F11 109.9(6)
F14 B4 F13 108.0(4)
F14 B4 F15 109.1(4)
F15 B4 F13 110.1(4)
F16 B4 F13 110.3(4)
F16 B4 F14 109.7(4)
F16 B4 F15 109.7(4)
C2 C1 Cu1 130.3(3)
C2 C1 Cu2 151.4(4)
C2 C1 Cu3 124.2(3)
Cu2 C1 Cu1 73.36(13)
Cu2 C1 Cu3 75.25(13)
Cu3 C1 Cu1 70.35(13)
C1 C2 C3 175.8(4)
C4 C3 C2 122.3(4)
C4 C3 C8 117.2(4)
C8 C3 C2 120.4(4)
C3 C4 C5 121.0(4)
C6 C5 C4 120.8(4)
C5 C6 C7 118.4(4)
C5 C6 N1 119.1(4)
C7 C6 N1 122.4(4)
C8 C7 C6 120.5(4)
C7 C8 C3 122.0(4)
C62 C67A C66 120.4(5)
N1 C9 C10 118.1(6)
O1 C9 C10 118.5(6)
O1 C9 N1 123.3(5)
C11 C10 C9 124.1(6)
C11 C10 C15 118.9(6)
C15 C10 C9 116.9(7)
C10 C11 C12 120.5(7)
C13 C12 C11 117.1(8)
C14 C13 C12 122.4(7)
C15 C14 C13 119.5(8)
C14 C15 C10 121.6(8)
C17 C16 Cu1 147.9(4)
C17 C16 Cu2 128.6(3)
C17 C16 Cu3 130.8(3)
Cu1 C16 Cu2 73.20(13)
Cu1 C16 Cu3 73.73(13)
Cu3 C16 Cu2 73.47(13)
C16 C17 C18 175.3(4)
C19 C18 C17 120.4(4)
C19 C18 C23 117.8(4)
C23 C18 C17 121.7(4)
C20 C19 C18 121.2(4)
C19 C20 C21 120.3(4)
C20 C21 N2 117.3(4)
C22 C21 C20 118.7(4)
C22 C21 N2 123.8(4)
C21 C22 C23 120.2(4)
C22 C23 C18 121.6(4)
N2 C24 C25 116.1(4)
O2 C24 C25 120.9(4)
O2 C24 N2 123.0(4)
C26 C25 C24 123.1(5)
C26 C25 C30 120.6(5)
C30 C25 C24 116.3(5)
C25 C26 C27 120.4(5)
C28 C27 C26 118.5(6)
C27 C28 C29 120.2(5)
C30 C29 C28 120.7(6)
C29 C30 C25 119.4(6)
C32 C31 C36 120.1(4)
C32 C31 P1 115.8(3)
C36 C31 P1 124.0(3)
C31 C32 C33 120.4(4)
C34 C33 C32 119.9(5)
C33 C34 C35 119.5(4)
C34 C35 C36 120.9(5)
C31 C36 C35 119.2(5)
C38 C37 C42 117.7(4)
C38 C37 P1 117.0(3)
C42 C37 P1 125.2(3)
C39 C38 C37 121.5(5)
C38 C39 C40 120.3(5)
C41 C40 C39 119.7(4)
C42 C41 C40 119.6(5)
C41 C42 C37 121.2(4)
P2 C43 P1 110.4(2)
C45 C44 C49 119.0(4)
C45 C44 P2 122.6(4)
C49 C44 P2 118.3(4)
C46 C45 C44 120.1(5)
C47 C46 C45 120.3(5)
C48 C47 C46 119.9(5)
C47 C48 C49 120.5(5)
C44 C49 C48 120.1(5)
C51 C50 P2 119.9(4)
C55 C50 C51 118.6(4)
C55 C50 P2 121.1(4)
C52 C51 C50 120.1(5)
C53 C52 C51 120.7(5)
C54 C53 C52 119.2(5)
C53 C54 C55 120.6(5)
C50 C55 C54 120.8(5)
C57 C56 P3 118.6(3)
C61 C56 C57 118.7(4)
C61 C56 P3 122.6(3)
C58 C57 C56 120.7(4)
C59 C58 C57 119.2(5)
C58 C59 C60 121.0(5)
C61 C60 C59 119.7(5)
C60 C61 C56 120.7(5)
C67A C62 C63 119.9(4)
C67A C62 P3 117.7(3)
C63 C62 P3 122.4(4)
C62 C63 C64 119.2(5)
C65 C64 C63 120.7(5)
C64 C65 C66 119.8(5)
C67A C66 C65 119.9(5)
P4 C67 P3 110.4(2)
C69 C68 P4 121.9(4)
C73A C68 C69 119.1(4)
C73A C68 P4 119.0(4)
C70 C69 C68 119.1(5)
C71 C70 C69 121.4(6)
C70 C71 C72 119.9(5)
C71 C72 C73A 119.8(6)
C74 C73 P4 122.1(3)
C78 C73 C74 119.4(4)
C78 C73 P4 118.0(3)
C73 C74 C75 119.6(4)
C76 C75 C74 120.6(5)
C75 C76 C77 120.2(4)
C76 C77 C78 119.5(4)
C73 C78 C77 120.6(4)
C80 C79 C84 118.9(4)
C80 C79 P5 118.2(3)
C84 C79 P5 122.9(4)
C81 C80 C79 120.5(5)
C80 C81 C82 119.9(5)
C83 C82 C81 120.0(5)
C82 C83 C84 120.2(5)
C83 C84 C79 120.4(5)
C86 C85 C90 119.5(4)
C86 C85 P5 124.3(4)
C90 C85 P5 116.3(4)
C85 C86 C87 119.7(5)
C88 C87 C86 120.4(5)
C89 C88 C87 119.9(5)
C88 C89 C90 119.8(5)
C85 C90 C89 120.6(5)
P5 C91 P6 111.1(2)
C93 C92 C97 118.7(4)
C93 C92 P6 123.2(4)
C97 C92 P6 118.0(3)
C92 C93 C94 121.0(5)
C95 C94 C93 118.8(5)
C96 C95 C94 121.1(4)
C95 C96 C97 119.4(5)
C96 C97 C92 121.0(5)
C99 C98 P6 122.5(3)
C103 C98 C99 118.9(4)
C103 C98 P6 118.5(3)
C100 C99 C98 119.9(5)
C99 C100 C101 120.4(5)
C102 C101 C100 119.8(5)
C101 C102 C103 121.2(5)
C102 C103 C98 119.7(5)
C105 C104 Cu4 133.0(4)
C105 C104 Cu5 145.6(4)
C105 C104 Cu6 129.7(4)
Cu5 C104 Cu4 71.66(14)
Cu5 C104 Cu6 72.92(14)
Cu6 C104 Cu4 76.25(15)
C104 C105 C106 178.4(5)
C107 C106 C105 121.4(4)
C107 C106 C111 117.4(4)
C111 C106 C105 121.2(4)
C108 C107 C106 121.6(5)
C109 C108 C107 120.7(5)
C108 C109 C110 119.1(4)
C108 C109 N3 118.5(4)
C110 C109 N3 122.4(4)
C111 C110 C109 119.4(4)
C110 C111 C106 121.8(5)
N3 C112 C113 116.3(4)
O3 C112 C113 121.1(4)
O3 C112 N3 122.6(4)
C114 C113 C112 123.2(4)
C118 C113 C112 118.5(4)
C118 C113 C114 118.1(4)
C115 C114 C113 121.0(5)
C116 C115 C114 120.0(5)
C115 C116 C117 120.2(5)
C116 C117 C118 119.6(5)
C113 C118 C117 120.9(5)
C120 C119 Cu4 122.9(3)
C120 C119 Cu5 161.9(4)
C120 C119 Cu6 118.9(3)
Cu4 C119 Cu6 73.74(13)
Cu5 C119 Cu4 72.85(13)
Cu5 C119 Cu6 71.90(14)
C119 C120 C121 178.6(5)
C122 C121 C120 121.2(4)
C126 C121 C120 121.4(4)
C126 C121 C122 117.3(4)
C123 C122 C121 121.3(4)
C122 C123 C124 121.0(4)
C125 C124 C123 118.5(4)
C125 C124 N4 124.1(4)
N4 C124 C123 117.3(4)
C126 C125 C124 119.6(4)
C125 C126 C121 122.3(4)
N4 C127 C128 115.9(4)
O4 C127 C128 119.6(4)
O4 C127 N4 124.5(4)
C129 C128 C127 125.9(5)
C129 C128 C133 115.8(5)
C133 C128 C127 117.7(4)
C128 C129 C130 121.2(7)
C131 C130 C129 120.7(7)
C132 C131 C130 119.0(6)
C131 C132 C133 120.4(7)
C128 C133 C132 122.1(6)
C135 C134 C139 119.5(4)
C135 C134 P7 116.4(4)
C139 C134 P7 124.1(4)
C134 C135 C136 119.8(5)
C137 C136 C135 119.6(5)
C136 C137 C138 121.2(5)
C137 C138 C139 119.4(5)
C138 C139 C134 120.5(5)
C141 C140 P7 125.5(4)
C145 C140 C141 118.2(4)
C145 C140 P7 116.2(3)
C142 C141 C140 120.9(5)
C141 C142 C143 120.4(5)
C144 C143 C142 118.9(5)
C143 C144 C145 121.3(5)
C140 C145 C144 120.3(4)
P7 C146 P8 110.5(2)
C148 C147 P8 116.6(3)
C152 C147 C148 119.1(4)
C152 C147 P8 124.2(4)
C149 C148 C147 120.5(5)
C150 C149 C148 120.2(5)
C149 C150 C151 120.6(5)
C150 C151 C152 119.7(5)
C147 C152 C151 119.8(5)
C154 C153 C158 120.5(5)
C154 C153 P8 121.3(4)
C158 C153 P8 118.3(4)
C155 C154 C153 121.0(6)
C156 C155 C154 119.2(7)
C155 C156 C157 121.5(6)
C156 C157 C158 119.4(6)
C153 C158 C157 118.4(6)
C160 C159 P9 120.9(4)
C164 C159 C160 118.6(5)
C164 C159 P9 120.3(4)
C161 C160 C159 120.8(6)
C160 C161 C162 119.8(5)
C163 C162 C161 119.5(5)
C162 C163 C164 120.8(6)
C159 C164 C163 120.5(6)
C166 C165 P9 121.2(4)
C170 C165 C166 119.6(5)
C170 C165 P9 118.9(3)
C167 C166 C165 120.5(6)
C166 C167 C168 118.8(5)
C169 C168 C167 121.1(5)
C168 C169 C170 120.6(6)
C165 C170 C169 119.4(5)
P9 C171 P10 109.7(2)
C173 C172 C177 119.7(4)
C173 C172 P10 122.3(4)
C177 C172 P10 117.8(3)
C172 C173 C174 120.3(5)
C175 C174 C173 120.4(4)
C174 C175 C176 119.7(5)
C175 C176 C177 119.9(5)
C172 C177 C176 120.0(4)
C179 C178 P10 122.3(4)
C183 C178 C179 118.2(4)
C183 C178 P10 119.5(4)
C178 C179 C180 120.1(5)
C181 C180 C179 119.9(5)
C182 C181 C180 120.4(5)
C181 C182 C183 120.0(6)
C178 C183 C182 121.4(5)
C185 C184 P11 121.8(3)
C189 C184 C185 118.7(4)
C189 C184 P11 118.5(3)
C186 C185 C184 120.3(5)
C185 C186 C187 120.2(5)
C188 C187 C186 120.3(4)
C187 C188 C189 120.0(5)
C184 C189 C188 120.5(4)
C191 C190 P11 121.6(4)
C195 C190 C191 119.1(4)
C195 C190 P11 119.3(4)
C192 C191 C190 120.1(5)
C193 C192 C191 121.2(5)
C192 C193 C194 120.0(5)
C193 C194 C195 120.0(6)
C190 C195 C194 119.5(5)
P12 C196 P11 109.4(2)
C68 C73A C72 120.8(5)
C198 C197 C202 119.2(4)
C198 C197 P12 120.5(3)
C202 C197 P12 120.3(3)
C197 C198 C199 121.0(5)
C198 C199 C200 119.2(5)
C201 C200 C199 120.3(5)
C200 C201 C202 120.2(5)
C201 C202 C197 120.0(4)
C204 C203 P12 116.7(3)
C208 C203 C204 119.3(4)
C208 C203 P12 123.9(3)
C205 C204 C203 120.2(5)
C206 C205 C204 119.8(5)
C205 C206 C207 120.5(5)
C206 C207 C208 120.6(5)
C203 C208 C207 119.5(5)
C210 C209 Cu7 132.4(4)
C210 C209 Cu8 132.7(4)
C210 C209 Cu9 143.6(4)
Cu8 C209 Cu7 75.85(14)
Cu8 C209 Cu9 73.81(14)
Cu9 C209 Cu7 70.74(14)
C209 C210 C211 177.8(5)
C212 C211 C210 121.3(4)
C216 C211 C210 121.7(4)
C216 C211 C212 117.0(4)
C213 C212 C211 121.3(4)
C214 C213 C212 120.6(5)
C213 C214 C215 119.5(4)
C213 C214 N5 116.7(4)
C215 C214 N5 123.8(4)
C216 C215 C214 119.5(4)
C215 C216 C211 122.0(4)
N5 C217 C218 114.8(4)
O5 C217 C218 121.3(4)
O5 C217 N5 123.8(4)
C219 C218 C217 122.8(4)
C219 C218 C223 120.1(4)
C223 C218 C217 117.1(4)
C218 C219 C220 120.7(5)
C219 C220 C221 119.2(5)
C222 C221 C220 119.9(4)
C221 C222 C223 120.3(4)
C218 C223 C222 119.7(5)
C225 C224 Cu7 123.9(3)
C225 C224 Cu8 119.2(3)
C225 C224 Cu9 161.0(4)
Cu7 C224 Cu8 73.64(13)
Cu9 C224 Cu7 72.91(13)
Cu9 C224 Cu8 71.52(13)
C224 C225 C226 178.3(5)
C227 C226 C225 121.5(4)
C227 C226 C231 116.7(4)
C231 C226 C225 121.8(4)
C228 C227 C226 122.0(4)
C227 C228 C229 120.4(4)
C228 C229 N6 116.8(4)
C230 C229 C228 119.2(4)
C230 C229 N6 124.0(4)
C231 C230 C229 120.2(4)
C230 C231 C226 121.6(4)
N6 C232 C233 116.4(4)
O6 C232 C233 120.6(4)
O6 C232 N6 123.0(4)
C234 C233 C232 123.4(4)
C234 C233 C238 119.0(4)
C238 C233 C232 117.4(4)
C235 C234 C233 121.1(5)
C234 C235 C236 119.8(5)
C235 C236 C237 119.7(5)
C238 C237 C236 120.2(5)
C237 C238 C233 119.8(5)
C240 C239 P13 116.6(4)
C244 C239 C240 119.9(4)
C244 C239 P13 123.4(4)
C241 C240 C239 120.0(5)
C242 C241 C240 119.5(6)
C243 C242 C241 120.8(5)
C242 C243 C244 120.3(6)
C239 C244 C243 119.4(5)
C246 C245 P13 119.1(3)
C250 C245 C246 118.9(4)
C250 C245 P13 121.9(3)
C247 C246 C245 119.7(4)
C248 C247 C246 121.0(5)
C247 C248 C249 118.9(4)
C250 C249 C248 120.4(4)
C249 C250 C245 121.0(4)
P13 C251 P14 109.4(2)
C253 C252 C257 119.5(4)
C253 C252 P14 117.9(3)
C257 C252 P14 122.4(4)
C252 C253 C254 120.7(5)
C255 C254 C253 119.7(6)
C256 C255 C254 120.3(5)
C255 C256 C257 121.2(5)
C252 C257 C256 118.5(5)
C259 C258 C263 118.5(4)
C259 C258 P14 119.3(3)
C263 C258 P14 121.9(3)
C258 C259 C260 120.5(4)
C261 C260 C259 120.0(5)
C262 C261 C260 119.6(4)
C261 C262 C263 120.3(5)
C262 C263 C258 121.1(4)
C265 C264 C269 117.7(5)
C265 C264 P15 121.1(4)
C269 C264 P15 121.0(4)
C266 C265 C264 121.2(6)
C267 C266 C265 120.4(6)
C266 C267 C268 119.6(5)
C267 C268 C269 119.8(6)
C268 C269 C264 121.2(6)
C271 C270 C275 118.9(4)
C271 C270 P15 119.6(3)
C275 C270 P15 121.4(4)
C270 C271 C272 121.0(4)
C273 C272 C271 120.1(5)
C274 C273 C272 119.7(4)
C273 C274 C275 121.3(4)
C274 C275 C270 119.1(4)
P15 C276 P16 110.0(2)
C278 C277 P16 122.1(5)
C282 C277 C278 119.1(5)
C282 C277 P16 118.6(4)
C277 C278 C279 118.8(6)
C280 C279 C278 121.8(6)
C279 C280 C281 119.8(6)
C282 C281 C280 119.2(7)
C281 C282 C277 121.2(5)
C284 C283 P16 122.6(5)
C288 C283 C284 117.7(5)
C288 C283 P16 119.2(4)
C285 C284 C283 119.3(7)
C286 C285 C284 122.3(6)
C285 C286 C287 120.3(6)
C288 C287 C286 118.8(8)
C287 C288 C283 121.5(6)
C290 C289 P17 116.6(3)
C294 C289 C290 119.4(4)
C294 C289 P17 124.1(4)
C289 C290 C291 120.2(5)
C292 C291 C290 119.3(5)
C293 C292 C291 120.3(5)
C292 C293 C294 120.4(6)
C293 C294 C289 120.4(5)
C296 C295 P17 118.2(4)
C300 C295 C296 117.9(4)
C300 C295 P17 123.9(4)
C297 C296 C295 120.9(5)
C298 C297 C296 120.0(5)
C297 C298 C299 120.2(5)
C300 C299 C298 119.6(5)
C299 C300 C295 121.3(5)
P17 C301 P18 110.2(2)
C303 C302 C307 118.2(4)
C303 C302 P18 117.6(3)
C307 C302 P18 124.2(3)
C302 C303 C304 121.1(4)
C305 C304 C303 119.9(4)
C306 C305 C304 120.1(4)
C305 C306 C307 120.4(5)
C306 C307 C302 120.3(4)
C309 C308 C313 117.2(4)
C309 C308 P18 127.1(3)
C313 C308 P18 115.6(3)
C308 C309 C310 121.2(4)
C311 C310 C309 120.2(4)
C312 C311 C310 119.3(4)
C311 C312 C313 119.9(5)
C312 C313 C308 122.1(4)
C315 C314 Cu10 152.9(4)
C315 C314 Cu11 129.9(3)
C315 C314 Cu12 122.3(4)
Cu10 C314 Cu11 73.03(14)
Cu10 C314 Cu12 76.01(14)
Cu12 C314 Cu11 69.99(13)
C314 C315 C316 177.7(5)
C317 C316 C315 119.7(4)
C321 C316 C315 122.1(4)
C321 C316 C317 118.2(4)
C318 C317 C316 120.5(4)
C317 C318 C319 120.5(4)
C318 C319 C320 120.0(4)
C318 C319 N7 116.2(4)
C320 C319 N7 123.8(4)
C319 C320 C321 118.7(4)
C316 C321 C320 122.1(4)
N7 C322 C323 117.3(4)
O7 C322 C323 121.2(4)
O7 C322 N7 121.5(4)
C324 C323 C322 123.5(5)
C328 C323 C322 117.4(4)
C328 C323 C324 119.1(5)
C325 C324 C323 118.8(5)
C326 C325 C324 121.6(5)
C325 C326 C327 119.9(5)
C328 C327 C326 119.6(5)
C327 C328 C323 120.9(5)
C330 C329 Cu10 123.4(4)
C330 C329 Cu11 154.6(4)
C330 C329 Cu12 127.2(4)
Cu11 C329 Cu10 72.85(14)
Cu11 C329 Cu12 73.71(14)
Cu12 C329 Cu10 73.56(14)
C329 C330 C331 176.4(5)
C332 C331 C330 122.8(5)
C332 C331 C336 116.0(4)
C336 C331 C330 121.0(4)
C331 C332 C333 123.0(5)
C332 C333 C334 119.7(5)
C333 C334 N8 117.2(4)
C335 C334 C333 119.1(4)
C335 C334 N8 123.7(4)
C336 C335 C334 119.7(5)
C335 C336 C331 122.4(5)
N8 C337 C338 117.4(4)
O8 C337 C338 119.7(4)
O8 C337 N8 122.9(4)
C339 C338 C337 124.4(4)
C339 C338 C343 119.1(4)
C343 C338 C337 116.5(4)
C338 C339 C340 119.9(5)
C341 C340 C339 119.7(5)
C340 C341 C342 121.1(5)
C341 C342 C343 118.8(5)
C342 C343 C338 121.3(5)
C345 C344 C349 119.1(4)
C345 C344 P19 117.9(4)
C349 C344 P19 123.0(4)
C344 C345 C346 119.8(5)
C347 C346 C345 120.5(6)
C346 C347 C348 120.4(5)
C349 C348 C347 119.4(5)
C348 C349 C344 120.7(5)
C351 C350 C355 118.1(5)
C351 C350 P19 123.2(4)
C355 C350 P19 118.2(4)
C350 C351 C352 120.9(5)
C353 C352 C351 120.0(5)
C352 C353 C354 120.3(5)
C353 C354 C355 119.9(5)
C354 C355 C350 120.8(5)
P19 C356 P20 110.4(2)
C358 C357 C362 118.8(4)
C358 C357 P20 116.1(3)
C362 C357 P20 125.1(4)
C357 C358 C359 120.5(5)
C360 C359 C358 120.0(5)
C359 C360 C361 119.7(5)
C360 C361 C362 120.7(5)
C361 C362 C357 120.3(5)
C364 C363 P20 116.3(3)
C368 C363 C364 119.2(4)
C368 C363 P20 124.5(3)
C365 C364 C363 121.1(4)
C366 C365 C364 119.4(4)
C365 C366 C367 120.5(4)
C366 C367 C368 120.4(4)
C363 C368 C367 119.5(4)
C370 C369 C374 118.7(4)
C370 C369 P21 119.2(3)
C374 C369 P21 122.0(3)
C371 C370 C369 120.9(4)
C370 C371 C372 119.6(5)
C373 C372 C371 119.3(4)
C372 C373 C374 121.9(5)
C373 C374 C369 119.6(4)
C376 C375 P21 122.7(4)
C380 C375 C376 118.3(4)
C380 C375 P21 119.0(4)
C377 C376 C375 120.7(5)
C378 C377 C376 121.7(5)
C377 C378 C379 118.7(5)
C380 C379 C378 119.2(5)
C375 C380 C379 121.4(5)
P21 C381 P22 111.1(2)
C383 C382 C387 119.0(4)
C383 C382 P22 122.5(4)
C387 C382 P22 118.5(4)
C384 C383 C382 120.3(5)
C383 C384 C385 120.2(5)
C386 C385 C384 119.9(5)
C385 C386 C387 120.9(6)
C382 C387 C386 119.7(5)
C389 C388 P22 124.9(4)
C393 C388 C389 118.1(4)
C393 C388 P22 116.9(3)
C390 C389 C388 119.8(5)
C391 C390 C389 121.3(5)
C390 C391 C392 119.1(4)
C393 C392 C391 119.7(5)
C392 C393 C388 121.8(5)
C395 C394 C399 120.0
C395 C394 P23 124.4(2)
C399 C394 P23 115.4(2)
C394 C395 C396 120.0
C397 C396 C395 120.0
C396 C397 C398 120.0
C399 C398 C397 120.0
C398 C399 C394 120.0
C401 C400 P23 121.0(4)
C405 C400 C401 119.8(5)
C405 C400 P23 119.1(3)
C402 C401 C400 119.4(5)
C403 C402 C401 120.0(5)
C402 C403 C404 120.7(5)
C405 C404 C403 118.4(6)
C400 C405 C404 121.6(5)
P23 C406 P24 108.9(2)
C408 C407 P24 122.2(4)
C412 C407 C408 120.0(4)
C412 C407 P24 117.9(4)
C409 C408 C407 119.8(5)
C410 C409 C408 119.0(5)
C409 C410 C411 121.0(5)
C412 C411 C410 119.8(6)
C411 C412 C407 120.3(5)
C414 C413 C418 118.1(5)
C414 C413 P24 122.5(5)
C418 C413 P24 119.0(4)
C413 C414 C415 120.3(7)
C416 C415 C414 120.6(7)
C415 C416 C417 120.0(7)
C416 C417 C418 120.2(8)
C413 C418 C417 120.7(7)
C1 Cu1 Cu2 50.29(11)
C1 Cu1 Cu3 54.32(11)
C1 Cu1 P1 108.20(11)
C1 Cu1 P6 113.27(11)
C16 Cu1 C1 92.49(15)
C16 Cu1 Cu2 55.19(12)
C16 Cu1 Cu3 54.08(12)
C16 Cu1 P1 114.51(12)
C16 Cu1 P6 115.86(12)
Cu3 Cu1 Cu2 61.17(2)
P1 Cu1 Cu2 92.72(4)
P1 Cu1 Cu3 153.78(4)
P1 Cu1 P6 111.04(4)
P6 Cu1 Cu2 155.47(4)
P6 Cu1 Cu3 94.72(3)
C1 Cu2 C16 94.44(16)
C1 Cu2 Cu1 56.35(12)
C1 Cu2 Cu3 54.84(12)
C1 Cu2 P2 111.00(12)
C1 Cu2 P3 117.78(12)
C16 Cu2 Cu1 51.61(10)
C16 Cu2 Cu3 52.43(11)
C16 Cu2 P2 118.25(11)
C16 Cu2 P3 105.91(11)
Cu1 Cu2 Cu3 59.16(2)
P2 Cu2 Cu1 98.07(3)
P2 Cu2 Cu3 156.90(4)
P3 Cu2 Cu1 151.54(4)
P3 Cu2 Cu3 93.95(3)
P3 Cu2 P2 109.15(4)
C1 Cu3 Cu1 55.33(11)
C1 Cu3 Cu2 49.91(11)
C1 Cu3 P4 115.58(11)
C1 Cu3 P5 112.85(11)
C16 Cu3 C1 91.84(15)
C16 Cu3 Cu1 52.19(11)
C16 Cu3 Cu2 54.10(11)
C16 Cu3 P4 108.97(11)
C16 Cu3 P5 117.58(12)
Cu1 Cu3 Cu2 59.67(2)
P4 Cu3 Cu1 154.17(4)
P4 Cu3 Cu2 95.47(3)
P4 Cu3 P5 109.30(4)
P5 Cu3 Cu1 96.07(3)
P5 Cu3 Cu2 154.98(4)
C104 Cu4 C119 90.41(16)
C104 Cu4 Cu5 52.63(11)
C104 Cu4 Cu6 50.78(12)
C104 Cu4 P7 121.76(12)
C104 Cu4 P12 113.52(11)
C119 Cu4 Cu5 50.52(11)
C119 Cu4 Cu6 53.86(11)
C119 Cu4 P7 104.43(11)
C119 Cu4 P12 112.11(12)
Cu5 Cu4 Cu6 58.00(2)
P7 Cu4 Cu5 95.67(3)
P7 Cu4 Cu6 152.45(4)
P12 Cu4 Cu5 151.43(4)
P12 Cu4 Cu6 93.59(3)
P12 Cu4 P7 111.83(4)
C104 Cu5 Cu4 55.71(13)
C104 Cu5 Cu6 53.88(12)
C104 Cu5 P8 110.05(12)
C104 Cu5 P9 110.39(13)
C119 Cu5 C104 97.59(17)
C119 Cu5 Cu4 56.63(12)
C119 Cu5 Cu6 57.91(12)
C119 Cu5 P8 116.25(13)
C119 Cu5 P9 117.02(12)
Cu6 Cu5 Cu4 63.96(2)
P8 Cu5 Cu4 94.31(3)
P8 Cu5 Cu6 157.52(4)
P9 Cu5 Cu4 159.47(4)
P9 Cu5 Cu6 95.82(4)
P9 Cu5 P8 105.33(4)
C104 Cu6 C119 90.95(16)
C104 Cu6 Cu4 52.97(13)
C104 Cu6 Cu5 53.20(11)
C104 Cu6 P10 114.06(12)
C104 Cu6 P11 116.04(11)
C119 Cu6 Cu4 52.40(11)
C119 Cu6 Cu5 50.19(11)
C119 Cu6 P10 111.08(11)
Cu5 Cu6 Cu4 58.04(2)
P10 Cu6 Cu4 153.27(4)
P10 Cu6 Cu5 95.27(3)
P11 Cu6 C119 109.10(12)
P11 Cu6 Cu4 93.03(3)
P11 Cu6 Cu5 150.47(4)
P11 Cu6 P10 113.32(4)
C209 Cu7 Cu8 49.55(11)
C209 Cu7 Cu9 52.25(11)
C209 Cu7 P18 121.83(11)
C224 Cu7 C209 89.96(16)
C224 Cu7 Cu8 54.38(11)
C224 Cu7 Cu9 51.06(11)
C224 Cu7 P13 112.04(11)
C224 Cu7 P18 106.06(12)
Cu9 Cu7 Cu8 58.17(2)
P13 Cu7 C209 113.33(11)
P13 Cu7 Cu8 93.69(3)
P13 Cu7 Cu9 151.71(4)
P13 Cu7 P18 111.15(4)
P18 Cu7 Cu8 153.75(4)
P18 Cu7 Cu9 96.36(3)
C209 Cu8 C224 92.01(16)
C209 Cu8 Cu7 54.61(13)
C209 Cu8 Cu9 53.47(12)
C209 Cu8 P14 115.23(12)
C209 Cu8 P15 112.14(13)
C224 Cu8 Cu7 51.98(10)
C224 Cu8 Cu9 50.45(11)
Cu9 Cu8 Cu7 58.08(2)
P14 Cu8 C224 110.76(11)
P14 Cu8 Cu7 93.54(3)
P14 Cu8 Cu9 151.37(4)
P14 Cu8 P15 113.39(4)
P15 Cu8 C224 111.45(11)
P15 Cu8 Cu7 152.87(4)
P15 Cu8 Cu9 94.82(3)
C209 Cu9 Cu7 57.01(12)
C209 Cu9 Cu8 52.72(11)
C209 Cu9 P16 110.36(13)
C209 Cu9 P17 108.51(12)
C224 Cu9 C209 97.49(16)
C224 Cu9 Cu7 56.03(11)
C224 Cu9 Cu8 58.03(12)
C224 Cu9 P16 116.07(12)
C224 Cu9 P17 117.67(12)
Cu7 Cu9 Cu8 63.76(2)
P16 Cu9 Cu7 159.76(4)
P16 Cu9 Cu8 96.08(4)
P16 Cu9 P17 106.22(4)
P17 Cu9 Cu7 93.38(3)
P17 Cu9 Cu8 155.53(4)
C314 Cu10 C329 93.80(17)
C314 Cu10 Cu11 56.40(12)
C314 Cu10 Cu12 54.52(12)
C314 Cu10 P19 112.14(13)
C314 Cu10 P24 117.44(12)
C329 Cu10 Cu11 50.70(11)
C329 Cu10 Cu12 52.21(12)
C329 Cu10 P19 117.61(12)
C329 Cu10 P24 105.46(11)
Cu11 Cu10 Cu12 58.69(2)
P19 Cu10 Cu11 98.62(3)
P19 Cu10 Cu12 157.10(4)
P24 Cu10 Cu11 150.11(4)
P24 Cu10 Cu12 93.14(4)
P24 Cu10 P19 109.74(5)
C314 Cu11 Cu10 50.57(11)
C314 Cu11 Cu12 54.74(11)
C314 Cu11 P20 109.48(12)
C314 Cu11 P21 111.47(12)
C329 Cu11 C314 93.75(16)
C329 Cu11 Cu10 56.45(12)
C329 Cu11 Cu12 54.97(12)
C329 Cu11 P20 112.92(13)
C329 Cu11 P21 117.51(13)
Cu12 Cu11 Cu10 62.21(2)
P20 Cu11 Cu10 92.29(4)
P20 Cu11 Cu12 154.49(4)
P20 Cu11 P21 110.47(4)
P21 Cu11 Cu10 155.87(4)
P21 Cu11 Cu12 94.70(3)
C314 Cu12 Cu10 49.47(11)
C314 Cu12 Cu11 55.26(11)
C314 Cu12 P22 110.60(12)
C314 Cu12 P23 117.99(12)
C329 Cu12 C314 91.40(16)
C329 Cu12 Cu10 54.23(12)
C329 Cu12 Cu11 51.32(11)
C329 Cu12 P22 119.70(12)
C329 Cu12 P23 105.24(12)
Cu11 Cu12 Cu10 59.09(2)
P22 Cu12 Cu10 153.99(4)
P22 Cu12 Cu11 96.62(3)
P23 Cu12 Cu10 94.52(4)
P23 Cu12 Cu11 151.20(4)
P23 Cu12 P22 111.01(4)
C9 N1 C6 127.2(5)
C24 N2 C21 128.7(4)
C112 N3 C109 127.8(4)
C127 N4 C124 126.2(4)
C217 N5 C214 126.7(4)
C232 N6 C229 126.5(4)
C322 N7 C319 128.6(4)
C337 N8 C334 127.3(4)
C31 P1 C43 99.54(19)
C31 P1 Cu1 117.52(15)
C37 P1 C31 106.84(19)
C37 P1 C43 106.0(2)
C37 P1 Cu1 112.44(14)
C43 P1 Cu1 113.17(15)
C43 P2 Cu2 109.14(15)
C44 P2 C43 104.2(2)
C44 P2 C50 102.1(2)
C44 P2 Cu2 122.52(15)
C50 P2 C43 103.4(2)
C50 P2 Cu2 113.53(15)
C56 P3 C67 100.3(2)
C56 P3 Cu2 117.51(14)
C62 P3 C56 105.2(2)
C62 P3 C67 104.6(2)
C62 P3 Cu2 115.73(15)
C67 P3 Cu2 111.74(14)
C67 P4 C68 104.0(2)
C67 P4 C73 103.42(19)
C67 P4 Cu3 109.92(14)
C68 P4 C73 103.1(2)
C68 P4 Cu3 122.09(15)
C73 P4 Cu3 112.48(13)
C79 P5 C85 104.9(2)
C79 P5 Cu3 119.41(15)
C85 P5 Cu3 115.39(15)
C91 P5 C79 103.5(2)
C91 P5 C85 100.9(2)
C91 P5 Cu3 110.61(15)
C91 P6 Cu1 110.40(14)
C92 P6 C91 103.0(2)
C92 P6 Cu1 121.03(15)
C98 P6 C91 104.5(2)
C98 P6 C92 101.9(2)
C98 P6 Cu1 114.23(15)
C134 P7 Cu4 115.82(16)
C140 P7 C134 106.3(2)
C140 P7 Cu4 117.28(14)
C146 P7 C134 105.7(2)
C146 P7 C140 98.0(2)
C146 P7 Cu4 111.82(15)
C146 P8 Cu5 108.34(15)
C147 P8 C146 100.9(2)
C147 P8 Cu5 116.64(15)
C153 P8 C146 103.3(2)
C153 P8 C147 104.6(2)
C153 P8 Cu5 120.47(17)
C159 P9 Cu5 116.14(15)
C165 P9 C159 104.5(2)
C165 P9 C171 101.1(2)
C165 P9 Cu5 119.36(17)
C171 P9 C159 102.3(2)
C171 P9 Cu5 111.12(14)
C171 P10 Cu6 109.09(14)
C172 P10 C171 106.2(2)
C172 P10 C178 102.3(2)
C172 P10 Cu6 116.68(15)
C178 P10 C171 100.0(2)
C178 P10 Cu6 120.57(14)
C184 P11 C196 104.9(2)
C184 P11 Cu6 113.12(13)
C190 P11 C184 102.44(19)
C190 P11 C196 105.49(19)
C190 P11 Cu6 117.02(15)
C196 P11 Cu6 112.59(13)
C196 P12 C203 104.8(2)
C196 P12 Cu4 110.27(13)
C197 P12 C196 103.27(19)
C197 P12 C203 102.06(19)
C197 P12 Cu4 120.79(14)
C203 P12 Cu4 113.98(14)
C239 P13 Cu7 115.26(14)
C245 P13 C239 101.38(19)
C245 P13 C251 104.56(19)
C245 P13 Cu7 118.82(14)
C251 P13 C239 103.7(2)
C251 P13 Cu7 111.43(13)
C251 P14 Cu8 111.98(13)
C252 P14 C251 105.6(2)
C252 P14 Cu8 115.28(15)
C258 P14 C251 102.34(19)
C258 P14 C252 104.03(19)
C258 P14 Cu8 116.27(13)
C264 P15 Cu8 117.56(14)
C270 P15 C264 102.1(2)
C270 P15 C276 106.2(2)
C270 P15 Cu8 116.95(15)
C276 P15 C264 102.2(2)
C276 P15 Cu8 110.33(15)
C276 P16 Cu9 110.05(15)
C277 P16 C276 100.7(2)
C277 P16 Cu9 121.00(19)
C283 P16 C276 103.3(2)
C283 P16 C277 106.0(2)
C283 P16 Cu9 113.70(16)
C289 P17 C301 100.8(2)
C289 P17 Cu9 116.39(15)
C295 P17 C289 105.5(2)
C295 P17 C301 103.8(2)
C295 P17 Cu9 119.16(15)
C301 P17 Cu9 108.91(14)
C301 P18 Cu7 111.17(14)
C302 P18 C301 104.55(19)
C302 P18 C308 107.8(2)
C302 P18 Cu7 116.99(14)
C308 P18 C301 98.61(18)
C308 P18 Cu7 115.66(14)
C344 P19 C350 102.8(2)
C344 P19 C356 102.9(2)
C344 P19 Cu10 123.75(15)
C350 P19 C356 103.70(19)
C350 P19 Cu10 112.62(16)
C356 P19 Cu10 108.96(15)
C356 P20 Cu11 114.15(14)
C357 P20 C356 106.6(2)
C357 P20 Cu11 110.42(14)
C363 P20 C356 99.17(19)
C363 P20 C357 106.40(19)
C363 P20 Cu11 118.91(15)
C369 P21 Cu11 122.20(15)
C375 P21 C369 103.0(2)
C375 P21 C381 105.0(2)
C375 P21 Cu11 114.03(15)
C381 P21 C369 101.2(2)
C381 P21 Cu11 109.53(15)
C381 P22 Cu12 108.63(15)
C382 P22 C381 104.1(2)
C382 P22 Cu12 120.65(17)
C388 P22 C381 98.70(19)
C388 P22 C382 105.0(2)
C388 P22 Cu12 116.83(15)
C394 P23 Cu12 112.40(13)
C400 P23 C394 98.7(2)
C400 P23 C406 105.7(2)
C400 P23 Cu12 120.68(16)
C406 P23 C394 106.3(2)
C406 P23 Cu12 111.54(15)
C406 P24 C407 105.3(2)
C406 P24 C413 101.7(2)
C406 P24 Cu10 111.52(15)
C407 P24 C413 104.6(2)
C407 P24 Cu10 113.41(15)
C413 P24 Cu10 118.93(15)

loop_
_geom_bond_atom_site_label_1
_geom_bond_atom_site_label_2
_geom_bond_distance
B1 F1 1.358(5)
B1 F2 1.354(6)
B1 F3 1.395(7)
B1 F4 1.355(6)
B2 F5 1.321(7)
B2 F6 1.321(7)
B2 F7 1.328(7)
B2 F8 1.325(7)
B3 F9 1.275(8)
B3 F10 1.272(8)
B3 F11 1.280(8)
B3 F12 1.268(8)
B4 F13 1.376(5)
B4 F14 1.364(5)
B4 F15 1.365(5)
B4 F16 1.359(5)
C1 C2 1.205(6)
C1 Cu1 2.251(4)
C1 Cu2 2.080(4)
C1 Cu3 2.223(4)
C2 C3 1.445(6)
C3 C4 1.383(6)
C3 C8 1.402(6)
C4 C5 1.388(6)
C5 C6 1.381(7)
C6 C7 1.392(7)
C6 N1 1.413(6)
C7 C8 1.360(6)
C67A C62 1.385(7)
C67A C66 1.391(7)
C9 C10 1.496(8)
C9 N1 1.348(7)
C9 O1 1.225(9)
C10 C11 1.364(10)
C10 C15 1.408(10)
C11 C12 1.411(9)
C12 C13 1.407(12)
C13 C14 1.345(12)
C14 C15 1.344(10)
C16 C17 1.222(6)
C16 Cu1 2.121(4)
C16 Cu2 2.222(4)
C16 Cu3 2.174(4)
C17 C18 1.441(6)
C18 C19 1.386(7)
C18 C23 1.398(6)
C19 C20 1.385(7)
C20 C21 1.407(7)
C21 C22 1.384(7)
C21 N2 1.414(6)
C22 C23 1.384(6)
C24 C25 1.517(7)
C24 N2 1.327(7)
C24 O2 1.250(6)
C25 C26 1.366(8)
C25 C30 1.396(8)
C26 C27 1.418(8)
C27 C28 1.387(10)
C28 C29 1.395(10)
C29 C30 1.375(8)
C31 C32 1.384(6)
C31 C36 1.386(7)
C31 P1 1.830(4)
C32 C33 1.400(7)
C33 C34 1.377(7)
C34 C35 1.391(8)
C35 C36 1.397(7)
C37 C38 1.395(7)
C37 C42 1.395(6)
C37 P1 1.808(4)
C38 C39 1.361(7)
C39 C40 1.385(8)
C40 C41 1.385(8)
C41 C42 1.381(7)
C43 P1 1.845(5)
C43 P2 1.832(4)
C44 C45 1.383(7)
C44 C49 1.385(7)
C44 P2 1.821(4)
C45 C46 1.379(7)
C46 C47 1.377(9)
C47 C48 1.356(9)
C48 C49 1.386(7)
C50 C51 1.405(7)
C50 C55 1.377(6)
C50 P2 1.829(5)
C51 C52 1.392(7)
C52 C53 1.381(8)
C53 C54 1.380(8)
C54 C55 1.392(7)
C56 C57 1.407(6)
C56 C61 1.395(6)
C56 P3 1.818(4)
C57 C58 1.394(7)
C58 C59 1.380(8)
C59 C60 1.395(8)
C60 C61 1.382(7)
C62 C63 1.393(7)
C62 P3 1.816(4)
C63 C64 1.406(7)
C64 C65 1.372(8)
C65 C66 1.393(8)
C67 P3 1.837(4)
C67 P4 1.824(4)
C68 C69 1.398(7)
C68 C73A 1.376(7)
C68 P4 1.827(5)
C69 C70 1.392(8)
C70 C71 1.356(9)
C71 C72 1.375(9)
C72 C73A 1.392(7)
C73 C74 1.396(6)
C73 C78 1.386(6)
C73 P4 1.828(4)
C74 C75 1.408(6)
C75 C76 1.364(7)
C76 C77 1.397(7)
C77 C78 1.399(6)
C79 C80 1.390(7)
C79 C84 1.393(7)
C79 P5 1.824(5)
C80 C81 1.389(7)
C81 C82 1.391(8)
C82 C83 1.373(9)
C83 C84 1.390(8)
C85 C86 1.372(7)
C85 C90 1.382(7)
C85 P5 1.836(4)
C86 C87 1.399(7)
C87 C88 1.375(8)
C88 C89 1.367(8)
C89 C90 1.392(7)
C91 P5 1.816(4)
C91 P6 1.832(4)
C92 C93 1.376(7)
C92 C97 1.402(7)
C92 P6 1.827(4)
C93 C94 1.410(7)
C94 C95 1.385(8)
C95 C96 1.381(8)
C96 C97 1.386(6)
C98 C99 1.405(7)
C98 C103 1.404(6)
C98 P6 1.823(4)
C99 C100 1.383(7)
C100 C101 1.401(8)
C101 C102 1.355(8)
C102 C103 1.394(7)
C104 C105 1.197(7)
C104 Cu4 2.232(5)
C104 Cu5 2.147(4)
C104 Cu6 2.166(4)
C105 C106 1.442(6)
C106 C107 1.390(7)
C106 C111 1.402(7)
C107 C108 1.388(7)
C108 C109 1.381(7)
C109 C110 1.409(7)
C109 N3 1.413(6)
C110 C111 1.388(7)
C112 C113 1.500(6)
C112 N3 1.338(6)
C112 O3 1.234(6)
C113 C114 1.387(7)
C113 C118 1.384(7)
C114 C115 1.381(8)
C115 C116 1.369(8)
C116 C117 1.377(8)
C117 C118 1.389(7)
C119 C120 1.218(6)
C119 Cu4 2.241(4)
C119 Cu5 2.071(4)
C119 Cu6 2.284(4)
C120 C121 1.445(6)
C121 C122 1.397(6)
C121 C126 1.396(6)
C122 C123 1.370(6)
C123 C124 1.407(6)
C124 C125 1.394(6)
C124 N4 1.407(6)
C125 C126 1.384(6)
C127 C128 1.527(6)
C127 N4 1.357(6)
C127 O4 1.214(6)
C128 C129 1.346(9)
C128 C133 1.364(8)
C129 C130 1.384(10)
C130 C131 1.346(11)
C131 C132 1.307(10)
C132 C133 1.380(9)
C134 C135 1.381(7)
C134 C139 1.396(7)
C134 P7 1.834(4)
C135 C136 1.415(7)
C136 C137 1.372(9)
C137 C138 1.378(9)
C138 C139 1.395(7)
C140 C141 1.394(7)
C140 C145 1.381(7)
C140 P7 1.832(5)
C141 C142 1.383(8)
C142 C143 1.388(8)
C143 C144 1.361(7)
C144 C145 1.395(7)
C146 P7 1.832(4)
C146 P8 1.846(5)
C147 C148 1.406(7)
C147 C152 1.378(7)
C147 P8 1.828(4)
C148 C149 1.380(7)
C149 C150 1.358(8)
C150 C151 1.388(9)
C151 C152 1.403(7)
C153 C154 1.384(8)
C153 C158 1.389(8)
C153 P8 1.826(5)
C154 C155 1.383(8)
C155 C156 1.363(11)
C156 C157 1.395(11)
C157 C158 1.415(8)
C159 C160 1.390(7)
C159 C164 1.383(8)
C159 P9 1.833(5)
C160 C161 1.382(7)
C161 C162 1.390(9)
C162 C163 1.366(10)
C163 C164 1.383(8)
C165 C166 1.399(7)
C165 C170 1.399(8)
C165 P9 1.823(4)
C166 C167 1.397(8)
C167 C168 1.400(10)
C168 C169 1.363(9)
C169 C170 1.400(7)
C171 P9 1.833(4)
C171 P10 1.850(4)
C172 C173 1.387(6)
C172 C177 1.389(7)
C172 P10 1.816(5)
C173 C174 1.391(7)
C174 C175 1.388(8)
C175 C176 1.390(7)
C176 C177 1.406(7)
C178 C179 1.404(7)
C178 C183 1.380(7)
C178 P10 1.831(5)
C179 C180 1.404(7)
C180 C181 1.374(9)
C181 C182 1.372(9)
C182 C183 1.387(8)
C184 C185 1.407(6)
C184 C189 1.385(6)
C184 P11 1.827(4)
C185 C186 1.371(7)
C186 C187 1.380(8)
C187 C188 1.374(8)
C188 C189 1.386(7)
C190 C191 1.400(7)
C190 C195 1.373(7)
C190 P11 1.824(4)
C191 C192 1.377(7)
C192 C193 1.346(9)
C193 C194 1.377(9)
C194 C195 1.413(8)
C196 P11 1.828(4)
C196 P12 1.824(4)
C197 C198 1.377(7)
C197 C202 1.400(6)
C197 P12 1.822(4)
C198 C199 1.385(7)
C199 C200 1.402(8)
C200 C201 1.367(8)
C201 C202 1.392(7)
C203 C204 1.396(6)
C203 C208 1.377(6)
C203 P12 1.832(4)
C204 C205 1.395(7)
C205 C206 1.364(8)
C206 C207 1.365(8)
C207 C208 1.401(7)
C209 C210 1.213(6)
C209 Cu7 2.279(5)
C209 Cu8 2.127(4)
C209 Cu9 2.148(5)
C210 C211 1.438(6)
C211 C212 1.400(7)
C211 C216 1.396(7)
C212 C213 1.379(7)
C213 C214 1.379(7)
C214 C215 1.390(7)
C214 N5 1.424(6)
C215 C216 1.384(6)
C217 C218 1.515(6)
C217 N5 1.361(6)
C217 O5 1.228(6)
C218 C219 1.376(7)
C218 C223 1.386(7)
C219 C220 1.383(7)
C220 C221 1.407(8)
C221 C222 1.372(8)
C222 C223 1.394(7)
C224 C225 1.207(6)
C224 Cu7 2.226(4)
C224 Cu8 2.296(4)
C224 Cu9 2.087(4)
C225 C226 1.434(6)
C226 C227 1.402(6)
C226 C231 1.411(6)
C227 C228 1.374(6)
C228 C229 1.395(6)
C229 C230 1.390(6)
C229 N6 1.422(5)
C230 C231 1.384(6)
C232 C233 1.492(6)
C232 N6 1.364(6)
C232 O6 1.226(6)
C233 C234 1.390(7)
C233 C238 1.398(7)
C234 C235 1.379(7)
C235 C236 1.383(8)
C236 C237 1.396(9)
C237 C238 1.389(8)
C239 C240 1.401(7)
C239 C244 1.388(7)
C239 P13 1.830(4)
C240 C241 1.395(7)
C241 C242 1.382(9)
C242 C243 1.377(9)
C243 C244 1.399(7)
C245 C246 1.400(6)
C245 C250 1.382(6)
C245 P13 1.822(4)
C246 C247 1.384(6)
C247 C248 1.380(7)
C248 C249 1.394(7)
C249 C250 1.371(6)
C251 P13 1.827(4)
C251 P14 1.845(4)
C252 C253 1.371(7)
C252 C257 1.386(7)
C252 P14 1.819(4)
C253 C254 1.388(7)
C254 C255 1.369(9)
C255 C256 1.343(9)
C256 C257 1.409(7)
C258 C259 1.386(6)
C258 C263 1.398(6)
C258 P14 1.814(4)
C259 C260 1.398(6)
C260 C261 1.397(7)
C261 C262 1.373(7)
C262 C263 1.383(7)
C264 C265 1.382(7)
C264 C269 1.387(7)
C264 P15 1.831(5)
C265 C266 1.371(8)
C266 C267 1.369(9)
C267 C268 1.378(9)
C268 C269 1.378(8)
C270 C271 1.375(7)
C270 C275 1.412(6)
C270 P15 1.822(4)
C271 C272 1.386(7)
C272 C273 1.379(7)
C273 C274 1.367(8)
C274 C275 1.388(7)
C276 P15 1.826(4)
C276 P16 1.842(5)
C277 C278 1.379(8)
C277 C282 1.374(8)
C277 P16 1.840(5)
C278 C279 1.406(9)
C279 C280 1.315(11)
C280 C281 1.405(10)
C281 C282 1.368(8)
C283 C284 1.396(8)
C283 C288 1.385(10)
C283 P16 1.823(5)
C284 C285 1.396(9)
C285 C286 1.308(11)
C286 C287 1.396(11)
C287 C288 1.385(9)
C289 C290 1.391(7)
C289 C294 1.388(7)
C289 P17 1.826(4)
C290 C291 1.400(7)
C291 C292 1.389(9)
C292 C293 1.376(9)
C293 C294 1.381(7)
C295 C296 1.390(7)
C295 C300 1.382(7)
C295 P17 1.819(4)
C296 C297 1.384(7)
C297 C298 1.360(8)
C298 C299 1.383(9)
C299 C300 1.378(7)
C301 P17 1.838(4)
C301 P18 1.846(4)
C302 C303 1.389(6)
C302 C307 1.406(6)
C302 P18 1.820(4)
C303 C304 1.391(6)
C304 C305 1.383(7)
C305 C306 1.375(8)
C306 C307 1.390(6)
C308 C309 1.377(6)
C308 C313 1.388(6)
C308 P18 1.834(4)
C309 C310 1.393(7)
C310 C311 1.379(7)
C311 C312 1.373(7)
C312 C313 1.377(7)
C314 C315 1.213(6)
C314 Cu10 2.088(4)
C314 Cu11 2.251(4)
C314 Cu12 2.237(4)
C315 C316 1.443(6)
C316 C317 1.405(6)
C316 C321 1.392(6)
C317 C318 1.392(7)
C318 C319 1.397(7)
C319 C320 1.397(7)
C319 N7 1.411(6)
C320 C321 1.401(6)
C322 C323 1.490(6)
C322 N7 1.373(6)
C322 O7 1.228(6)
C323 C324 1.402(8)
C323 C328 1.388(7)
C324 C325 1.389(8)
C325 C326 1.362(8)
C326 C327 1.385(8)
C327 C328 1.382(7)
C329 C330 1.209(6)
C329 Cu10 2.255(4)
C329 Cu11 2.094(4)
C329 Cu12 2.196(5)
C330 C331 1.445(6)
C331 C332 1.371(8)
C331 C336 1.407(7)
C332 C333 1.374(8)
C333 C334 1.392(7)
C334 C335 1.384(7)
C334 N8 1.414(6)
C335 C336 1.373(8)
C337 C338 1.507(6)
C337 N8 1.361(6)
C337 O8 1.232(6)
C338 C339 1.380(7)
C338 C343 1.397(7)
C339 C340 1.413(7)
C340 C341 1.379(8)
C341 C342 1.379(9)
C342 C343 1.393(7)
C344 C345 1.386(7)
C344 C349 1.391(7)
C344 P19 1.826(5)
C345 C346 1.404(8)
C346 C347 1.352(9)
C347 C348 1.396(9)
C348 C349 1.382(8)
C350 C351 1.374(7)
C350 C355 1.403(7)
C350 P19 1.832(5)
C351 C352 1.405(8)
C352 C353 1.365(9)
C353 C354 1.375(8)
C354 C355 1.390(7)
C356 P19 1.838(4)
C356 P20 1.842(4)
C357 C358 1.385(7)
C357 C362 1.388(7)
C357 P20 1.821(4)
C358 C359 1.398(7)
C359 C360 1.369(8)
C360 C361 1.379(8)
C361 C362 1.384(7)
C363 C364 1.394(6)
C363 C368 1.385(6)
C363 P20 1.818(4)
C364 C365 1.389(6)
C365 C366 1.376(7)
C366 C367 1.379(7)
C367 C368 1.406(6)
C369 C370 1.393(6)
C369 C374 1.403(6)
C369 P21 1.836(4)
C370 C371 1.392(6)
C371 C372 1.395(7)
C372 C373 1.371(7)
C373 C374 1.376(6)
C375 C376 1.396(7)
C375 C380 1.381(7)
C375 P21 1.829(5)
C376 C377 1.366(7)
C377 C378 1.364(8)
C378 C379 1.416(8)
C379 C380 1.383(7)
C381 P21 1.830(4)
C381 P22 1.843(4)
C382 C383 1.393(7)
C382 C387 1.395(7)
C382 P22 1.821(5)
C383 C384 1.380(8)
C384 C385 1.397(9)
C385 C386 1.349(9)
C386 C387 1.400(8)
C388 C389 1.397(6)
C388 C393 1.389(7)
C388 P22 1.821(4)
C389 C390 1.392(7)
C390 C391 1.372(8)
C391 C392 1.394(8)
C392 C393 1.376(7)
C394 C395 1.3900
C394 C399 1.3900
C394 P23 1.828(3)
C395 C396 1.3900
C396 C397 1.3900
C397 C398 1.3900
C398 C399 1.3900
C400 C401 1.404(7)
C400 C405 1.352(7)
C400 P23 1.806(5)
C401 C402 1.394(8)
C402 C403 1.363(9)
C403 C404 1.404(8)
C404 C405 1.386(8)
C406 P23 1.822(5)
C406 P24 1.829(5)
C407 C408 1.400(7)
C407 C412 1.379(7)
C407 P24 1.830(5)
C408 C409 1.395(7)
C409 C410 1.383(8)
C410 C411 1.386(8)
C411 C412 1.378(8)
C413 C414 1.376(9)
C413 C418 1.381(9)
C413 P24 1.831(5)
C414 C415 1.394(9)
C415 C416 1.353(12)
C416 C417 1.354(11)
C417 C418 1.390(9)
Cu1 Cu2 2.5908(8)
Cu1 Cu3 2.5774(8)
Cu1 P1 2.2716(12)
Cu1 P6 2.2957(12)
Cu2 Cu3 2.6297(8)
Cu2 P2 2.2872(12)
Cu2 P3 2.2803(11)
Cu3 P4 2.2787(10)
Cu3 P5 2.2826(11)
Cu4 Cu5 2.5639(8)
Cu4 Cu6 2.7153(8)
Cu4 P7 2.3062(12)
Cu4 P12 2.2803(11)
Cu5 Cu6 2.5628(8)
Cu5 P8 2.2920(12)
Cu5 P9 2.2798(12)
Cu6 P10 2.2908(11)
Cu6 P11 2.2588(11)
Cu7 Cu8 2.7107(8)
Cu7 Cu9 2.5651(8)
Cu7 P13 2.2770(11)
Cu7 P18 2.3040(11)
Cu8 Cu9 2.5676(8)
Cu8 P14 2.2668(11)
Cu8 P15 2.2833(12)
Cu9 P16 2.2865(12)
Cu9 P17 2.2901(11)
Cu10 Cu11 2.5854(8)
Cu10 Cu12 2.6658(9)
Cu10 P19 2.2983(13)
Cu10 P24 2.2803(11)
Cu11 Cu12 2.5745(8)
Cu11 P20 2.2671(12)
Cu11 P21 2.2910(12)
Cu12 P22 2.2941(12)
Cu12 P23 2.2690(11)

loop_
_platon_squeeze_void_nr
_platon_squeeze_void_average_x
_platon_squeeze_void_average_y
_platon_squeeze_void_average_z
_platon_squeeze_void_volume
_platon_squeeze_void_count_electrons
_platon_squeeze_void_content
1 -0.084 0.264 0.008 552 168 ' '
2 -0.084 0.736 0.508 552 172 ' '
3 0.234 0.171 0.703 172 51 ' '
4 0.234 0.829 0.203 172 52 ' '
5 0.294 0.385 0.376 15 1 ' '
6 0.294 0.615 0.876 15 1 ' '
7 0.433 0.129 0.563 22 3 ' '
8 0.433 0.871 0.063 22 3 ' '
9 0.539 0.339 0.241 181 52 ' '
10 0.539 0.661 0.741 182 53 ' '
11 0.462 0.236 0.825 7 1 ' '
12 0.462 0.764 0.325 7 0 ' '
